data_7028477
loop_
_publ_author_name
'Chen, Yang'
'Trzop, Elzbieta'
'Makal, Anna'
'Chen, Yu-Sheng'
'Coppens, Philip'

_publ_section_title
;
 A novel manganese-doped large polyoxotitanate nanocluster.
;
_journal_issue 10
_journal_name_full 'Dalton transactions (Cambridge, England : 2003)'
_journal_page_first 3839
_journal_page_last 3841
_journal_paper_doi 10.1039/c3dt53416b
_journal_volume 43
_journal_year 2014
_chemical_formula_moiety 'C79.2 H198 Mn O77.6 Ti28, C2 H6 O'
_chemical_formula_sum 'C81.2 H206 Mn O78.6 Ti28'
_chemical_formula_weight 3836.60
_chemical_melting_point ?
_space_group_crystal_system triclinic
_space_group_IT_number 2
_space_group_name_Hall '-P 1'
_space_group_name_H-M_alt 'P -1'
_symmetry_space_group_name_Hall '-P 1'
_symmetry_space_group_name_H-M 'P -1'
_atom_sites_solution_hydrogens geom
_atom_sites_solution_primary direct
_atom_sites_solution_secondary difmap
_cell_angle_alpha 89.854(2)
_cell_angle_beta 97.370(2)
_cell_angle_gamma 107.859(2)
_cell_formula_units_Z 2
_cell_length_a 16.4916(14)
_cell_length_b 16.3890(14)
_cell_length_c 28.717(2)
_cell_measurement_reflns_used 9719
_cell_measurement_temperature 90(2)
_cell_measurement_theta_max 26.42
_cell_measurement_theta_min 2.18
_cell_volume 7321.1(10)
_computing_cell_refinement 'Bruker SAINT'
_computing_data_collection 'Bruker APEX2'
_computing_data_reduction 'Bruker SAINT'
_computing_molecular_graphics 'Olex2 (Dolomanov et al., 2009)'
_computing_publication_material 'Olex2 (Dolomanov et al., 2009)'
_computing_structure_refinement 'ShelXH (Sheldrick, 2008)'
_computing_structure_solution 'SHELXS-97 (Sheldrick, 1990)'
_diffrn_ambient_temperature 90
_diffrn_measured_fraction_theta_full 0.997
_diffrn_measured_fraction_theta_max 0.997
_diffrn_measurement_device_type 'Bruker SMART Apex II CCD Detector'
_diffrn_measurement_method \w
_diffrn_radiation_monochromator 'multilayer optics'
_diffrn_radiation_source 'TXS rotating anode'
_diffrn_radiation_type MoK\a
_diffrn_radiation_wavelength 0.71073
_diffrn_reflns_av_R_equivalents 0.0383
_diffrn_reflns_av_unetI/netI 0.0474
_diffrn_reflns_limit_h_max 20
_diffrn_reflns_limit_h_min -20
_diffrn_reflns_limit_k_max 20
_diffrn_reflns_limit_k_min -20
_diffrn_reflns_limit_l_max 35
_diffrn_reflns_limit_l_min -35
_diffrn_reflns_number 124449
_diffrn_reflns_reduction_process
;
 Scaled and merged with Sortav
 R.H. Blessing, (1987) 
 R.H. Blessing, (1989)
;
_diffrn_reflns_theta_full 26.00
_diffrn_reflns_theta_max 26.418
_diffrn_reflns_theta_min 1.431
_exptl_absorpt_coefficient_mu 1.604
_exptl_absorpt_correction_T_max 0.8580
_exptl_absorpt_correction_T_min 0.7611
_exptl_absorpt_correction_type multi-scan
_exptl_absorpt_process_details
;
 R.H. Blessing, (1995)
;
_exptl_crystal_colour 'pale yellow'
_exptl_crystal_density_diffrn 1.740
_exptl_crystal_density_method 'not measured'
_exptl_crystal_description 'cut plate'
_exptl_crystal_F_000 3926
_exptl_crystal_size_max 0.20
_exptl_crystal_size_mid 0.16
_exptl_crystal_size_min 0.03
_refine_diff_density_max 1.466
_refine_diff_density_min -1.241
_refine_diff_density_rms 0.124
_refine_ls_extinction_method none
_refine_ls_goodness_of_fit_ref 1.055
_refine_ls_hydrogen_treatment constr
_refine_ls_matrix_type full
_refine_ls_number_parameters 1896
_refine_ls_number_reflns 28727
_refine_ls_number_restraints 272
_refine_ls_restrained_S_all 1.055
_refine_ls_R_factor_all 0.0958
_refine_ls_R_factor_gt 0.0702
_refine_ls_shift/su_max 0.024
_refine_ls_shift/su_mean 0.000
_refine_ls_structure_factor_coef Fsqd
_refine_ls_weighting_details 'calc w=1/[\s^2^(Fo^2^)+(0.0283P)^2^+73.5384P] where P=(Fo^2^+2Fc^2^)/3'
_refine_ls_weighting_scheme calc
_refine_ls_wR_factor_gt 0.1572
_refine_ls_wR_factor_ref 0.1704
_reflns_number_gt 21963
_reflns_number_total 28727
_reflns_threshold_expression >2sigma(I)
_cod_data_source_file c3dt53416b.txt
_cod_data_source_block Ti28MnEtOH
_cod_depositor_comments
;
The following automatic conversions were performed:

'_chemical_melting_point' value 'not measured' was changed to '?' -
the value is undefined or not given.

Automatic conversion script
Id: cif_fix_values 2281 2013-09-26 08:29:07Z andrius 
;
_cod_original_cell_volume 7321.0(11)
_cod_original_formula_sum 'C81.20 H206 Mn O78.60 Ti28'
_cod_database_code 7028477

loop_
_space_group_symop_id
_space_group_symop_operation_xyz
1 'x, y, z'
2 '-x, -y, -z'

loop_
_atom_site_label
_atom_site_type_symbol
_atom_site_fract_x
_atom_site_fract_y
_atom_site_fract_z
_atom_site_U_iso_or_equiv
_atom_site_adp_type
_atom_site_occupancy
_atom_site_symmetry_multiplicity
_atom_site_calc_flag
_atom_site_disorder_assembly
_atom_site_disorder_group
_atom_site_refinement_flags_posn
_atom_site_refinement_flags_adp
C1 C 0.9152(7) 1.2205(6) 0.1096(3) 0.061(2) Uani 1 1 d . . . .
H1A H 0.9547 1.2736 0.1260 0.074 Uiso 1 1 calc . . R .
H1B H 0.8708 1.2366 0.0884 0.074 Uiso 1 1 calc . . R .
C2 C 0.9631(9) 1.1844(8) 0.0815(4) 0.100(5) Uani 1 1 d . . . .
H2A H 1.0063 1.1667 0.1021 0.149 Uiso 1 1 calc . . GR .
H2B H 0.9916 1.2274 0.0603 0.149 Uiso 1 1 calc . . GR .
H2C H 0.9238 1.1344 0.0631 0.149 Uiso 1 1 calc . . GR .
C3 C 1.1731(11) 1.1776(11) 0.1495(6) 0.0501(12) Uani 0.493(11) 1 d A 96 . .
H3A H 1.1587 1.2315 0.1525 0.060 Uiso 0.493(11) 1 calc A 96 R .
H3B H 1.1433 1.1482 0.1192 0.060 Uiso 0.493(11) 1 calc A 96 R .
C4 C 1.2718(11) 1.1977(11) 0.1511(7) 0.0501(12) Uani 0.493(11) 1 d A 96 . .
H4A H 1.2984 1.2595 0.1484 0.075 Uiso 0.493(11) 1 calc A 96 GR .
H4B H 1.2838 1.1668 0.1250 0.075 Uiso 0.493(11) 1 calc A 96 GR .
H4C H 1.2955 1.1795 0.1810 0.075 Uiso 0.493(11) 1 calc A 96 GR .
C3A C 1.1973(11) 1.1284(10) 0.1519(6) 0.0501(12) Uani 0.507(11) 1 d A 95 . .
H3AA H 1.1613 1.1009 0.1224 0.060 Uiso 0.507(11) 1 calc A 95 R .
H3AB H 1.2397 1.0977 0.1611 0.060 Uiso 0.507(11) 1 calc A 95 R .
C4A C 1.2445(11) 1.2247(10) 0.1443(7) 0.0501(12) Uani 0.507(11) 1 d A 95 . .
H4AA H 1.2789 1.2290 0.1185 0.075 Uiso 0.507(11) 1 calc A 95 GR .
H4AB H 1.2823 1.2506 0.1731 0.075 Uiso 0.507(11) 1 calc A 95 GR .
H4AC H 1.2021 1.2551 0.1365 0.075 Uiso 0.507(11) 1 calc A 95 GR .
C5 C 1.2584(9) 0.8931(12) 0.1820(5) 0.053(4) Uani 0.70(2) 1 d B 28 D U
H5A H 1.2574 0.9524 0.1764 0.063 Uiso 0.70(2) 1 calc B 28 R .
H5B H 1.3176 0.8971 0.1960 0.063 Uiso 0.70(2) 1 calc B 28 R .
C6 C 1.2446(8) 0.8542(12) 0.1417(5) 0.077(6) Uani 0.70(2) 1 d B 28 . U
H6A H 1.1839 0.8416 0.1288 0.115 Uiso 0.70(2) 1 calc B 28 GR .
H6B H 1.2588 0.8004 0.1452 0.115 Uiso 0.70(2) 1 calc B 28 GR .
H6C H 1.2807 0.8908 0.1204 0.115 Uiso 0.70(2) 1 calc B 28 GR .
C5A C 1.2692(15) 0.909(3) 0.1918(12) 0.053(4) Uani 0.30(2) 1 d B 27 D U
H5AA H 1.3081 0.8749 0.1877 0.063 Uiso 0.30(2) 1 calc B 27 R .
H5AB H 1.3031 0.9602 0.2120 0.063 Uiso 0.30(2) 1 calc B 27 R .
C6A C 1.244(2) 0.940(3) 0.1446(10) 0.071(11) Uani 0.30(2) 1 d B 27 D U
H6AA H 1.2929 0.9522 0.1264 0.106 Uiso 0.30(2) 1 calc B 27 GR .
H6AB H 1.2286 0.9923 0.1485 0.106 Uiso 0.30(2) 1 calc B 27 GR .
H6AC H 1.1951 0.8955 0.1278 0.106 Uiso 0.30(2) 1 calc B 27 GR .
C7 C 1.0543(7) 0.6815(8) 0.0396(3) 0.064(3) Uani 0.887(17) 1 d C 104 . .
H7A H 1.0138 0.7033 0.0186 0.077 Uiso 0.887(17) 1 calc C 104 R .
H7B H 1.0436 0.6205 0.0305 0.077 Uiso 0.887(17) 1 calc C 104 R .
C8 C 1.1457(9) 0.7321(9) 0.0328(5) 0.069(4) Uani 0.887(17) 1 d C 104 . .
H8A H 1.1542 0.7244 0.0001 0.104 Uiso 0.887(17) 1 calc C 104 GR .
H8B H 1.1862 0.7114 0.0538 0.104 Uiso 0.887(17) 1 calc C 104 GR .
H8C H 1.1557 0.7931 0.0400 0.104 Uiso 0.887(17) 1 calc C 104 GR .
C9 C 0.7877(9) 0.6853(6) -0.0169(3) 0.097(4) Uani 1 1 d . . D .
H9A H 0.8482 0.7196 -0.0064 0.117 Uiso 1 1 calc . . R .
H9B H 0.7591 0.7237 -0.0339 0.117 Uiso 1 1 calc . . R .
C10 C 0.7873(8) 0.6170(7) -0.0499(4) 0.088(4) Uani 1 1 d . . D .
H10A H 0.7278 0.5836 -0.0615 0.131 Uiso 1 1 calc . . GR .
H10B H 0.8169 0.5792 -0.0338 0.131 Uiso 1 1 calc . . GR .
H10C H 0.8169 0.6424 -0.0764 0.131 Uiso 1 1 calc . . GR .
C11 C 0.8015(17) 0.9627(18) -0.0137(9) 0.070(8) Uani 0.45(3) 1 d D 59 . U
H11A H 0.8033 0.9079 -0.0273 0.084 Uiso 0.45(3) 1 calc D 59 R .
H11B H 0.8608 0.9965 -0.0005 0.084 Uiso 0.45(3) 1 calc D 59 R .
C12A C 0.7677(16) 1.0112(18) -0.0512(8) 0.072(8) Uani 0.45(3) 1 d D 59 . U
H12A H 0.8015 1.0177 -0.0774 0.108 Uiso 0.45(3) 1 calc D 59 GR .
H12B H 0.7718 1.0680 -0.0385 0.108 Uiso 0.45(3) 1 calc D 59 GR .
H12C H 0.7074 0.9799 -0.0623 0.108 Uiso 0.45(3) 1 calc D 59 GR .
C11A C 0.7644(17) 0.9896(14) -0.0196(8) 0.073(6) Uani 0.55(3) 1 d D 60 . U
H11C H 0.8174 1.0392 -0.0138 0.088 Uiso 0.55(3) 1 calc D 60 R .
H11D H 0.7157 1.0114 -0.0304 0.088 Uiso 0.55(3) 1 calc D 60 R .
C12 C 0.7735(18) 0.9314(16) -0.0564(8) 0.104(11) Uani 0.55(3) 1 d D 60 . .
H12D H 0.7757 0.9599 -0.0865 0.155 Uiso 0.55(3) 1 calc D 60 GR .
H12E H 0.7243 0.8789 -0.0593 0.155 Uiso 0.55(3) 1 calc D 60 GR .
H12F H 0.8267 0.9168 -0.0478 0.155 Uiso 0.55(3) 1 calc D 60 GR .
C13 C 1.0462(6) 1.2301(5) 0.2322(3) 0.050(2) Uani 1 1 d A . . .
H13A H 0.9960 1.2473 0.2384 0.060 Uiso 1 1 calc . . R .
H13B H 1.0434 1.2226 0.1978 0.060 Uiso 1 1 calc . . R .
C14 C 1.1259(6) 1.2982(5) 0.2504(4) 0.074(3) Uani 1 1 d . . . .
H14A H 1.1260 1.3099 0.2839 0.111 Uiso 1 1 calc . . GR .
H14B H 1.1290 1.3505 0.2332 0.111 Uiso 1 1 calc . . GR .
H14C H 1.1757 1.2796 0.2464 0.111 Uiso 1 1 calc . . GR .
C15 C 1.2367(4) 1.0612(6) 0.2749(3) 0.057(2) Uani 1 1 d A 56 D .
H15A H 1.2427 1.0447 0.2427 0.069 Uiso 1 1 calc A 56 R .
H15B H 1.2547 1.0212 0.2967 0.069 Uiso 1 1 calc A 56 R .
C16 C 1.2932(7) 1.1490(7) 0.2869(5) 0.094(4) Uani 1 1 d A 56 . .
H16A H 1.2747 1.1889 0.2658 0.140 Uiso 1 1 calc A 56 GR .
H16B H 1.3525 1.1524 0.2835 0.140 Uiso 1 1 calc A 56 GR .
H16C H 1.2901 1.1642 0.3195 0.140 Uiso 1 1 calc A 56 GR .
C17 C 1.1284(8) 0.6297(8) 0.1750(4) 0.098(3) Uani 1 1 d C . D .
H17A H 1.1585 0.6316 0.2073 0.118 Uiso 1 1 calc . . R .
H17B H 1.1574 0.6833 0.1600 0.118 Uiso 1 1 calc . . R .
C18 C 1.1348(8) 0.5555(8) 0.1482(4) 0.098(3) Uani 1 1 d . . D .
H18A H 1.1075 0.5550 0.1157 0.148 Uiso 1 1 calc . . GR .
H18B H 1.1057 0.5023 0.1628 0.148 Uiso 1 1 calc . . GR .
H18C H 1.1955 0.5601 0.1482 0.148 Uiso 1 1 calc . . GR .
C19 C 0.8685(7) 0.5259(6) 0.0678(3) 0.065(3) Uani 1 1 d C . . .
H19A H 0.8049 0.5063 0.0614 0.078 Uiso 1 1 calc . . R .
H19B H 0.8903 0.5722 0.0461 0.078 Uiso 1 1 calc . . R .
C20 C 0.9004(10) 0.4551(8) 0.0591(4) 0.102(4) Uani 1 1 d . . . .
H20A H 0.8828 0.4349 0.0262 0.152 Uiso 1 1 calc . . GR .
H20B H 0.8768 0.4082 0.0796 0.152 Uiso 1 1 calc . . GR .
H20C H 0.9633 0.4743 0.0658 0.152 Uiso 1 1 calc . . GR .
C21 C 0.6024(5) 0.7734(5) 0.0084(2) 0.0409(17) Uani 1 1 d D . . .
H21A H 0.5720 0.7115 0.0107 0.049 Uiso 1 1 calc . . R .
H21B H 0.6586 0.7790 -0.0022 0.049 Uiso 1 1 calc . . R .
C22 C 0.5508(6) 0.8109(6) -0.0267(3) 0.057(2) Uani 1 1 d . . . .
H22A H 0.4925 0.7984 -0.0185 0.085 Uiso 1 1 calc . . GR .
H22B H 0.5483 0.7858 -0.0580 0.085 Uiso 1 1 calc . . GR .
H22C H 0.5778 0.8731 -0.0267 0.085 Uiso 1 1 calc . . GR .
C23A C 0.6800(13) 1.0639(12) 0.0781(7) 0.039(5) Uani 0.43(2) 1 d D 61 . .
H23A H 0.7361 1.0791 0.0659 0.047 Uiso 0.43(2) 1 calc D 61 R .
H23B H 0.6850 1.1034 0.1051 0.047 Uiso 0.43(2) 1 calc D 61 R .
C24A C 0.6113(14) 1.0707(15) 0.0405(8) 0.055(6) Uani 0.43(2) 1 d D 61 . U
H24A H 0.6293 1.1272 0.0267 0.082 Uiso 0.43(2) 1 calc D 61 GR .
H24B H 0.5581 1.0636 0.0540 0.082 Uiso 0.43(2) 1 calc D 61 GR .
H24C H 0.6015 1.0259 0.0160 0.082 Uiso 0.43(2) 1 calc D 61 GR .
C23 C 0.6268(10) 1.0374(10) 0.0584(5) 0.039(4) Uani 0.57(2) 1 d D 62 . .
H23C H 0.5778 1.0514 0.0692 0.047 Uiso 0.57(2) 1 calc D 62 R .
H23D H 0.6077 1.0092 0.0267 0.047 Uiso 0.57(2) 1 calc D 62 R .
C24 C 0.7013(10) 1.1183(9) 0.0567(5) 0.050(5) Uani 0.57(2) 1 d D 62 . .
H24D H 0.6832 1.1579 0.0351 0.075 Uiso 0.57(2) 1 calc D 62 GR .
H24E H 0.7492 1.1039 0.0456 0.075 Uiso 0.57(2) 1 calc D 62 GR .
H24F H 0.7197 1.1457 0.0882 0.075 Uiso 0.57(2) 1 calc D 62 GR .
C25A C 0.912(3) 1.256(3) 0.3279(17) 0.060(4) Uani 0.26(2) 1 d A 47 . .
H25A H 0.8499 1.2440 0.3186 0.073 Uiso 0.26(2) 1 calc A 47 R .
H25B H 0.9446 1.3061 0.3116 0.073 Uiso 0.26(2) 1 calc A 47 R .
C26A C 0.939(3) 1.267(4) 0.3851(17) 0.086(16) Uani 0.26(2) 1 d A 47 . U
H26A H 0.8897 1.2713 0.3998 0.129 Uiso 0.26(2) 1 calc A 47 GR .
H26B H 0.9874 1.3193 0.3928 0.129 Uiso 0.26(2) 1 calc A 47 GR .
H26C H 0.9551 1.2173 0.3969 0.129 Uiso 0.26(2) 1 calc A 47 GR .
C25 C 0.9107(10) 1.2319(9) 0.3510(6) 0.060(4) Uani 0.74(2) 1 d A 48 . .
H25C H 0.8955 1.1993 0.3794 0.073 Uiso 0.74(2) 1 calc A 48 R .
H25D H 0.8585 1.2434 0.3353 0.073 Uiso 0.74(2) 1 calc A 48 R .
C26 C 0.9778(13) 1.3136(9) 0.3649(6) 0.092(6) Uani 0.74(2) 1 d A 48 . U
H26D H 0.9572 1.3463 0.3866 0.138 Uiso 0.74(2) 1 calc A 48 GR .
H26E H 0.9915 1.3468 0.3369 0.138 Uiso 0.74(2) 1 calc A 48 GR .
H26F H 1.0295 1.3022 0.3804 0.138 Uiso 0.74(2) 1 calc A 48 GR .
C27 C 1.0673(6) 1.1164(5) 0.3858(3) 0.052(2) Uani 1 1 d A . . .
H27A H 1.0823 1.0788 0.4103 0.063 Uiso 1 1 calc . . R .
H27B H 1.0225 1.1382 0.3960 0.063 Uiso 1 1 calc . . R .
C28 C 1.1461(7) 1.1908(6) 0.3801(4) 0.081(3) Uani 1 1 d . . . .
H28A H 1.1898 1.1691 0.3691 0.121 Uiso 1 1 calc . . GR .
H28B H 1.1691 1.2220 0.4103 0.121 Uiso 1 1 calc . . GR .
H28C H 1.1305 1.2295 0.3570 0.121 Uiso 1 1 calc . . GR .
C29 C 1.2055(8) 0.9854(16) 0.4123(6) 0.061(5) Uani 0.70(4) 1 d A 34 D U
H29A H 1.1824 0.9306 0.4277 0.073 Uiso 0.70(4) 1 calc A 34 R .
H29B H 1.1992 1.0320 0.4320 0.073 Uiso 0.70(4) 1 calc A 34 R .
C30 C 1.2988(7) 1.0005(17) 0.4090(6) 0.075(6) Uani 0.70(4) 1 d A 34 D .
H30A H 1.3293 0.9980 0.4403 0.112 Uiso 0.70(4) 1 calc A 34 GR .
H30B H 1.3232 1.0572 0.3964 0.112 Uiso 0.70(4) 1 calc A 34 GR .
H30C H 1.3050 0.9563 0.3881 0.112 Uiso 0.70(4) 1 calc A 34 GR .
C29A C 1.220(4) 0.961(3) 0.4023(19) 0.073(11) Uani 0.30(4) 1 d A 33 D U
H29C H 1.2478 0.9243 0.3875 0.088 Uiso 0.30(4) 1 calc A 33 R .
H29D H 1.1907 0.9297 0.4281 0.088 Uiso 0.30(4) 1 calc A 33 R .
C30A C 1.285(3) 1.044(3) 0.4207(14) 0.073(11) Uani 0.30(4) 1 d A 33 D U
H30D H 1.2552 1.0815 0.4331 0.110 Uiso 0.30(4) 1 calc A 33 GR .
H30E H 1.3154 1.0726 0.3952 0.110 Uiso 0.30(4) 1 calc A 33 GR .
H30F H 1.3255 1.0331 0.4458 0.110 Uiso 0.30(4) 1 calc A 33 GR .
C31 C 1.100(2) 0.5084(19) 0.2799(16) 0.0405(12) Uani 0.199(19) 1 d C 110 D U
H31A H 1.1243 0.5000 0.2513 0.049 Uiso 0.199(19) 1 calc C 110 R .
H31B H 1.0600 0.4523 0.2870 0.049 Uiso 0.199(19) 1 calc C 110 R .
C32 C 1.171(4) 0.537(7) 0.320(2) 0.056(11) Uani 0.199(19) 1 d C 110 D U
H32A H 1.1689 0.4899 0.3413 0.084 Uiso 0.199(19) 1 calc C 110 R .
H32B H 1.1650 0.5860 0.3371 0.084 Uiso 0.199(19) 1 calc C 110 R .
H32C H 1.2267 0.5543 0.3078 0.084 Uiso 0.199(19) 1 calc C 110 R .
C31A C 1.0838(8) 0.5280(11) 0.3099(5) 0.093(6) Uani 0.801(19) 1 d C 109 D U
H31C H 1.0461 0.4682 0.3111 0.112 Uiso 0.801(19) 1 calc C 109 R .
H31D H 1.0822 0.5595 0.3390 0.112 Uiso 0.801(19) 1 calc C 109 R .
C32A C 1.1740(9) 0.5281(17) 0.3075(6) 0.060(4) Uani 0.801(19) 1 d C 109 D U
H32D H 1.1935 0.4997 0.3348 0.090 Uiso 0.801(19) 1 calc C 109 GR .
H32E H 1.2118 0.5873 0.3074 0.090 Uiso 0.801(19) 1 calc C 109 GR .
H32F H 1.1758 0.4972 0.2786 0.090 Uiso 0.801(19) 1 calc C 109 GR .
C33 C 0.8799(14) 0.4243(13) 0.2247(8) 0.048(3) Uani 0.52(3) 1 d C 17 D U
H33A H 0.8173 0.3953 0.2228 0.057 Uiso 0.52(3) 1 calc C 17 R .
H33B H 0.9056 0.4230 0.2577 0.057 Uiso 0.52(3) 1 calc C 17 R .
C34 C 0.9169(16) 0.3752(14) 0.1942(11) 0.081(8) Uani 0.52(3) 1 d C 17 D U
H34A H 0.9022 0.3153 0.2033 0.122 Uiso 0.52(3) 1 calc C 17 GR .
H34B H 0.9795 0.4005 0.1978 0.122 Uiso 0.52(3) 1 calc C 17 GR .
H34C H 0.8932 0.3775 0.1613 0.122 Uiso 0.52(3) 1 calc C 17 GR .
C33A C 0.8764(15) 0.4318(14) 0.2429(9) 0.048(3) Uani 0.48(3) 1 d C 18 D U
H33C H 0.8958 0.4495 0.2765 0.057 Uiso 0.48(3) 1 calc C 18 R .
H33D H 0.8142 0.4000 0.2391 0.057 Uiso 0.48(3) 1 calc C 18 R .
C34A C 0.9259(15) 0.3766(13) 0.2267(12) 0.068(7) Uani 0.48(3) 1 d C 18 D U
H34D H 0.9865 0.4105 0.2280 0.103 Uiso 0.48(3) 1 calc C 18 GR .
H34E H 0.9025 0.3553 0.1944 0.103 Uiso 0.48(3) 1 calc C 18 GR .
H34F H 0.9209 0.3279 0.2473 0.103 Uiso 0.48(3) 1 calc C 18 GR .
C35 C 0.7240(11) 0.3367(9) 0.1435(6) 0.0586(14) Uani 0.603(15) 1 d C 66 . .
H35A H 0.7734 0.3154 0.1533 0.070 Uiso 0.603(15) 1 calc C 66 R .
H35B H 0.6809 0.3152 0.1653 0.070 Uiso 0.603(15) 1 calc C 66 R .
C36 C 0.6885(12) 0.3083(9) 0.0983(6) 0.0586(14) Uani 0.603(15) 1 d C 66 . .
H36A H 0.6521 0.2485 0.0984 0.088 Uiso 0.603(15) 1 calc C 66 GR .
H36B H 0.7344 0.3122 0.0791 0.088 Uiso 0.603(15) 1 calc C 66 GR .
H36C H 0.6536 0.3439 0.0853 0.088 Uiso 0.603(15) 1 calc C 66 GR .
C35A C 0.6852(17) 0.3581(13) 0.1439(8) 0.0586(14) Uani 0.397(15) 1 d C 65 D .
H35C H 0.6376 0.3760 0.1536 0.070 Uiso 0.397(15) 1 calc C 65 R .
H35D H 0.7018 0.3235 0.1695 0.070 Uiso 0.397(15) 1 calc C 65 R .
C36A C 0.6467(17) 0.2977(13) 0.1034(8) 0.0586(14) Uani 0.397(15) 1 d C 65 D .
H36D H 0.6641 0.2459 0.1081 0.088 Uiso 0.397(15) 1 calc C 65 GR .
H36E H 0.6665 0.3247 0.0747 0.088 Uiso 0.397(15) 1 calc C 65 GR .
H36F H 0.5839 0.2823 0.1005 0.088 Uiso 0.397(15) 1 calc C 65 GR .
C37 C 0.3929(8) 0.6272(12) 0.0762(5) 0.081(4) Uani 0.651(17) 1 d D 102 D .
H37A H 0.3542 0.6574 0.0864 0.097 Uiso 0.651(17) 1 calc D 102 R .
H37B H 0.3864 0.5746 0.0943 0.097 Uiso 0.651(17) 1 calc D 102 R .
C38 C 0.3714(11) 0.6049(12) 0.0245(5) 0.081(4) Uani 0.651(17) 1 d D 102 D .
H38A H 0.3119 0.5673 0.0178 0.121 Uiso 0.651(17) 1 calc D 102 GR .
H38B H 0.4103 0.5752 0.0149 0.121 Uiso 0.651(17) 1 calc D 102 GR .
H38C H 0.3779 0.6575 0.0071 0.121 Uiso 0.651(17) 1 calc D 102 GR .
C37A C 0.4163(13) 0.6203(17) 0.0522(10) 0.081(4) Uani 0.349(17) 1 d D 101 D .
H37C H 0.4026 0.5641 0.0671 0.097 Uiso 0.349(17) 1 calc D 101 R .
H37D H 0.4427 0.6146 0.0238 0.097 Uiso 0.349(17) 1 calc D 101 R .
C38A C 0.3335(15) 0.6383(18) 0.0367(11) 0.063(8) Uani 0.349(17) 1 d D 101 D .
H38D H 0.3007 0.5981 0.0108 0.095 Uiso 0.349(17) 1 calc D 101 GR .
H38E H 0.3457 0.6972 0.0261 0.095 Uiso 0.349(17) 1 calc D 101 GR .
H38F H 0.3000 0.6314 0.0630 0.095 Uiso 0.349(17) 1 calc D 101 GR .
C39 C 0.4412(5) 0.8411(6) 0.1196(3) 0.0456(18) Uani 1 1 d D . . .
H39A H 0.4283 0.8788 0.1425 0.055 Uiso 1 1 calc . . R .
H39B H 0.4036 0.7818 0.1227 0.055 Uiso 1 1 calc . . R .
C40 C 0.4223(5) 0.8692(6) 0.0712(3) 0.059(2) Uani 1 1 d . . . .
H40A H 0.4569 0.9290 0.0686 0.089 Uiso 1 1 calc . . GR .
H40B H 0.3611 0.8642 0.0646 0.089 Uiso 1 1 calc . . GR .
H40C H 0.4364 0.8328 0.0485 0.089 Uiso 1 1 calc . . GR .
C41 C 0.5029(8) 1.0451(10) 0.1822(4) 0.0398(11) Uani 0.65(3) 1 d D 108 D .
H41A H 0.5335 1.0868 0.2084 0.048 Uiso 0.65(3) 1 calc D 108 R .
H41B H 0.4619 0.9961 0.1954 0.048 Uiso 0.65(3) 1 calc D 108 R .
C42 C 0.4538(12) 1.0867(12) 0.1481(5) 0.056(4) Uani 0.65(3) 1 d D 108 D U
H42A H 0.4223 1.1160 0.1651 0.084 Uiso 0.65(3) 1 calc D 108 GR .
H42B H 0.4132 1.0430 0.1261 0.084 Uiso 0.65(3) 1 calc D 108 GR .
H42C H 0.4937 1.1285 0.1307 0.084 Uiso 0.65(3) 1 calc D 108 GR .
C41A C 0.5236(18) 1.0635(15) 0.1868(7) 0.0398(11) Uani 0.35(3) 1 d D 107 D .
H41C H 0.5636 1.0942 0.2144 0.048 Uiso 0.35(3) 1 calc D 107 R .
H41D H 0.4718 1.0246 0.1983 0.048 Uiso 0.35(3) 1 calc D 107 R .
C42A C 0.499(3) 1.126(2) 0.1550(10) 0.060(7) Uani 0.35(3) 1 d D 107 D .
H42D H 0.4561 1.1468 0.1682 0.090 Uiso 0.35(3) 1 calc D 107 GR .
H42E H 0.4742 1.0988 0.1240 0.090 Uiso 0.35(3) 1 calc D 107 GR .
H42F H 0.5498 1.1753 0.1520 0.090 Uiso 0.35(3) 1 calc D 107 GR .
C43 C 0.7289(6) 1.1674(4) 0.2469(3) 0.051(2) Uani 1 1 d . . D .
H43A H 0.7030 1.1603 0.2135 0.062 Uiso 1 1 calc . . R .
H43B H 0.7908 1.1992 0.2483 0.062 Uiso 1 1 calc . . R .
C44 C 0.6870(8) 1.2173(6) 0.2732(4) 0.081(3) Uani 1 1 d . . D .
H44A H 0.6253 1.1869 0.2708 0.122 Uiso 1 1 calc . . R .
H44B H 0.6959 1.2740 0.2599 0.122 Uiso 1 1 calc . . R .
H44C H 0.7123 1.2239 0.3063 0.122 Uiso 1 1 calc . . R .
C45 C 1.1737(4) 0.7659(6) 0.3414(3) 0.048(2) Uani 1 1 d . . . .
H45A H 1.2014 0.8262 0.3339 0.057 Uiso 1 1 calc . . R .
H45B H 1.1771 0.7284 0.3152 0.057 Uiso 1 1 calc . . R .
C46 C 1.2204(5) 0.7448(7) 0.3866(3) 0.071(3) Uani 1 1 d . . . .
H46A H 1.2150 0.7805 0.4126 0.107 Uiso 1 1 calc . . GR .
H46B H 1.2813 0.7562 0.3834 0.107 Uiso 1 1 calc . . GR .
H46C H 1.1951 0.6841 0.3929 0.107 Uiso 1 1 calc . . GR .
C47 C 0.5607(6) 0.4976(5) 0.0860(3) 0.057(2) Uani 1 1 d . . . .
H47A H 0.6097 0.4805 0.0775 0.069 Uiso 1 1 calc . . R .
H47B H 0.5538 0.5443 0.0655 0.069 Uiso 1 1 calc . . R .
C48 C 0.4792(7) 0.4212(6) 0.0782(4) 0.079(3) Uani 1 1 d . . . .
H48A H 0.4879 0.3733 0.0964 0.119 Uiso 1 1 calc . . GR .
H48B H 0.4657 0.4040 0.0447 0.119 Uiso 1 1 calc . . GR .
H48C H 0.4314 0.4372 0.0884 0.119 Uiso 1 1 calc . . GR .
C49 C 0.3762(12) 0.5317(12) 0.1678(6) 0.077(6) Uani 0.46(2) 1 d E 79 D U
H49A H 0.4067 0.5012 0.1502 0.092 Uiso 0.46(2) 1 calc E 79 R .
H49B H 0.3445 0.5599 0.1449 0.092 Uiso 0.46(2) 1 calc E 79 R .
C50 C 0.3138(19) 0.4681(18) 0.1938(10) 0.077(6) Uani 0.46(2) 1 d E 79 D .
H50A H 0.2721 0.4261 0.1714 0.115 Uiso 0.46(2) 1 calc E 79 GR .
H50B H 0.2834 0.4981 0.2113 0.115 Uiso 0.46(2) 1 calc E 79 GR .
H50C H 0.3448 0.4386 0.2157 0.115 Uiso 0.46(2) 1 calc E 79 GR .
C49A C 0.3617(10) 0.5356(10) 0.2126(6) 0.078(6) Uani 0.54(2) 1 d E 80 D .
H49C H 0.3182 0.5652 0.2149 0.093 Uiso 0.54(2) 1 calc E 80 R .
H49D H 0.3765 0.5153 0.2441 0.093 Uiso 0.54(2) 1 calc E 80 R .
C50A C 0.3250(17) 0.4604(13) 0.1785(8) 0.078(6) Uani 0.54(2) 1 d E 80 D U
H50D H 0.2779 0.4177 0.1910 0.117 Uiso 0.54(2) 1 calc E 80 GR .
H50E H 0.3699 0.4349 0.1736 0.117 Uiso 0.54(2) 1 calc E 80 GR .
H50F H 0.3031 0.4795 0.1484 0.117 Uiso 0.54(2) 1 calc E 80 GR .
C51 C 0.4041(4) 0.7617(6) 0.2266(3) 0.0430(19) Uani 0.95 1 d E . . .
H51A H 0.3757 0.7237 0.1986 0.052 Uiso 0.95 1 calc . . R .
H51B H 0.4028 0.8203 0.2193 0.052 Uiso 0.95 1 calc . . R .
C52 C 0.3557(5) 0.7312(7) 0.2672(3) 0.062(3) Uani 0.95 1 d . . . .
H52A H 0.2963 0.7319 0.2594 0.093 Uiso 0.95 1 calc . . GR .
H52B H 0.3833 0.7692 0.2949 0.093 Uiso 0.95 1 calc . . GR .
H52C H 0.3559 0.6726 0.2741 0.093 Uiso 0.95 1 calc . . GR .
C53 C 0.5079(6) 0.9819(7) 0.3105(3) 0.0422(11) Uani 0.736(10) 1 d E 78 D .
H53A H 0.5513 1.0389 0.3097 0.051 Uiso 0.736(10) 1 calc E 78 R .
H53B H 0.5185 0.9588 0.3417 0.051 Uiso 0.736(10) 1 calc E 78 R .
C54 C 0.4215(8) 0.9930(9) 0.3050(5) 0.081(3) Uani 0.736(10) 1 d E 78 D .
H54A H 0.4194 1.0340 0.3292 0.122 Uiso 0.736(10) 1 calc E 78 GR .
H54B H 0.3782 0.9377 0.3082 0.122 Uiso 0.736(10) 1 calc E 78 GR .
H54C H 0.4096 1.0148 0.2738 0.122 Uiso 0.736(10) 1 calc E 78 GR .
C53A C 0.4562(14) 0.941(2) 0.2999(7) 0.0422(11) Uani 0.264(10) 1 d E 77 D .
H53C H 0.4029 0.8938 0.2896 0.051 Uiso 0.264(10) 1 calc E 77 R .
H53D H 0.4462 0.9943 0.2876 0.051 Uiso 0.264(10) 1 calc E 77 R .
C54A C 0.464(3) 0.949(3) 0.3518(7) 0.081(3) Uani 0.264(10) 1 d E 77 D .
H54D H 0.4077 0.9467 0.3610 0.122 Uiso 0.264(10) 1 calc E 77 GR .
H54E H 0.5060 1.0042 0.3630 0.122 Uiso 0.264(10) 1 calc E 77 GR .
H54F H 0.4820 0.9021 0.3658 0.122 Uiso 0.264(10) 1 calc E 77 GR .
C55 C 0.7267(9) 1.0951(8) 0.3903(5) 0.0459(11) Uani 0.565(12) 1 d F 113 D U
H55A H 0.6862 1.0937 0.3615 0.055 Uiso 0.565(12) 1 calc F 113 R .
H55B H 0.7630 1.1552 0.3976 0.055 Uiso 0.565(12) 1 calc F 113 R .
C56 C 0.6778(9) 1.0606(9) 0.4307(4) 0.0459(11) Uani 0.565(12) 1 d F 113 D .
H56A H 0.6432 1.0973 0.4373 0.069 Uiso 0.565(12) 1 calc F 113 GR .
H56B H 0.7184 1.0599 0.4587 0.069 Uiso 0.565(12) 1 calc F 113 GR .
H56C H 0.6399 1.0022 0.4225 0.069 Uiso 0.565(12) 1 calc F 113 GR .
C57 C 0.9178(6) 0.9910(6) 0.4434(3) 0.045(2) Uani 0.85 1 d F 1 . .
H57A H 0.9171 1.0503 0.4374 0.054 Uiso 0.85 1 calc F 1 R .
H57B H 0.9780 0.9925 0.4532 0.054 Uiso 0.85 1 calc F 1 R .
C58 C 0.8645(7) 0.9553(7) 0.4818(3) 0.057(3) Uani 0.85 1 d F 1 . .
H58A H 0.8887 0.9905 0.5107 0.085 Uiso 0.85 1 calc F 1 GR .
H58B H 0.8645 0.8963 0.4872 0.085 Uiso 0.85 1 calc F 1 GR .
H58C H 0.8053 0.9558 0.4724 0.085 Uiso 0.85 1 calc F 1 GR .
C59 C 1.0031(11) 0.8126(13) 0.4785(4) 0.065(4) Uani 0.573(13) 1 d F 76 D .
H59A H 0.9524 0.7616 0.4801 0.078 Uiso 0.573(13) 1 calc F 76 R .
H59B H 1.0002 0.8565 0.5013 0.078 Uiso 0.573(13) 1 calc F 76 R .
C60 C 1.0815(13) 0.7880(19) 0.4940(8) 0.126(8) Uani 0.573(13) 1 d F 76 D .
H60A H 1.0856 0.7789 0.5279 0.189 Uiso 0.573(13) 1 calc F 76 GR .
H60B H 1.1323 0.8340 0.4874 0.189 Uiso 0.573(13) 1 calc F 76 GR .
H60C H 1.0782 0.7350 0.4772 0.189 Uiso 0.573(13) 1 calc F 76 GR .
C59A C 1.0424(14) 0.8021(16) 0.4628(7) 0.065(4) Uani 0.427(13) 1 d F 75 D .
H59C H 1.0975 0.8436 0.4769 0.078 Uiso 0.427(13) 1 calc F 75 R .
H59D H 1.0557 0.7581 0.4442 0.078 Uiso 0.427(13) 1 calc F 75 R .
C60A C 0.9925(18) 0.760(3) 0.5009(9) 0.126(8) Uani 0.427(13) 1 d F 75 D .
H60D H 1.0109 0.7111 0.5116 0.189 Uiso 0.427(13) 1 calc F 75 GR .
H60E H 0.9311 0.7405 0.4888 0.189 Uiso 0.427(13) 1 calc F 75 GR .
H60F H 1.0027 0.8016 0.5272 0.189 Uiso 0.427(13) 1 calc F 75 GR .
C61 C 0.9770(9) 0.5913(8) 0.4109(5) 0.0567(12) Uani 0.636(9) 1 d G 94 D .
H61A H 0.9421 0.6094 0.4319 0.068 Uiso 0.636(9) 1 calc G 94 R .
H61B H 1.0249 0.6426 0.4052 0.068 Uiso 0.636(9) 1 calc G 94 R .
C62 C 1.0131(9) 0.5276(9) 0.4347(5) 0.0567(12) Uani 0.636(9) 1 d G 94 D .
H62A H 1.0411 0.5499 0.4662 0.085 Uiso 0.636(9) 1 calc G 94 GR .
H62B H 1.0553 0.5166 0.4165 0.085 Uiso 0.636(9) 1 calc G 94 GR .
H62C H 0.9667 0.4740 0.4370 0.085 Uiso 0.636(9) 1 calc G 94 GR .
C61A C 0.9468(17) 0.5003(15) 0.3901(7) 0.0567(12) Uani 0.364(9) 1 d G 93 D .
H61C H 1.0018 0.4948 0.3825 0.068 Uiso 0.364(9) 1 calc G 93 R .
H61D H 0.9017 0.4438 0.3860 0.068 Uiso 0.364(9) 1 calc G 93 R .
C62A C 0.9556(17) 0.5410(15) 0.4382(7) 0.0567(12) Uani 0.364(9) 1 d G 93 D .
H62D H 0.9573 0.4985 0.4620 0.085 Uiso 0.364(9) 1 calc G 93 GR .
H62E H 0.9064 0.5617 0.4404 0.085 Uiso 0.364(9) 1 calc G 93 GR .
H62F H 1.0089 0.5892 0.4433 0.085 Uiso 0.364(9) 1 calc G 93 GR .
C63 C 0.778(2) 0.4242(12) 0.3123(12) 0.047(9) Uani 0.20 1 d G 2 D U
H63A H 0.8406 0.4315 0.3184 0.057 Uiso 0.20 1 calc G 2 R .
H63B H 0.7539 0.3882 0.2832 0.057 Uiso 0.20 1 calc G 2 R .
C64 C 0.735(4) 0.384(2) 0.3523(16) 0.11(2) Uani 0.20 1 d G 2 D .
H64A H 0.7422 0.3268 0.3565 0.160 Uiso 0.20 1 calc G 2 R .
H64B H 0.6736 0.3778 0.3460 0.160 Uiso 0.20 1 calc G 2 R .
H64C H 0.7604 0.4195 0.3810 0.160 Uiso 0.20 1 calc G 2 R .
C65 C 0.5194(10) 0.3931(7) 0.2196(6) 0.0588(13) Uani 0.608(10) 1 d G 74 D .
H65A H 0.4873 0.4020 0.2450 0.071 Uiso 0.608(10) 1 calc G 74 R .
H65B H 0.5067 0.4268 0.1925 0.071 Uiso 0.608(10) 1 calc G 74 R .
C66 C 0.4928(10) 0.3016(7) 0.2055(6) 0.0588(13) Uani 0.608(10) 1 d G 74 D .
H66A H 0.5055 0.2687 0.2324 0.088 Uiso 0.608(10) 1 calc G 74 GR .
H66B H 0.5243 0.2934 0.1801 0.088 Uiso 0.608(10) 1 calc G 74 GR .
H66C H 0.4310 0.2817 0.1945 0.088 Uiso 0.608(10) 1 calc G 74 GR .
C65A C 0.5609(14) 0.3680(14) 0.2129(8) 0.0588(13) Uani 0.392(10) 1 d G 73 D .
H65C H 0.5798 0.3196 0.2030 0.071 Uiso 0.392(10) 1 calc G 73 R .
H65D H 0.5373 0.3926 0.1847 0.071 Uiso 0.392(10) 1 calc G 73 R .
C66A C 0.4973(14) 0.3413(13) 0.2477(8) 0.0588(13) Uani 0.392(10) 1 d G 73 D .
H66D H 0.4389 0.3208 0.2308 0.088 Uiso 0.392(10) 1 calc G 73 GR .
H66E H 0.5027 0.3905 0.2685 0.088 Uiso 0.392(10) 1 calc G 73 GR .
H66F H 0.5091 0.2951 0.2664 0.088 Uiso 0.392(10) 1 calc G 73 GR .
C67 C 0.3965(13) 0.4287(16) 0.3668(7) 0.078(9) Uani 0.442(17) 1 d G 51 D .
H67A H 0.3691 0.4578 0.3873 0.094 Uiso 0.442(17) 1 calc G 51 R .
H67B H 0.4221 0.3912 0.3867 0.094 Uiso 0.442(17) 1 calc G 51 R .
C68 C 0.328(3) 0.374(3) 0.3310(10) 0.093(7) Uani 0.442(17) 1 d G 51 D .
H68A H 0.2856 0.3316 0.3468 0.140 Uiso 0.442(17) 1 calc G 51 GR .
H68B H 0.3543 0.3439 0.3106 0.140 Uiso 0.442(17) 1 calc G 51 GR .
H68C H 0.3002 0.4097 0.3120 0.140 Uiso 0.442(17) 1 calc G 51 GR .
C67A C 0.3811(12) 0.4405(11) 0.3225(6) 0.068(6) Uani 0.558(17) 1 d G 52 D .
H67C H 0.3927 0.4070 0.2969 0.081 Uiso 0.558(17) 1 calc G 52 R .
H67D H 0.3505 0.4798 0.3082 0.081 Uiso 0.558(17) 1 calc G 52 R .
C68A C 0.3276(19) 0.3816(19) 0.3545(7) 0.093(7) Uani 0.558(17) 1 d G 52 D .
H68D H 0.2692 0.3558 0.3382 0.140 Uiso 0.558(17) 1 calc G 52 GR .
H68E H 0.3253 0.4142 0.3826 0.140 Uiso 0.558(17) 1 calc G 52 GR .
H68F H 0.3531 0.3363 0.3637 0.140 Uiso 0.558(17) 1 calc G 52 GR .
C69 C 0.4154(5) 0.6505(6) 0.3828(3) 0.053(2) Uani 1 1 d E . . .
H69A H 0.3815 0.6103 0.3567 0.063 Uiso 1 1 calc . . R .
H69B H 0.4074 0.7072 0.3768 0.063 Uiso 1 1 calc . . R .
C70 C 0.3835(6) 0.6190(8) 0.4279(4) 0.077(3) Uani 1 1 d . . . .
H70A H 0.3219 0.6120 0.4255 0.115 Uiso 1 1 calc . . GR .
H70B H 0.4146 0.6606 0.4535 0.115 Uiso 1 1 calc . . GR .
H70C H 0.3930 0.5636 0.4344 0.115 Uiso 1 1 calc . . GR .
C71 C 0.5201(13) 0.8604(14) 0.4671(7) 0.0603(14) Uani 0.477(11) 1 d E 97 . .
H71A H 0.5032 0.8171 0.4911 0.072 Uiso 0.477(11) 1 calc E 97 R .
H71B H 0.5706 0.9073 0.4817 0.072 Uiso 0.477(11) 1 calc E 97 R .
C72 C 0.4529(13) 0.8931(14) 0.4538(7) 0.0603(14) Uani 0.477(11) 1 d E 97 . .
H72A H 0.3990 0.8458 0.4474 0.091 Uiso 0.477(11) 1 calc E 97 GR .
H72B H 0.4634 0.9257 0.4253 0.091 Uiso 0.477(11) 1 calc E 97 GR .
H72C H 0.4488 0.9310 0.4791 0.091 Uiso 0.477(11) 1 calc E 97 GR .
C71A C 0.4977(12) 0.8739(13) 0.4372(6) 0.0603(14) Uani 0.523(11) 1 d E 98 . .
H71C H 0.4485 0.8627 0.4118 0.072 Uiso 0.523(11) 1 calc E 98 R .
H71D H 0.5343 0.9338 0.4345 0.072 Uiso 0.523(11) 1 calc E 98 R .
C72A C 0.4640(12) 0.8680(13) 0.4822(6) 0.0603(14) Uani 0.523(11) 1 d E 98 . .
H72D H 0.4233 0.9009 0.4815 0.091 Uiso 0.523(11) 1 calc E 98 GR .
H72E H 0.5115 0.8913 0.5075 0.091 Uiso 0.523(11) 1 calc E 98 GR .
H72F H 0.4345 0.8077 0.4877 0.091 Uiso 0.523(11) 1 calc E 98 GR .
C73 C 0.6842(7) 0.7697(7) 0.4955(3) 0.068(3) Uani 1 1 d E 50 . .
H73A H 0.6852 0.8302 0.4928 0.082 Uiso 1 1 calc E 50 R .
H73B H 0.7429 0.7697 0.5082 0.082 Uiso 1 1 calc E 50 R .
C74 C 0.6254(10) 0.7287(10) 0.5287(4) 0.117(5) Uani 1 1 d E 50 . .
H74A H 0.6427 0.7614 0.5588 0.176 Uiso 1 1 calc E 50 GR .
H74B H 0.6272 0.6700 0.5334 0.176 Uiso 1 1 calc E 50 GR .
H74C H 0.5668 0.7272 0.5162 0.176 Uiso 1 1 calc E 50 GR .
C75 C 0.7629(13) 0.5882(13) 0.5187(6) 0.0630(14) Uani 0.509(11) 1 d E 84 . .
H75A H 0.7122 0.5360 0.5164 0.076 Uiso 0.509(11) 1 calc E 84 R .
H75B H 0.7544 0.6285 0.5418 0.076 Uiso 0.509(11) 1 calc E 84 R .
C76 C 0.8352(13) 0.5650(13) 0.5367(6) 0.0630(14) Uani 0.509(11) 1 d E 84 . .
H76A H 0.8265 0.5390 0.5671 0.095 Uiso 0.509(11) 1 calc E 84 GR .
H76B H 0.8859 0.6161 0.5407 0.095 Uiso 0.509(11) 1 calc E 84 GR .
H76C H 0.8440 0.5236 0.5148 0.095 Uiso 0.509(11) 1 calc E 84 GR .
C75A C 0.8313(13) 0.6138(14) 0.5109(6) 0.0630(14) Uani 0.491(11) 1 d E 83 . .
H75C H 0.8783 0.6690 0.5154 0.076 Uiso 0.491(11) 1 calc E 83 R .
H75D H 0.8545 0.5708 0.4982 0.076 Uiso 0.491(11) 1 calc E 83 R .
C76A C 0.8051(13) 0.5871(14) 0.5562(6) 0.0630(14) Uani 0.491(11) 1 d E 83 . .
H76D H 0.7628 0.5297 0.5527 0.095 Uiso 0.491(11) 1 calc E 83 GR .
H76E H 0.7793 0.6277 0.5684 0.095 Uiso 0.491(11) 1 calc E 83 GR .
H76F H 0.8553 0.5857 0.5781 0.095 Uiso 0.491(11) 1 calc E 83 GR .
C77 C 0.5924(12) 0.4787(9) 0.4362(6) 0.0646(15) Uani 0.578(12) 1 d G 100 D .
H77A H 0.6398 0.4619 0.4541 0.077 Uiso 0.578(12) 1 calc G 100 R .
H77B H 0.5524 0.4273 0.4185 0.077 Uiso 0.578(12) 1 calc G 100 R .
C78 C 0.5459(10) 0.5116(10) 0.4695(5) 0.0646(15) Uani 0.578(12) 1 d G 100 D .
H78A H 0.5453 0.4801 0.4986 0.097 Uiso 0.578(12) 1 calc G 100 GR .
H78B H 0.4867 0.5036 0.4550 0.097 Uiso 0.578(12) 1 calc G 100 GR .
H78C H 0.5752 0.5728 0.4767 0.097 Uiso 0.578(12) 1 calc G 100 GR .
C77A C 0.5828(17) 0.5079(12) 0.4428(7) 0.0646(15) Uani 0.422(12) 1 d G 99 D .
H77C H 0.5284 0.5223 0.4407 0.077 Uiso 0.422(12) 1 calc G 99 R .
H77D H 0.6188 0.5345 0.4724 0.077 Uiso 0.422(12) 1 calc G 99 R .
C78A C 0.5633(14) 0.4128(11) 0.4440(8) 0.0646(15) Uani 0.422(12) 1 d G 99 D .
H78D H 0.5477 0.3934 0.4748 0.097 Uiso 0.422(12) 1 calc G 99 GR .
H78E H 0.6142 0.3973 0.4383 0.097 Uiso 0.422(12) 1 calc G 99 GR .
H78F H 0.5154 0.3853 0.4196 0.097 Uiso 0.422(12) 1 calc G 99 GR .
C79 C 0.5472(10) 0.3141(9) 0.3364(6) 0.100(5) Uani 0.80 1 d A 1 . .
H79A H 0.5509 0.2942 0.3045 0.119 Uiso 0.80 1 calc A 1 R .
H79B H 0.4975 0.3364 0.3343 0.119 Uiso 0.80 1 calc A 1 R .
C80 C 0.5315(12) 0.2376(10) 0.3687(7) 0.129(5) Uani 0.80 1 d A 1 . .
H80A H 0.4720 0.2005 0.3612 0.193 Uiso 0.80 1 calc A 1 GR .
H80B H 0.5418 0.2585 0.4015 0.193 Uiso 0.80 1 calc A 1 GR .
H80C H 0.5709 0.2050 0.3639 0.193 Uiso 0.80 1 calc A 1 GR .
C81 C 0.7718(11) 0.3615(9) 0.4152(7) 0.109(6) Uani 0.80 1 d A 1 . .
H81A H 0.8264 0.3577 0.4059 0.130 Uiso 0.80 1 calc A 1 R .
H81B H 0.7237 0.3183 0.3960 0.130 Uiso 0.80 1 calc A 1 R .
C82 C 0.7691(13) 0.3425(11) 0.4682(7) 0.129(5) Uani 0.80 1 d A 1 . .
H82A H 0.7320 0.2838 0.4713 0.193 Uiso 0.80 1 calc A 1 R .
H82B H 0.7461 0.3830 0.4830 0.193 Uiso 0.80 1 calc A 1 R .
H82C H 0.8273 0.3488 0.4836 0.193 Uiso 0.80 1 calc A 1 R .
O1 O 0.6525(3) 0.6884(3) 0.36617(16) 0.0332(10) Uani 1 1 d . . . .
O2 O 0.8168(2) 0.8413(3) 0.32918(13) 0.0221(8) Uani 1 1 d A . . .
O3 O 0.7700(3) 0.6553(3) 0.28405(14) 0.0252(9) Uani 1 1 d A . . .
O4 O 0.6447(3) 0.7643(3) 0.25777(14) 0.0244(9) Uani 1 1 d A . . .
O5 O 0.7977(2) 0.8932(2) 0.23281(13) 0.0206(8) Uani 1 1 d A . . .
O6 O 0.9049(2) 0.7971(2) 0.25576(13) 0.0205(8) Uani 1 1 d A . . .
O7 O 0.7576(2) 0.7314(2) 0.19412(13) 0.0216(8) Uani 1 1 d A . . .
O8 O 0.9837(2) 0.9879(2) 0.26644(14) 0.0228(8) Uani 1 1 d A . . .
O9 O 0.9007(3) 0.6552(2) 0.18814(14) 0.0247(9) Uani 1 1 d A . . .
O10 O 0.6829(2) 0.8540(3) 0.14051(14) 0.0235(9) Uani 1 1 d A . . .
O11 O 0.8256(3) 0.9842(3) 0.11489(15) 0.0294(9) Uani 1 1 d A . . .
O12 O 0.9672(3) 1.0454(3) 0.17470(15) 0.0291(9) Uani 1 1 d A . . .
O13 O 1.0780(3) 0.9487(3) 0.19859(15) 0.0278(9) Uani 1 1 d . . . .
O14 O 1.0356(3) 0.7909(3) 0.16165(15) 0.0276(9) Uani 1 1 d . . . .
O15 O 0.8867(3) 0.7217(3) 0.09751(15) 0.0316(10) Uani 1 1 d A . . .
O16 O 0.7847(3) 0.8172(3) 0.07655(15) 0.0313(10) Uani 1 1 d A . . .
O17 O 0.7398(3) 1.0213(3) 0.18158(14) 0.0260(9) Uani 1 1 d A . . .
O18 O 0.8678(3) 1.0784(3) 0.23531(15) 0.0280(9) Uani 1 1 d A . . .
O19 O 1.0850(3) 0.8792(3) 0.28375(14) 0.0254(9) Uani 1 1 d . . . .
O20 O 1.0493(3) 0.7365(3) 0.25049(15) 0.0272(9) Uani 1 1 d . . . .
O21 O 0.7489(3) 0.6023(3) 0.12441(15) 0.0314(10) Uani 1 1 d A . . .
O22 O 0.6557(3) 0.6871(3) 0.10340(15) 0.0314(10) Uani 1 1 d A . . .
O23 O 0.6409(3) 0.9027(3) 0.21736(14) 0.0267(9) Uani 1 1 d A . . .
O24 O 0.8550(3) 0.9978(2) 0.30725(14) 0.0250(9) Uani 1 1 d A . . .
O25 O 0.9797(3) 0.8842(3) 0.33550(14) 0.0248(9) Uani 1 1 d A . . .
O26 O 0.9193(3) 0.6450(3) 0.27955(15) 0.0254(9) Uani 1 1 d A . . .
O27 O 0.7486(3) 0.5689(3) 0.20789(15) 0.0279(9) Uani 1 1 d A . . .
O28 O 0.5921(3) 0.7110(3) 0.17255(15) 0.0291(9) Uani 1 1 d A . . .
O29 O 0.6957(3) 0.9316(3) 0.30284(14) 0.0244(9) Uani 1 1 d . . . .
O30 O 0.9177(3) 0.7294(3) 0.35189(14) 0.0249(9) Uani 1 1 d . . . .
O31 O 0.6113(3) 0.5924(3) 0.22336(15) 0.0289(9) Uani 1 1 d . . . .
O32 O 0.5170(3) 0.6251(3) 0.29014(17) 0.0371(11) Uani 1 1 d . . . .
O33 O 0.5618(3) 0.8028(3) 0.33205(16) 0.0372(11) Uani 1 1 d . . . .
O34 O 0.7032(3) 0.8657(3) 0.39106(16) 0.0357(11) Uani 1 1 d . . . .
O35 O 0.8211(3) 0.7609(3) 0.41696(15) 0.0334(10) Uani 1 1 d . . . .
O36 O 0.7777(3) 0.6047(3) 0.37886(17) 0.0367(11) Uani 1 1 d . . . .
O37 O 0.6225(3) 0.5348(3) 0.31379(17) 0.0370(11) Uani 1 1 d . . . .
O38 O 0.8751(3) 1.1654(3) 0.14316(16) 0.0353(11) Uani 1 1 d A . . .
O39 O 1.1468(3) 1.1247(3) 0.1867(2) 0.0501(12) Uani 1 1 d . . . .
O40 O 1.2038(3) 0.8601(3) 0.21627(16) 0.0352(11) Uani 1 1 d . . D .
O41 O 1.0387(3) 0.6871(3) 0.08498(17) 0.0395(11) Uani 1 1 d . . D .
O42 O 0.7472(3) 0.6572(3) 0.02314(16) 0.0427(12) Uani 1 1 d A . D .
O43 O 0.7501(3) 0.9465(3) 0.02120(16) 0.0422(12) Uani 1 1 d . . . .
O44 O 1.0427(3) 1.1507(3) 0.25370(16) 0.0316(10) Uani 1 1 d . . . .
O45 O 1.1493(3) 1.0533(3) 0.27747(16) 0.0310(10) Uani 1 1 d . . D .
O46 O 1.0418(3) 0.6253(3) 0.17729(16) 0.0336(10) Uani 1 1 d . . . .
O47 O 0.8950(3) 0.5594(3) 0.11589(16) 0.0365(11) Uani 1 1 d . . . .
O48 O 0.6164(3) 0.8151(3) 0.05383(15) 0.0350(11) Uani 1 1 d . . . .
O49 O 0.6565(3) 0.9784(3) 0.09203(15) 0.0339(10) Uani 1 1 d . . . .
O50 O 0.9389(3) 1.1818(3) 0.32000(17) 0.0385(11) Uani 1 1 d . . . .
O51 O 1.0350(3) 1.0682(3) 0.34247(15) 0.0317(10) Uani 1 1 d . . . .
O52 O 1.1579(3) 0.9824(3) 0.36796(16) 0.0367(11) Uani 1 1 d . . . .
O53 O 1.0531(3) 0.5666(3) 0.27095(18) 0.0405(12) Uani 1 1 d . . D .
O54 O 0.8934(3) 0.5096(3) 0.21282(18) 0.0377(11) Uani 1 1 d . . . .
O55 O 0.7527(4) 0.4310(3) 0.1449(2) 0.0586(14) Uani 1 1 d . . . .
O56 O 0.4785(3) 0.6806(3) 0.08360(17) 0.0432(12) Uani 1 1 d . . D .
O57 O 0.5292(3) 0.8437(3) 0.13031(16) 0.0352(11) Uani 1 1 d . . . .
O58 O 0.5632(3) 1.0155(3) 0.16257(17) 0.0398(11) Uani 1 1 d . . D .
O59 O 0.7192(3) 1.0873(2) 0.26554(16) 0.0354(11) Uani 1 1 d . . D .
O60 O 1.0862(3) 0.7536(3) 0.34647(16) 0.0361(11) Uani 1 1 d . . . .
O61 O 0.5782(3) 0.5277(3) 0.13369(17) 0.0414(12) Uani 1 1 d . . . .
O62 O 0.4360(3) 0.5938(3) 0.19816(18) 0.0437(12) Uani 1 1 d . . D .
O63 O 0.4922(3) 0.7622(3) 0.23663(16) 0.0324(10) Uani 1 1 d . . . U
O64 O 0.5198(3) 0.9272(3) 0.27596(17) 0.0422(11) Uani 1 1 d . . D .
O65 O 0.7782(3) 1.0433(3) 0.38346(18) 0.0459(11) Uani 1 1 d . . D .
O66 O 0.8826(3) 0.9370(3) 0.40097(15) 0.0355(11) Uani 1 1 d . . . .
O67 O 0.9959(3) 0.8446(3) 0.43324(15) 0.0371(11) Uani 1 1 d . . D .
O68 O 0.9242(4) 0.5589(4) 0.3666(2) 0.0567(12) Uani 1 1 d . . . .
O69 O 0.7647(3) 0.5031(3) 0.30765(19) 0.0433(12) Uani 1 1 d . . D .
O70 O 0.6212(4) 0.4244(3) 0.2378(2) 0.0588(13) Uani 1 1 d . . . .
O71 O 0.6259(4) 0.5423(4) 0.4046(2) 0.0646(15) Uani 1 1 d . . D .
O72 O 0.4592(3) 0.4879(3) 0.34977(19) 0.0473(13) Uani 1 1 d . . . .
O73 O 0.5047(3) 0.6578(3) 0.38442(17) 0.0405(12) Uani 1 1 d . . . .
O74 O 0.5438(4) 0.8218(4) 0.42879(19) 0.0603(14) Uani 1 1 d . . . .
O75 O 0.6620(3) 0.7290(4) 0.44955(17) 0.0443(12) Uani 1 1 d . . . .
O76 O 0.7632(4) 0.6242(4) 0.4768(2) 0.0630(14) Uani 1 1 d . . . .
O77 O 0.6200(5) 0.3789(5) 0.3515(3) 0.069(2) Uani 0.80 1 d A 1 . .
O78 O 0.7653(6) 0.4441(5) 0.4067(3) 0.073(2) Uani 0.80 1 d A 1 . .
Mn1 Mn 0.71663(6) 0.73434(6) 0.31286(3) 0.02353(19) Uani 1 1 d . . . .
Ti2 Ti 0.69655(6) 0.81103(7) 0.20274(4) 0.0207(2) Uani 1 1 d . . . .
Ti3 Ti 0.88686(6) 0.89566(6) 0.28224(3) 0.0192(2) Uani 1 1 d . . . .
Ti4 Ti 0.83484(7) 0.68708(6) 0.23242(4) 0.0211(2) Uani 1 1 d . . . .
Ti5 Ti 0.75592(7) 0.99924(7) 0.25002(4) 0.0235(2) Uani 1 1 d A . D .
Ti6 Ti 1.00282(7) 0.77356(7) 0.30514(4) 0.0241(2) Uani 1 1 d A . . .
Ti7 Ti 0.66090(7) 0.62112(7) 0.16150(4) 0.0285(2) Uani 1 1 d A . . .
Ti8 Ti 0.85968(7) 1.06091(7) 0.16631(4) 0.0255(2) Uani 1 1 d . . . .
Ti9 Ti 1.09218(7) 0.84560(7) 0.21841(4) 0.0253(2) Uani 1 1 d A . . .
Ti10 Ti 0.76935(8) 0.70105(7) 0.08256(4) 0.0306(3) Uani 1 1 d . . . .
Ti11 Ti 1.06422(7) 1.05054(7) 0.21541(4) 0.0259(2) Uani 1 1 d A . . .
Ti12 Ti 0.97314(8) 0.68901(7) 0.13039(4) 0.0286(2) Uani 1 1 d A . . .
Ti13 Ti 0.73740(8) 0.90511(8) 0.07886(4) 0.0288(2) Uani 1 1 d A . . .
Ti14 Ti 0.95165(7) 1.09335(7) 0.29004(4) 0.0275(2) Uani 1 1 d A . . .
Ti15 Ti 1.07980(7) 0.97599(7) 0.31875(4) 0.0270(2) Uani 1 1 d A . . .
Ti16 Ti 0.99026(7) 0.61826(7) 0.23458(4) 0.0288(3) Uani 1 1 d A . . .
Ti17 Ti 0.81308(8) 0.53888(7) 0.16061(4) 0.0324(3) Uani 1 1 d A . . .
Ti18 Ti 0.57847(7) 0.75288(8) 0.10882(4) 0.0314(3) Uani 1 1 d A . . .
Ti19 Ti 0.62880(7) 0.95012(8) 0.15457(4) 0.0288(2) Uani 1 1 d A . . .
Ti20 Ti 0.77968(7) 0.94354(7) 0.35725(4) 0.0277(2) Uani 1 1 d A . . .
Ti21 Ti 0.90819(7) 0.82771(7) 0.38628(4) 0.0266(2) Uani 1 1 d A . . .
Ti22 Ti 0.85415(7) 0.61207(7) 0.33407(4) 0.0290(3) Uani 1 1 d A . . .
Ti23 Ti 0.67915(8) 0.53224(7) 0.26038(4) 0.0320(3) Uani 1 1 d A . . .
Ti24 Ti 0.53518(7) 0.66020(7) 0.22991(4) 0.0301(3) Uani 1 1 d A . . .
Ti25 Ti 0.58456(7) 0.85618(8) 0.27592(4) 0.0285(2) Uani 1 1 d A . . .
Ti26 Ti 0.60025(8) 0.77410(9) 0.39287(4) 0.0370(3) Uani 1 1 d A . . .
Ti27 Ti 0.73092(8) 0.66283(9) 0.42135(4) 0.0372(3) Uani 1 1 d A . . .
Ti28 Ti 0.54991(8) 0.58239(8) 0.34560(5) 0.0379(3) Uani 1 1 d A . . .
Ti1 Ti 0.69456(12) 0.48781(12) 0.36157(7) 0.0518(5) Uani 0.80 1 d A 1 . .
C83 C 0.9978(7) 0.9477(6) 0.0761(3) 0.068(3) Uani 1 1 d . . . .
H83A H 0.9708 0.9916 0.0647 0.082 Uiso 1 1 calc . . R .
H83B H 1.0590 0.9777 0.0877 0.082 Uiso 1 1 calc . . R .
C84 C 0.9934(9) 0.8901(8) 0.0372(4) 0.100(4) Uani 1 1 d . . . .
H84A H 1.0145 0.9235 0.0105 0.151 Uiso 1 1 calc . . GR .
H84B H 0.9336 0.8546 0.0282 0.151 Uiso 1 1 calc . . GR .
H84C H 1.0290 0.8532 0.0466 0.151 Uiso 1 1 calc . . GR .
O80 O 0.9554(3) 0.9050(3) 0.11560(18) 0.0451(12) Uani 1 1 d . . . .
H80 H 0.9863 0.8789 0.1306 0.068 Uiso 1 1 calc . . GR .
Ti1A Ti 0.7797(7) 0.8454(9) 0.4446(4) 0.065(3) Uani 0.15 1 d A 2 . .
Ti1B Ti 0.4585(14) 0.7074(15) 0.3059(9) 0.0301(3) Uani 0.05 1 d A 2 . .
C7A C 1.082(5) 0.743(5) 0.053(3) 0.064(3) Uani 0.113(17) 1 d C 103 D .
H7AA H 1.1033 0.8031 0.0653 0.077 Uiso 0.113(17) 1 calc C 103 R .
H7AB H 1.0445 0.7400 0.0224 0.077 Uiso 0.113(17) 1 calc C 103 R .
C8A C 1.153(7) 0.707(8) 0.048(4) 0.069(4) Uani 0.113(17) 1 d C 103 D .
H8AA H 1.2040 0.7375 0.0703 0.104 Uiso 0.113(17) 1 calc C 103 GR .
H8AB H 1.1676 0.7126 0.0161 0.104 Uiso 0.113(17) 1 calc C 103 GR .
H8AC H 1.1353 0.6457 0.0555 0.104 Uiso 0.113(17) 1 calc C 103 GR .
C56A C 0.7296(12) 1.1182(11) 0.4401(5) 0.0459(11) Uani 0.435(12) 1 d F 114 D .
H56D H 0.7328 1.0805 0.4663 0.069 Uiso 0.435(12) 1 calc F 114 GR .
H56E H 0.6853 1.1455 0.4432 0.069 Uiso 0.435(12) 1 calc F 114 GR .
H56F H 0.7853 1.1624 0.4403 0.069 Uiso 0.435(12) 1 calc F 114 GR .
C55A C 0.7072(9) 1.0663(12) 0.3946(6) 0.0459(11) Uani 0.435(12) 1 d F 114 D .
H55C H 0.6586 1.0138 0.3972 0.055 Uiso 0.435(12) 1 calc F 114 R .
H55D H 0.6889 1.1002 0.3691 0.055 Uiso 0.435(12) 1 calc F 114 R .

loop_
_atom_site_aniso_label
_atom_site_aniso_U_11
_atom_site_aniso_U_22
_atom_site_aniso_U_33
_atom_site_aniso_U_23
_atom_site_aniso_U_13
_atom_site_aniso_U_12
C1 0.080(7) 0.056(5) 0.062(6) 0.035(4) 0.029(5) 0.033(5)
C2 0.137(11) 0.110(9) 0.096(9) 0.065(8) 0.079(8) 0.079(9)
C3 0.048(3) 0.037(2) 0.064(3) 0.018(2) 0.021(2) 0.005(2)
C4 0.048(3) 0.037(2) 0.064(3) 0.018(2) 0.021(2) 0.005(2)
C3A 0.048(3) 0.037(2) 0.064(3) 0.018(2) 0.021(2) 0.005(2)
C4A 0.048(3) 0.037(2) 0.064(3) 0.018(2) 0.021(2) 0.005(2)
C5 0.040(5) 0.065(7) 0.049(6) 0.010(5) 0.012(4) 0.008(4)
C6 0.030(6) 0.122(13) 0.068(9) 0.005(8) 0.016(6) 0.005(7)
C5A 0.040(5) 0.065(7) 0.049(6) 0.010(5) 0.012(4) 0.008(4)
C6A 0.066(16) 0.095(19) 0.064(16) 0.032(13) 0.032(13) 0.034(13)
C7 0.071(7) 0.078(8) 0.045(6) -0.006(5) 0.025(5) 0.018(6)
C8 0.075(7) 0.076(9) 0.056(8) 0.006(6) 0.041(7) 0.010(6)
C9 0.180(14) 0.063(7) 0.050(6) -0.002(5) 0.050(7) 0.026(8)
C10 0.102(9) 0.105(9) 0.062(7) -0.010(6) 0.030(6) 0.033(7)
C11 0.067(10) 0.088(11) 0.064(11) 0.034(8) 0.019(8) 0.033(8)
C12A 0.079(13) 0.094(16) 0.048(12) 0.022(10) 0.020(10) 0.029(11)
C11A 0.089(10) 0.072(9) 0.061(9) 0.021(7) 0.022(8) 0.022(7)
C12 0.15(2) 0.090(18) 0.070(15) -0.003(12) 0.059(15) 0.014(16)
C13 0.060(5) 0.029(4) 0.058(5) 0.009(3) 0.012(4) 0.008(4)
C14 0.065(6) 0.030(4) 0.108(8) 0.005(5) -0.003(6) -0.006(4)
C15 0.030(4) 0.070(6) 0.064(6) 0.017(5) 0.006(4) 0.004(4)
C16 0.047(6) 0.075(7) 0.132(11) -0.002(7) -0.003(6) -0.014(5)
C17 0.094(6) 0.143(9) 0.100(7) 0.024(6) 0.038(5) 0.089(6)
C18 0.094(6) 0.143(9) 0.100(7) 0.024(6) 0.038(5) 0.089(6)
C19 0.074(6) 0.051(5) 0.064(6) -0.014(4) 0.019(5) 0.006(5)
C20 0.162(13) 0.082(8) 0.080(8) -0.025(6) 0.034(8) 0.059(9)
C21 0.045(4) 0.044(4) 0.029(4) -0.002(3) -0.002(3) 0.010(3)
C22 0.066(6) 0.075(6) 0.030(4) -0.002(4) -0.013(4) 0.029(5)
C23A 0.035(11) 0.044(12) 0.041(11) 0.010(9) 0.001(9) 0.017(9)
C24A 0.058(9) 0.054(9) 0.052(9) 0.015(7) -0.008(7) 0.023(7)
C23 0.040(9) 0.057(9) 0.029(7) 0.018(7) 0.013(7) 0.025(7)
C24 0.064(10) 0.040(8) 0.057(9) 0.019(7) 0.017(7) 0.029(7)
C25A 0.078(8) 0.051(8) 0.059(11) -0.015(7) 0.016(9) 0.027(7)
C26A 0.09(2) 0.09(2) 0.08(2) -0.015(16) 0.027(16) 0.022(17)
C25 0.078(8) 0.051(8) 0.059(11) -0.015(7) 0.016(9) 0.027(7)
C26 0.132(13) 0.045(8) 0.101(11) -0.020(7) 0.043(10) 0.018(8)
C27 0.072(6) 0.049(5) 0.036(4) -0.016(3) -0.014(4) 0.027(4)
C28 0.074(7) 0.046(5) 0.100(8) -0.024(5) -0.033(6) 0.004(5)
C29 0.038(7) 0.116(14) 0.028(8) 0.009(7) -0.010(5) 0.029(8)
C30 0.040(8) 0.106(16) 0.072(11) -0.010(10) -0.021(7) 0.026(8)
C29A 0.062(19) 0.095(19) 0.059(16) -0.013(13) -0.004(13) 0.023(15)
C30A 0.062(19) 0.095(19) 0.059(16) -0.013(13) -0.004(13) 0.023(15)
C31 0.041(3) 0.037(3) 0.054(3) 0.017(2) 0.015(2) 0.023(2)
C32 0.051(14) 0.060(15) 0.064(17) 0.015(14) 0.005(13) 0.029(12)
C31A 0.071(9) 0.126(12) 0.115(13) 0.086(11) 0.041(8) 0.067(9)
C32A 0.045(6) 0.066(9) 0.080(10) 0.014(9) 0.000(7) 0.036(5)
C33 0.055(5) 0.038(4) 0.046(8) 0.010(6) 0.001(6) 0.011(4)
C34 0.113(15) 0.055(11) 0.084(15) -0.030(10) -0.018(12) 0.050(11)
C33A 0.055(5) 0.038(4) 0.046(8) 0.010(6) 0.001(6) 0.011(4)
C34A 0.076(13) 0.045(10) 0.090(16) 0.011(10) 0.015(11) 0.025(9)
C35 0.062(3) 0.030(2) 0.079(3) -0.015(2) 0.019(3) 0.003(2)
C36 0.062(3) 0.030(2) 0.079(3) -0.015(2) 0.019(3) 0.003(2)
C35A 0.062(3) 0.030(2) 0.079(3) -0.015(2) 0.019(3) 0.003(2)
C36A 0.062(3) 0.030(2) 0.079(3) -0.015(2) 0.019(3) 0.003(2)
C37 0.052(7) 0.087(8) 0.068(8) 0.003(7) -0.014(5) -0.022(6)
C38 0.052(7) 0.087(8) 0.068(8) 0.003(7) -0.014(5) -0.022(6)
C37A 0.052(7) 0.087(8) 0.068(8) 0.003(7) -0.014(5) -0.022(6)
C38A 0.038(14) 0.053(16) 0.09(2) -0.004(14) -0.019(13) 0.007(12)
C39 0.032(4) 0.063(5) 0.043(4) 0.001(4) 0.002(3) 0.019(4)
C40 0.044(5) 0.085(7) 0.050(5) 0.004(5) -0.012(4) 0.030(5)
C41 0.033(2) 0.048(3) 0.044(2) 0.008(2) 0.007(2) 0.021(2)
C42 0.051(8) 0.057(8) 0.067(7) 0.011(6) 0.003(6) 0.030(6)
C41A 0.033(2) 0.048(3) 0.044(2) 0.008(2) 0.007(2) 0.021(2)
C42A 0.067(16) 0.043(13) 0.076(14) -0.001(12) -0.009(13) 0.032(11)
C43 0.070(6) 0.036(4) 0.061(5) 0.013(4) 0.022(4) 0.030(4)
C44 0.105(7) 0.074(5) 0.093(6) 0.017(5) 0.044(5) 0.057(5)
C45 0.024(4) 0.071(5) 0.055(5) 0.016(4) 0.006(3) 0.023(4)
C46 0.035(5) 0.111(8) 0.074(7) 0.031(6) 0.003(4) 0.032(5)
C47 0.055(5) 0.049(5) 0.046(5) -0.022(4) 0.001(4) -0.014(4)
C48 0.073(7) 0.065(6) 0.069(7) -0.028(5) 0.006(5) -0.023(5)
C49 0.058(9) 0.075(10) 0.089(10) -0.005(7) 0.012(7) 0.008(7)
C50 0.058(9) 0.075(10) 0.089(10) -0.005(7) 0.012(7) 0.008(7)
C49A 0.059(9) 0.066(9) 0.082(10) -0.002(7) 0.006(7) -0.019(7)
C50A 0.059(9) 0.066(9) 0.082(10) -0.002(7) 0.006(7) -0.019(7)
C51 0.023(4) 0.063(5) 0.045(4) 0.004(4) 0.000(3) 0.018(4)
C52 0.029(4) 0.109(8) 0.054(5) 0.016(5) 0.012(4) 0.028(5)
C53 0.041(3) 0.054(3) 0.041(3) 0.003(2) 0.010(2) 0.028(2)
C54 0.105(7) 0.074(5) 0.093(6) 0.017(5) 0.044(5) 0.057(5)
C53A 0.041(3) 0.054(3) 0.041(3) 0.003(2) 0.010(2) 0.028(2)
C54A 0.105(7) 0.074(5) 0.093(6) 0.017(5) 0.044(5) 0.057(5)
C55 0.053(3) 0.045(3) 0.046(2) -0.006(2) 0.015(2) 0.022(2)
C56 0.053(3) 0.045(3) 0.046(2) -0.006(2) 0.015(2) 0.022(2)
C57 0.064(6) 0.040(5) 0.027(4) -0.011(4) -0.008(4) 0.015(4)
C58 0.077(7) 0.072(7) 0.030(5) -0.003(4) 0.003(5) 0.039(6)
C59 0.068(12) 0.078(9) 0.048(9) 0.014(8) -0.009(7) 0.029(8)
C60 0.086(12) 0.20(2) 0.080(12) 0.059(14) -0.010(11) 0.031(15)
C59A 0.068(12) 0.078(9) 0.048(9) 0.014(8) -0.009(7) 0.029(8)
C60A 0.086(12) 0.20(2) 0.080(12) 0.059(14) -0.010(11) 0.031(15)
C61 0.063(3) 0.059(3) 0.054(3) 0.020(2) 0.002(2) 0.031(3)
C62 0.063(3) 0.059(3) 0.054(3) 0.020(2) 0.002(2) 0.031(3)
C61A 0.063(3) 0.059(3) 0.054(3) 0.020(2) 0.002(2) 0.031(3)
C62A 0.063(3) 0.059(3) 0.054(3) 0.020(2) 0.002(2) 0.031(3)
C63 0.049(12) 0.050(12) 0.041(12) 0.004(9) 0.004(9) 0.014(9)
C64 0.15(6) 0.07(4) 0.06(3) 0.02(3) 0.00(4) -0.02(4)
C65 0.060(3) 0.031(2) 0.079(4) 0.002(2) 0.016(3) 0.002(2)
C66 0.060(3) 0.031(2) 0.079(4) 0.002(2) 0.016(3) 0.002(2)
C65A 0.060(3) 0.031(2) 0.079(4) 0.002(2) 0.016(3) 0.002(2)
C66A 0.060(3) 0.031(2) 0.079(4) 0.002(2) 0.016(3) 0.002(2)
C67 0.056(14) 0.091(18) 0.059(14) 0.016(12) 0.026(11) -0.027(12)
C68 0.075(9) 0.082(11) 0.071(16) -0.003(16) -0.029(16) -0.038(8)
C67A 0.074(13) 0.053(10) 0.068(12) 0.009(8) 0.006(9) 0.011(9)
C68A 0.075(9) 0.082(11) 0.071(16) -0.003(16) -0.029(16) -0.038(8)
C69 0.036(4) 0.069(6) 0.060(5) 0.025(4) 0.017(4) 0.023(4)
C70 0.039(5) 0.117(9) 0.085(7) 0.041(6) 0.042(5) 0.025(5)
C71 0.067(3) 0.091(4) 0.041(3) 0.010(3) 0.026(2) 0.043(3)
C72 0.067(3) 0.091(4) 0.041(3) 0.010(3) 0.026(2) 0.043(3)
C71A 0.067(3) 0.091(4) 0.041(3) 0.010(3) 0.026(2) 0.043(3)
C72A 0.067(3) 0.091(4) 0.041(3) 0.010(3) 0.026(2) 0.043(3)
C73 0.083(7) 0.089(7) 0.047(5) 0.005(5) 0.010(5) 0.047(6)
C74 0.152(13) 0.171(15) 0.062(7) 0.029(8) 0.063(8) 0.079(12)
C75 0.067(3) 0.084(4) 0.043(3) 0.030(3) 0.015(2) 0.028(3)
C76 0.067(3) 0.084(4) 0.043(3) 0.030(3) 0.015(2) 0.028(3)
C75A 0.067(3) 0.084(4) 0.043(3) 0.030(3) 0.015(2) 0.028(3)
C76A 0.067(3) 0.084(4) 0.043(3) 0.030(3) 0.015(2) 0.028(3)
C77 0.056(3) 0.071(4) 0.060(3) 0.032(3) 0.019(2) 0.006(3)
C78 0.056(3) 0.071(4) 0.060(3) 0.032(3) 0.019(2) 0.006(3)
C77A 0.056(3) 0.071(4) 0.060(3) 0.032(3) 0.019(2) 0.006(3)
C78A 0.056(3) 0.071(4) 0.060(3) 0.032(3) 0.019(2) 0.006(3)
C79 0.091(11) 0.067(9) 0.127(14) 0.016(9) 0.001(10) 0.009(8)
C80 0.128(11) 0.079(8) 0.163(13) 0.059(8) 0.011(10) 0.013(7)
C81 0.104(13) 0.062(9) 0.164(18) 0.018(10) -0.008(12) 0.042(9)
C82 0.128(11) 0.079(8) 0.163(13) 0.059(8) 0.011(10) 0.013(7)
O1 0.023(2) 0.041(3) 0.036(3) 0.003(2) 0.0086(19) 0.009(2)
O2 0.020(2) 0.027(2) 0.021(2) 0.0017(16) 0.0050(16) 0.0096(17)
O3 0.022(2) 0.022(2) 0.029(2) 0.0055(17) 0.0073(17) 0.0024(17)
O4 0.020(2) 0.026(2) 0.027(2) 0.0040(17) 0.0098(17) 0.0048(17)
O5 0.020(2) 0.024(2) 0.020(2) 0.0008(16) 0.0036(16) 0.0084(16)
O6 0.0180(19) 0.021(2) 0.023(2) 0.0033(16) 0.0040(16) 0.0070(16)
O7 0.022(2) 0.0187(19) 0.022(2) 0.0005(16) 0.0036(16) 0.0031(16)
O8 0.022(2) 0.020(2) 0.024(2) 0.0004(16) 0.0015(16) 0.0038(16)
O9 0.023(2) 0.020(2) 0.031(2) -0.0011(17) 0.0066(17) 0.0065(17)
O10 0.021(2) 0.028(2) 0.021(2) 0.0006(16) 0.0021(16) 0.0069(17)
O11 0.031(2) 0.029(2) 0.028(2) 0.0022(18) 0.0079(18) 0.0073(19)
O12 0.034(2) 0.025(2) 0.030(2) 0.0020(18) 0.0076(19) 0.0099(19)
O13 0.023(2) 0.027(2) 0.031(2) 0.0033(18) 0.0068(18) 0.0040(18)
O14 0.028(2) 0.026(2) 0.030(2) 0.0028(18) 0.0073(18) 0.0095(18)
O15 0.032(2) 0.032(2) 0.032(2) -0.0039(19) 0.0102(19) 0.010(2)
O16 0.029(2) 0.033(2) 0.028(2) 0.0002(19) 0.0049(19) 0.0052(19)
O17 0.027(2) 0.030(2) 0.024(2) 0.0060(17) 0.0042(17) 0.0116(18)
O18 0.032(2) 0.020(2) 0.031(2) 0.0022(17) 0.0072(19) 0.0050(18)
O19 0.019(2) 0.026(2) 0.030(2) 0.0033(17) 0.0055(17) 0.0048(17)
O20 0.020(2) 0.028(2) 0.036(2) 0.0038(18) 0.0105(18) 0.0096(17)
O21 0.034(2) 0.026(2) 0.033(2) -0.0084(18) 0.0060(19) 0.0054(19)
O22 0.030(2) 0.033(2) 0.026(2) -0.0045(18) 0.0010(18) 0.0023(19)
O23 0.024(2) 0.034(2) 0.025(2) 0.0052(18) 0.0065(17) 0.0116(18)
O24 0.029(2) 0.021(2) 0.025(2) -0.0024(16) 0.0051(17) 0.0086(17)
O25 0.023(2) 0.028(2) 0.022(2) 0.0014(17) 0.0014(17) 0.0071(17)
O26 0.023(2) 0.025(2) 0.032(2) 0.0065(17) 0.0083(18) 0.0121(17)
O27 0.024(2) 0.021(2) 0.036(2) -0.0015(18) 0.0068(18) 0.0029(17)
O28 0.022(2) 0.030(2) 0.029(2) -0.0003(18) 0.0021(18) 0.0000(18)
O29 0.026(2) 0.030(2) 0.021(2) 0.0034(17) 0.0063(17) 0.0137(18)
O30 0.024(2) 0.030(2) 0.024(2) 0.0072(17) 0.0067(17) 0.0119(18)
O31 0.026(2) 0.023(2) 0.034(2) 0.0013(18) 0.0073(18) -0.0002(17)
O32 0.024(2) 0.042(3) 0.043(3) 0.010(2) 0.010(2) 0.005(2)
O33 0.029(2) 0.052(3) 0.034(3) 0.011(2) 0.011(2) 0.015(2)
O34 0.037(3) 0.043(3) 0.029(2) 0.003(2) 0.011(2) 0.012(2)
O35 0.032(2) 0.042(3) 0.029(2) 0.007(2) 0.0086(19) 0.013(2)
O36 0.037(3) 0.037(3) 0.039(3) 0.014(2) 0.012(2) 0.013(2)
O37 0.031(3) 0.031(2) 0.046(3) 0.008(2) 0.011(2) 0.003(2)
O38 0.043(3) 0.027(2) 0.038(3) 0.0107(19) 0.011(2) 0.011(2)
O39 0.048(3) 0.037(2) 0.064(3) 0.018(2) 0.021(2) 0.005(2)
O40 0.023(2) 0.046(3) 0.040(3) 0.008(2) 0.010(2) 0.013(2)
O41 0.043(3) 0.047(3) 0.035(3) -0.002(2) 0.016(2) 0.019(2)
O42 0.053(3) 0.043(3) 0.029(3) -0.011(2) 0.007(2) 0.010(2)
O43 0.051(3) 0.050(3) 0.026(2) 0.010(2) 0.008(2) 0.015(2)
O44 0.033(2) 0.018(2) 0.041(3) 0.0013(18) 0.005(2) 0.0023(18)
O45 0.020(2) 0.030(2) 0.039(3) 0.0027(19) 0.0048(18) 0.0009(18)
O46 0.032(2) 0.032(2) 0.042(3) 0.000(2) 0.015(2) 0.014(2)
O47 0.044(3) 0.030(2) 0.038(3) -0.009(2) 0.012(2) 0.012(2)
O48 0.037(3) 0.041(3) 0.022(2) -0.0020(19) 0.0001(19) 0.006(2)
O49 0.040(3) 0.037(3) 0.029(2) 0.010(2) 0.007(2) 0.018(2)
O50 0.045(3) 0.030(2) 0.039(3) -0.009(2) 0.003(2) 0.011(2)
O51 0.031(2) 0.031(2) 0.030(2) -0.0087(19) -0.0001(19) 0.0060(19)
O52 0.029(2) 0.047(3) 0.029(2) 0.000(2) -0.0024(19) 0.007(2)
O53 0.041(3) 0.037(3) 0.054(3) 0.017(2) 0.015(2) 0.023(2)
O54 0.043(3) 0.022(2) 0.052(3) 0.006(2) 0.015(2) 0.012(2)
O55 0.062(3) 0.030(2) 0.079(3) -0.015(2) 0.019(3) 0.003(2)
O56 0.028(3) 0.051(3) 0.039(3) 0.003(2) -0.005(2) -0.001(2)
O57 0.022(2) 0.051(3) 0.033(2) 0.006(2) 0.0013(19) 0.013(2)
O58 0.033(2) 0.048(3) 0.044(2) 0.008(2) 0.007(2) 0.021(2)
O59 0.042(3) 0.033(2) 0.038(3) 0.007(2) 0.012(2) 0.018(2)
O60 0.025(2) 0.047(3) 0.040(3) 0.010(2) 0.004(2) 0.015(2)
O61 0.038(3) 0.034(3) 0.042(3) -0.008(2) 0.003(2) -0.002(2)
O62 0.025(2) 0.045(3) 0.051(3) 0.000(2) 0.003(2) -0.004(2)
O63 0.019(2) 0.041(3) 0.039(3) 0.005(2) 0.0045(18) 0.0116(19)
O64 0.041(3) 0.054(3) 0.041(3) 0.003(2) 0.010(2) 0.028(2)
O65 0.053(3) 0.045(3) 0.046(2) -0.006(2) 0.015(2) 0.022(2)
O66 0.039(3) 0.039(3) 0.028(2) -0.011(2) -0.006(2) 0.017(2)
O67 0.035(3) 0.050(3) 0.026(2) 0.003(2) -0.0013(19) 0.014(2)
O68 0.063(3) 0.059(3) 0.054(3) 0.020(2) 0.002(2) 0.031(3)
O69 0.042(3) 0.023(2) 0.063(3) 0.010(2) 0.002(2) 0.010(2)
O70 0.060(3) 0.031(2) 0.079(4) 0.002(2) 0.016(3) 0.002(2)
O71 0.056(3) 0.071(4) 0.060(3) 0.032(3) 0.019(2) 0.006(3)
O72 0.034(3) 0.047(3) 0.056(3) 0.020(3) 0.016(2) 0.002(2)
O73 0.031(3) 0.049(3) 0.045(3) 0.015(2) 0.018(2) 0.014(2)
O74 0.067(3) 0.091(4) 0.041(3) 0.010(3) 0.026(2) 0.043(3)
O75 0.048(3) 0.065(3) 0.029(3) 0.013(2) 0.014(2) 0.027(3)
O76 0.067(3) 0.084(4) 0.043(3) 0.030(3) 0.015(2) 0.028(3)
O77 0.058(5) 0.038(4) 0.102(7) 0.026(4) 0.023(5) -0.001(4)
O78 0.098(7) 0.047(4) 0.083(6) 0.024(4) 0.020(5) 0.034(4)
Mn1 0.0201(4) 0.0255(5) 0.0253(5) 0.0045(4) 0.0063(4) 0.0062(4)
Ti2 0.0184(5) 0.0221(5) 0.0213(5) 0.0015(4) 0.0032(4) 0.0056(4)
Ti3 0.0188(5) 0.0192(5) 0.0190(5) 0.0000(4) 0.0024(4) 0.0049(4)
Ti4 0.0205(5) 0.0168(5) 0.0259(5) 0.0012(4) 0.0067(4) 0.0040(4)
Ti5 0.0259(6) 0.0247(5) 0.0224(5) 0.0018(4) 0.0049(4) 0.0108(4)
Ti6 0.0208(5) 0.0262(6) 0.0265(6) 0.0046(4) 0.0051(4) 0.0085(4)
Ti7 0.0262(6) 0.0235(6) 0.0315(6) -0.0030(5) 0.0048(5) 0.0010(5)
Ti8 0.0285(6) 0.0219(5) 0.0268(6) 0.0039(4) 0.0057(5) 0.0079(4)
Ti9 0.0201(5) 0.0265(6) 0.0310(6) 0.0037(4) 0.0071(4) 0.0081(4)
Ti10 0.0329(6) 0.0301(6) 0.0263(6) -0.0062(5) 0.0050(5) 0.0056(5)
Ti11 0.0230(5) 0.0206(5) 0.0312(6) 0.0024(4) 0.0053(4) 0.0018(4)
Ti12 0.0315(6) 0.0272(6) 0.0305(6) -0.0014(5) 0.0116(5) 0.0112(5)
Ti13 0.0304(6) 0.0331(6) 0.0219(5) 0.0029(5) 0.0026(5) 0.0086(5)
Ti14 0.0315(6) 0.0203(5) 0.0285(6) -0.0032(4) 0.0033(5) 0.0050(5)
Ti15 0.0211(5) 0.0283(6) 0.0268(6) -0.0013(4) 0.0001(4) 0.0018(4)
Ti16 0.0289(6) 0.0246(6) 0.0382(7) 0.0045(5) 0.0113(5) 0.0135(5)
Ti17 0.0369(7) 0.0196(5) 0.0401(7) -0.0046(5) 0.0097(5) 0.0061(5)
Ti18 0.0239(6) 0.0396(7) 0.0265(6) -0.0013(5) -0.0007(5) 0.0051(5)
Ti19 0.0259(6) 0.0359(6) 0.0275(6) 0.0061(5) 0.0036(5) 0.0139(5)
Ti20 0.0315(6) 0.0331(6) 0.0218(5) -0.0018(4) 0.0032(5) 0.0149(5)
Ti21 0.0268(6) 0.0326(6) 0.0210(5) 0.0030(4) 0.0016(4) 0.0108(5)
Ti22 0.0277(6) 0.0263(6) 0.0338(6) 0.0097(5) 0.0080(5) 0.0078(5)
Ti23 0.0286(6) 0.0216(6) 0.0423(7) 0.0060(5) 0.0098(5) 0.0007(5)
Ti24 0.0198(5) 0.0306(6) 0.0368(6) 0.0029(5) 0.0061(5) 0.0022(5)
Ti25 0.0236(6) 0.0345(6) 0.0304(6) 0.0020(5) 0.0058(5) 0.0126(5)
Ti26 0.0321(7) 0.0516(8) 0.0326(7) 0.0087(6) 0.0159(5) 0.0162(6)
Ti27 0.0371(7) 0.0474(8) 0.0301(6) 0.0154(6) 0.0117(5) 0.0145(6)
Ti28 0.0286(6) 0.0381(7) 0.0452(7) 0.0143(6) 0.0143(5) 0.0038(5)
Ti1 0.0450(10) 0.0461(10) 0.0604(12) 0.0186(9) 0.0214(9) 0.0028(8)
C83 0.079(7) 0.055(5) 0.066(6) 0.012(5) 0.036(5) 0.005(5)
C84 0.155(13) 0.080(8) 0.074(8) 0.013(6) 0.070(8) 0.026(8)
O80 0.048(3) 0.045(3) 0.042(3) 0.003(2) 0.007(2) 0.013(2)
Ti1A 0.062(7) 0.116(10) 0.048(6) 0.028(6) 0.027(5) 0.063(7)
Ti1B 0.0198(5) 0.0306(6) 0.0368(6) 0.0029(5) 0.0061(5) 0.0022(5)
C7A 0.071(7) 0.078(8) 0.045(6) -0.006(5) 0.025(5) 0.018(6)
C8A 0.075(7) 0.076(9) 0.056(8) 0.006(6) 0.041(7) 0.010(6)
C56A 0.053(3) 0.045(3) 0.046(2) -0.006(2) 0.015(2) 0.022(2)
C55A 0.053(3) 0.045(3) 0.046(2) -0.006(2) 0.015(2) 0.022(2)

loop_
_atom_type_symbol
_atom_type_description
_atom_type_scat_dispersion_real
_atom_type_scat_dispersion_imag
_atom_type_scat_source
C C 0.0033 0.0016 'International Tables Vol C Tables 4.2.6.8 and 6.1.1.4'
H H 0.0000 0.0000 'International Tables Vol C Tables 4.2.6.8 and 6.1.1.4'
Mn Mn 0.3368 0.7283 'International Tables Vol C Tables 4.2.6.8 and 6.1.1.4'
O O 0.0106 0.0060 'International Tables Vol C Tables 4.2.6.8 and 6.1.1.4'
Ti Ti 0.2776 0.4457 'International Tables Vol C Tables 4.2.6.8 and 6.1.1.4'

loop_
_geom_angle_atom_site_label_1
_geom_angle_atom_site_label_2
_geom_angle_atom_site_label_3
_geom_angle
H1A C1 H1B 107.6
C2 C1 H1A 108.7
C2 C1 H1B 108.7
O38 C1 H1A 108.7
O38 C1 H1B 108.7
O38 C1 C2 114.3(7)
C1 C2 H2A 109.5
C1 C2 H2B 109.5
C1 C2 H2C 109.5
H2A C2 H2B 109.5
H2A C2 H2C 109.5
H2B C2 H2C 109.5
H3A C3 H3B 108.4
C4 C3 H3A 110.0
C4 C3 H3B 110.0
O39 C3 H3A 110.0
O39 C3 H3B 110.0
O39 C3 C4 108.4(14)
H3AA C3A H3AB 108.4
C4A C3A H3AA 110.1
C4A C3A H3AB 110.1
O39 C3A H3AA 110.1
O39 C3A H3AB 110.1
O39 C3A C4A 108.1(13)
H5A C5 H5B 106.9
C6 C5 H5A 107.3
C6 C5 H5B 107.3
C6 C5 O40 120.1(13)
O40 C5 H5A 107.3
O40 C5 H5B 107.3
H5AA C5A H5AB 107.1
C6A C5A H5AA 107.7
C6A C5A H5AB 107.7
O40 C5A H5AA 107.7
O40 C5A H5AB 107.7
O40 C5A C6A 118(2)
H7A C7 H7B 107.8
C8 C7 H7A 109.1
C8 C7 H7B 109.1
O41 C7 H7A 109.1
O41 C7 H7B 109.1
O41 C7 C8 112.7(9)
H9A C9 H9B 107.5
C10 C9 H9A 108.5
C10 C9 H9B 108.5
O42 C9 H9A 108.5
O42 C9 H9B 108.5
O42 C9 C10 115.3(8)
C9 C10 H10A 109.5
C9 C10 H10B 109.5
C9 C10 H10C 109.5
H10A C10 H10B 109.5
H10A C10 H10C 109.5
H10B C10 H10C 109.5
H11A C11 H11B 108.2
C12A C11 H11A 109.7
C12A C11 H11B 109.7
O43 C11 H11A 109.7
O43 C11 H11B 109.7
O43 C11 C12A 110(2)
H11C C11A H11D 108.2
C12 C11A H11C 109.7
C12 C11A H11D 109.7
O43 C11A H11C 109.7
O43 C11A H11D 109.7
O43 C11A C12 109.9(19)
H13A C13 H13B 108.0
C14 C13 H13A 109.4
C14 C13 H13B 109.4
O44 C13 H13A 109.4
O44 C13 H13B 109.4
O44 C13 C14 111.3(7)
C13 C14 H14A 109.5
C13 C14 H14B 109.5
C13 C14 H14C 109.5
H14A C14 H14B 109.5
H14A C14 H14C 109.5
H14B C14 H14C 109.5
H15A C15 H15B 107.9
C16 C15 H15A 109.3
C16 C15 H15B 109.3
O45 C15 H15A 109.3
O45 C15 H15B 109.3
O45 C15 C16 111.8(8)
H17A C17 H17B 107.9
C18 C17 H17A 109.2
C18 C17 H17B 109.2
O46 C17 H17A 109.2
O46 C17 H17B 109.2
O46 C17 C18 112.0(10)
C17 C18 H18A 109.5
C17 C18 H18B 109.5
C17 C18 H18C 109.5
H18A C18 H18B 109.5
H18A C18 H18C 109.5
H18B C18 H18C 109.5
H19A C19 H19B 108.0
C20 C19 H19A 109.3
C20 C19 H19B 109.3
C20 C19 O47 111.4(9)
O47 C19 H19A 109.3
O47 C19 H19B 109.3
C19 C20 H20A 109.5
C19 C20 H20B 109.5
C19 C20 H20C 109.5
H20A C20 H20B 109.5
H20A C20 H20C 109.5
H20B C20 H20C 109.5
H21A C21 H21B 108.0
C22 C21 H21A 109.3
C22 C21 H21B 109.3
O48 C21 H21A 109.3
O48 C21 H21B 109.3
O48 C21 C22 111.6(6)
C21 C22 H22A 109.5
C21 C22 H22B 109.5
C21 C22 H22C 109.5
H22A C22 H22B 109.5
H22A C22 H22C 109.5
H22B C22 H22C 109.5
H23A C23A H23B 108.6
C24A C23A H23A 110.3
C24A C23A H23B 110.3
O49 C23A H23A 110.3
O49 C23A H23B 110.3
O49 C23A C24A 107.0(17)
H23C C23 H23D 108.4
C24 C23 H23C 110.1
C24 C23 H23D 110.1
O49 C23 H23C 110.1
O49 C23 H23D 110.1
O49 C23 C24 108.1(12)
H25A C25A H25B 109.7
C26A C25A H25A 112.0
C26A C25A H25B 112.0
O50 C25A H25A 112.0
O50 C25A H25B 112.0
O50 C25A C26A 99(4)
H25C C25 H25D 108.0
C26 C25 H25C 109.4
C26 C25 H25D 109.4
O50 C25 H25C 109.4
O50 C25 H25D 109.4
O50 C25 C26 111.1(13)
H27A C27 H27B 108.1
C28 C27 H27A 109.6
C28 C27 H27B 109.6
O51 C27 H27A 109.6
O51 C27 H27B 109.6
O51 C27 C28 110.3(7)
C27 C28 H28A 109.5
C27 C28 H28B 109.5
C27 C28 H28C 109.5
H28A C28 H28B 109.5
H28A C28 H28C 109.5
H28B C28 H28C 109.5
H29A C29 H29B 107.9
C30 C29 H29A 109.3
C30 C29 H29B 109.3
O52 C29 H29A 109.3
O52 C29 H29B 109.3
O52 C29 C30 111.7(13)
H29C C29A H29D 108.6
C30A C29A H29C 110.4
C30A C29A H29D 110.4
O52 C29A H29C 110.4
O52 C29A H29D 110.4
O52 C29A C30A 107(4)
H31A C31 H31B 107.7
C32 C31 H31A 108.9
C32 C31 H31B 108.9
O53 C31 H31A 108.9
O53 C31 H31B 108.9
O53 C31 C32 113(5)
C31 C32 H32A 109.5
C31 C32 H32B 109.5
C31 C32 H32C 109.5
H32A C32 H32B 109.5
H32A C32 H32C 109.5
H32B C32 H32C 109.5
H31C C31A H31D 108.0
C32A C31A H31C 109.4
C32A C31A H31D 109.4
O53 C31A H31C 109.4
O53 C31A H31D 109.4
O53 C31A C32A 111.2(12)
H33A C33 H33B 107.7
C34 C33 H33A 108.8
C34 C33 H33B 108.8
O54 C33 H33A 108.8
O54 C33 H33B 108.8
O54 C33 C34 114.0(15)
H33C C33A H33D 108.6
C34A C33A H33C 110.4
C34A C33A H33D 110.4
C34A C33A O54 106.8(15)
O54 C33A H33C 110.4
O54 C33A H33D 110.4
H35A C35 H35B 108.4
C36 C35 H35A 110.1
C36 C35 H35B 110.1
C36 C35 O55 108.1(13)
O55 C35 H35A 110.1
O55 C35 H35B 110.1
H35C C35A H35D 106.1
C36A C35A H35C 105.7
C36A C35A H35D 105.7
O55 C35A H35C 105.7
O55 C35A H35D 105.7
O55 C35A C36A 126.5(19)
H37A C37 H37B 108.6
C38 C37 H37A 110.4
C38 C37 H37B 110.4
O56 C37 H37A 110.4
O56 C37 H37B 110.4
O56 C37 C38 106.7(10)
H37C C37A H37D 107.2
C38A C37A H37C 107.9
C38A C37A H37D 107.9
O56 C37A H37C 107.9
O56 C37A H37D 107.9
O56 C37A C38A 117.5(18)
H39A C39 H39B 107.9
C40 C39 H39A 109.3
C40 C39 H39B 109.3
O57 C39 H39A 109.3
O57 C39 H39B 109.3
O57 C39 C40 111.7(6)
C39 C40 H40A 109.5
C39 C40 H40B 109.5
C39 C40 H40C 109.5
H40A C40 H40B 109.5
H40A C40 H40C 109.5
H40B C40 H40C 109.5
H41A C41 H41B 107.7
C42 C41 H41A 108.8
C42 C41 H41B 108.8
O58 C41 H41A 108.8
O58 C41 H41B 108.8
O58 C41 C42 113.9(10)
H41C C41A H41D 108.2
C42A C41A H41C 109.7
C42A C41A H41D 109.7
O58 C41A H41C 109.7
O58 C41A H41D 109.7
O58 C41A C42A 109.8(16)
H43A C43 H43B 108.0
C44 C43 H43A 109.4
C44 C43 H43B 109.4
O59 C43 H43A 109.4
O59 C43 H43B 109.4
O59 C43 C44 111.0(5)
C43 C44 H44A 109.5
C43 C44 H44B 109.5
C43 C44 H44C 109.5
H44A C44 H44B 109.5
H44A C44 H44C 109.5
H44B C44 H44C 109.5
H45A C45 H45B 108.2
C46 C45 H45A 109.7
C46 C45 H45B 109.7
O60 C45 H45A 109.7
O60 C45 H45B 109.7
O60 C45 C46 109.9(6)
C45 C46 H46A 109.5
C45 C46 H46B 109.5
C45 C46 H46C 109.5
H46A C46 H46B 109.5
H46A C46 H46C 109.5
H46B C46 H46C 109.5
H47A C47 H47B 108.1
C48 C47 H47A 109.5
C48 C47 H47B 109.5
O61 C47 H47A 109.5
O61 C47 H47B 109.5
O61 C47 C48 110.6(7)
C47 C48 H48A 109.5
C47 C48 H48B 109.5
C47 C48 H48C 109.5
H48A C48 H48B 109.5
H48A C48 H48C 109.5
H48B C48 H48C 109.5
H49A C49 H49B 107.9
C50 C49 H49A 109.3
C50 C49 H49B 109.3
O62 C49 H49A 109.3
O62 C49 H49B 109.3
O62 C49 C50 111.7(17)
H49C C49A H49D 108.1
C50A C49A H49C 109.5
C50A C49A H49D 109.5
O62 C49A H49C 109.5
O62 C49A H49D 109.5
O62 C49A C50A 110.8(13)
H51A C51 H51B 108.0
C52 C51 H51A 109.3
C52 C51 H51B 109.3
O63 C51 H51A 109.3
O63 C51 H51B 109.3
O63 C51 C52 111.5(6)
C51 C52 H52A 109.5
C51 C52 H52B 109.5
C51 C52 H52C 109.5
H52A C52 H52B 109.5
H52A C52 H52C 109.5
H52B C52 H52C 109.5
H53A C53 H53B 107.6
C54 C53 H53A 108.6
C54 C53 H53B 108.6
O64 C53 H53A 108.6
O64 C53 H53B 108.6
O64 C53 C54 114.6(9)
H53C C53A H53D 106.5
C54A C53A H53C 106.4
C54A C53A H53D 106.4
O64 C53A H53C 106.4
O64 C53A H53D 106.4
O64 C53A C54A 123.7(12)
H55A C55 H55B 108.5
C56 C55 H55A 110.2
C56 C55 H55B 110.2
O65 C55 H55A 110.2
O65 C55 H55B 110.2
O65 C55 C56 107.7(9)
H57A C57 H57B 108.3
C58 C57 H57A 109.9
C58 C57 H57B 109.9
O66 C57 H57A 109.9
O66 C57 H57B 109.9
O66 C57 C58 109.1(7)
H59A C59 H59B 107.3
C60 C59 H59A 108.1
C60 C59 H59B 108.1
O67 C59 H59A 108.1
O67 C59 H59B 108.1
O67 C59 C60 116.9(13)
H59C C59A H59D 108.1
C60A C59A H59C 109.5
C60A C59A H59D 109.5
O67 C59A H59C 109.5
O67 C59A H59D 109.5
O67 C59A C60A 110.7(18)
H61A C61 H61B 107.8
C62 C61 H61A 109.0
C62 C61 H61B 109.0
O68 C61 H61A 109.0
O68 C61 H61B 109.0
O68 C61 C62 113.1(11)
H61C C61A H61D 110.0
C62A C61A H61C 112.4
C62A C61A H61D 112.4
O68 C61A H61C 112.4
O68 C61A H61D 112.4
O68 C61A C62A 96.8(16)
H63A C63 H63B 108.6
C64 C63 H63A 110.4
C64 C63 H63B 110.4
O69 C63 H63A 110.4
O69 C63 H63B 110.4
O69 C63 C64 106.7(9)
C63 C64 H64A 109.5
C63 C64 H64B 109.5
C63 C64 H64C 109.5
H64A C64 H64B 109.5
H64A C64 H64C 109.5
H64B C64 H64C 109.5
H65A C65 H65B 108.3
C66 C65 H65A 109.9
C66 C65 H65B 109.9
C66 C65 O70 108.7(11)
O70 C65 H65A 109.9
O70 C65 H65B 109.9
H65C C65A H65D 109.5
C66A C65A H65C 111.8
C66A C65A H65D 111.8
O70 C65A H65C 111.8
O70 C65A H65D 111.8
O70 C65A C66A 99.9(16)
H67A C67 H67B 107.5
C68 C67 H67A 108.4
C68 C67 H67B 108.4
O72 C67 H67A 108.4
O72 C67 H67B 108.4
O72 C67 C68 115(2)
H67C C67A H67D 108.5
C68A C67A H67C 110.2
C68A C67A H67D 110.2
O72 C67A H67C 110.2
O72 C67A H67D 110.2
O72 C67A C68A 107.5(15)
H69A C69 H69B 108.0
C70 C69 H69A 109.4
C70 C69 H69B 109.4
O73 C69 H69A 109.4
O73 C69 H69B 109.4
O73 C69 C70 111.0(7)
C69 C70 H70A 109.5
C69 C70 H70B 109.5
C69 C70 H70C 109.5
H70A C70 H70B 109.5
H70A C70 H70C 109.5
H70B C70 H70C 109.5
H71A C71 H71B 107.8
C72 C71 H71A 109.0
C72 C71 H71B 109.0
C72 C71 O74 112.9(16)
O74 C71 H71A 109.0
O74 C71 H71B 109.0
H71C C71A H71D 107.2
C72A C71A H71C 107.8
C72A C71A H71D 107.8
O74 C71A H71C 107.8
O74 C71A H71D 107.8
O74 C71A C72A 117.8(15)
H73A C73 H73B 107.7
C74 C73 H73A 108.8
C74 C73 H73B 108.8
O75 C73 H73A 108.8
O75 C73 H73B 108.8
O75 C73 C74 113.9(10)
H75A C75 H75B 107.2
C76 C75 H75A 107.9
C76 C75 H75B 107.9
O76 C75 H75A 107.9
O76 C75 H75B 107.9
O76 C75 C76 117.7(16)
H75C C75A H75D 107.6
C76A C75A H75C 108.7
C76A C75A H75D 108.7
O76 C75A H75C 108.7
O76 C75A H75D 108.7
O76 C75A C76A 114.2(16)
H77A C77 H77B 108.1
C78 C77 H77A 109.6
C78 C77 H77B 109.6
O71 C77 H77A 109.6
O71 C77 H77B 109.6
O71 C77 C78 110.3(10)
H77C C77A H77D 107.9
C78A C77A H77C 109.2
C78A C77A H77D 109.2
O71 C77A H77C 109.2
O71 C77A H77D 109.2
O71 C77A C78A 112.1(13)
H79A C79 H79B 107.7
C80 C79 H79A 108.9
C80 C79 H79B 108.9
O77 C79 H79A 108.9
O77 C79 H79B 108.9
O77 C79 C80 113.2(14)
H81A C81 H81B 108.2
C82 C81 H81A 109.6
C82 C81 H81B 109.6
O78 C81 H81A 109.6
O78 C81 H81B 109.6
O78 C81 C82 110.1(14)
C81 C82 H82A 109.5
C81 C82 H82B 109.5
C81 C82 H82C 109.5
H82A C82 H82B 109.5
H82A C82 H82C 109.5
H82B C82 H82C 109.5
Mn1 O1 Ti26 112.5(2)
Mn1 O1 Ti27 111.6(2)
Mn1 O1 Ti28 111.5(2)
Ti27 O1 Ti26 105.3(2)
Ti27 O1 Ti28 110.9(2)
Ti28 O1 Ti26 104.80(19)
Mn1 O2 Ti20 112.57(18)
Mn1 O2 Ti21 113.82(18)
Ti3 O2 Mn1 120.7(2)
Ti3 O2 Ti20 103.41(18)
Ti3 O2 Ti21 103.72(17)
Ti21 O2 Ti20 100.18(16)
Mn1 O3 Ti22 112.97(19)
Mn1 O3 Ti23 113.48(19)
Ti4 O3 Mn1 122.4(2)
Ti4 O3 Ti22 103.16(19)
Ti4 O3 Ti23 102.95(19)
Ti22 O3 Ti23 98.73(17)
Mn1 O4 Ti24 113.97(19)
Mn1 O4 Ti25 112.79(19)
Ti2 O4 Mn1 119.9(2)
Ti2 O4 Ti24 103.82(19)
Ti2 O4 Ti25 103.16(18)
Ti24 O4 Ti25 100.94(17)
Ti2 O5 Ti3 137.2(2)
Ti2 O5 Ti5 104.12(17)
Ti3 O5 Ti5 103.93(17)
Ti3 O6 Ti6 103.61(18)
Ti4 O6 Ti3 136.0(2)
Ti4 O6 Ti6 104.69(17)
Ti2 O7 Ti7 103.92(18)
Ti4 O7 Ti2 135.9(2)
Ti4 O7 Ti7 104.70(18)
Ti3 O8 Ti11 149.7(2)
Ti3 O8 Ti14 99.81(18)
Ti3 O8 Ti15 100.03(17)
Ti14 O8 Ti11 98.66(16)
Ti15 O8 Ti11 98.57(16)
Ti15 O8 Ti14 103.96(17)
Ti4 O9 Ti12 148.6(2)
Ti4 O9 Ti16 100.19(19)
Ti4 O9 Ti17 100.17(18)
Ti16 O9 Ti12 98.98(17)
Ti16 O9 Ti17 103.89(18)
Ti17 O9 Ti12 99.09(17)
Ti2 O10 Ti13 149.5(2)
Ti2 O10 Ti18 99.83(18)
Ti2 O10 Ti19 99.82(18)
Ti18 O10 Ti13 99.06(17)
Ti18 O10 Ti19 104.28(17)
Ti19 O10 Ti13 98.41(17)
Ti13 O11 Ti8 147.3(3)
Ti11 O12 Ti8 147.2(3)
Ti11 O13 Ti9 146.8(3)
Ti12 O14 Ti9 146.8(2)
Ti12 O15 Ti10 147.2(3)
Ti13 O16 Ti10 146.9(3)
Ti8 O17 Ti5 102.87(19)
Ti19 O17 Ti5 108.6(2)
Ti19 O17 Ti8 139.1(2)
Ti8 O18 Ti5 102.94(19)
Ti14 O18 Ti5 108.6(2)
Ti14 O18 Ti8 138.8(2)
Ti9 O19 Ti6 102.44(19)
Ti15 O19 Ti6 108.7(2)
Ti15 O19 Ti9 139.6(2)
Ti9 O20 Ti6 102.22(19)
Ti16 O20 Ti6 109.55(19)
Ti16 O20 Ti9 138.9(2)
Ti10 O21 Ti7 102.3(2)
Ti17 O21 Ti7 109.3(2)
Ti17 O21 Ti10 139.0(2)
Ti10 O22 Ti7 102.6(2)
Ti18 O22 Ti7 108.1(2)
Ti18 O22 Ti10 139.3(2)
Ti2 O23 Ti5 97.91(17)
Ti2 O23 Ti25 101.99(18)
Ti19 O23 Ti2 99.88(18)
Ti19 O23 Ti5 99.95(18)
Ti19 O23 Ti25 147.7(2)
Ti25 O23 Ti5 100.21(18)
Ti3 O24 Ti5 97.63(16)
Ti14 O24 Ti3 99.66(18)
Ti14 O24 Ti5 100.18(18)
Ti14 O24 Ti20 147.9(2)
Ti20 O24 Ti3 102.42(18)
Ti20 O24 Ti5 99.70(18)
Ti3 O25 Ti6 97.08(17)
Ti15 O25 Ti3 99.50(18)
Ti15 O25 Ti6 99.78(18)
Ti15 O25 Ti21 147.9(2)
Ti21 O25 Ti3 102.44(18)
Ti21 O25 Ti6 100.40(17)
Ti4 O26 Ti6 96.09(16)
Ti16 O26 Ti4 99.01(18)
Ti16 O26 Ti6 99.53(17)
Ti16 O26 Ti22 149.5(2)
Ti22 O26 Ti4 102.50(18)
Ti22 O26 Ti6 99.35(18)
Ti4 O27 Ti7 96.04(17)
Ti17 O27 Ti4 99.35(18)
Ti17 O27 Ti7 99.50(19)
Ti17 O27 Ti23 148.4(2)
Ti23 O27 Ti4 103.30(19)
Ti23 O27 Ti7 99.76(18)
Ti2 O28 Ti7 97.55(18)
Ti18 O28 Ti2 99.57(18)
Ti18 O28 Ti7 100.33(19)
Ti18 O28 Ti24 147.7(2)
Ti24 O28 Ti2 102.19(19)
Ti24 O28 Ti7 100.11(19)
Ti20 O29 Ti5 108.3(2)
Ti20 O29 Ti25 140.4(2)
Ti25 O29 Ti5 108.71(19)
Ti21 O30 Ti6 108.29(19)
Ti22 O30 Ti6 107.8(2)
Ti22 O30 Ti21 140.8(2)
Ti23 O31 Ti7 107.8(2)
Ti23 O31 Ti24 141.2(2)
Ti24 O31 Ti7 108.3(2)
Ti24 O32 Ti1B 97.7(7)
Ti28 O32 Ti24 151.2(3)
Ti28 O32 Ti1B 106.3(7)
Ti25 O33 Ti26 150.4(3)
Ti25 O33 Ti1B 97.3(7)
Ti26 O33 Ti1B 108.0(7)
Ti20 O34 Ti26 150.4(3)
Ti20 O34 Ti1A 102.3(4)
Ti26 O34 Ti1A 103.0(5)
Ti21 O35 Ti27 151.7(3)
Ti21 O35 Ti1A 102.5(4)
Ti27 O35 Ti1A 100.6(4)
Ti22 O36 Ti27 148.4(3)
Ti22 O36 Ti1 100.2(2)
Ti27 O36 Ti1 109.2(2)
Ti23 O37 Ti28 148.6(3)
Ti23 O37 Ti1 99.9(2)
Ti28 O37 Ti1 109.0(2)
C1 O38 Ti8 143.3(5)
C3 O39 Ti11 151.4(8)
C3A O39 C3 42.3(9)
C3A O39 Ti11 142.0(8)
C5 O40 Ti9 132.6(8)
C5A O40 C5 15(2)
C5A O40 Ti9 137.8(16)
C7 O41 Ti12 155.0(6)
C7 O41 C7A 43(4)
C7A O41 Ti12 138(3)
C9 O42 Ti10 131.4(6)
C11 O43 C11A 36.4(11)
C11 O43 Ti13 145.4(12)
C11A O43 Ti13 171.7(10)
C13 O44 Ti11 120.0(4)
C13 O44 Ti14 121.9(5)
Ti14 O44 Ti11 104.80(18)
C15 O45 Ti11 120.2(5)
C15 O45 Ti15 123.6(5)
Ti15 O45 Ti11 104.82(18)
C17 O46 Ti12 123.2(6)
C17 O46 Ti16 124.9(6)
Ti16 O46 Ti12 104.7(2)
C19 O47 Ti12 120.3(5)
C19 O47 Ti17 120.8(5)
Ti17 O47 Ti12 104.6(2)
C21 O48 Ti13 120.3(4)
C21 O48 Ti18 122.0(4)
Ti18 O48 Ti13 104.8(2)
C23A O49 C23 38.2(8)
C23A O49 Ti13 117.1(8)
C23A O49 Ti19 121.0(8)
C23 O49 Ti13 126.2(5)
C23 O49 Ti19 129.0(6)
Ti19 O49 Ti13 104.9(2)
C25A O50 Ti14 159(2)
C25 O50 C25A 31.1(17)
C25 O50 Ti14 162.0(8)
C27 O51 Ti14 125.7(4)
C27 O51 Ti15 125.0(4)
Ti15 O51 Ti14 108.6(2)
C29 O52 C29A 24.7(18)
C29 O52 Ti15 168.0(6)
C29A O52 Ti15 161.8(16)
C31 O53 Ti16 154.3(19)
C31A O53 C31 42.4(17)
C31A O53 Ti16 160.9(7)
C33 O54 C33A 21.4(9)
C33 O54 Ti16 131.6(10)
C33 O54 Ti17 119.7(10)
C33A O54 Ti16 120.4(10)
C33A O54 Ti17 128.6(10)
Ti17 O54 Ti16 108.5(2)
C35 O55 Ti17 161.2(9)
C35A O55 C35 33.4(11)
C35A O55 Ti17 156.3(11)
C37 O56 C37A 35.5(12)
C37 O56 Ti18 163.6(7)
C37A O56 Ti18 160.8(13)
C39 O57 Ti18 124.8(5)
C39 O57 Ti19 125.1(5)
Ti18 O57 Ti19 108.6(2)
C41 O58 Ti19 158.4(6)
C41A O58 C41 15.9(12)
C41A O58 Ti19 157.8(10)
C43 O59 Ti5 132.2(4)
C45 O60 Ti6 128.9(4)
C47 O61 Ti7 129.5(5)
C49 O62 C49A 57.2(10)
C49 O62 Ti24 162.5(11)
C49A O62 Ti24 132.8(8)
C51 O63 Ti24 125.9(5)
C51 O63 Ti25 123.2(5)
C51 O63 Ti1B 86.6(7)
Ti24 O63 Ti1B 84.6(6)
Ti25 O63 Ti24 109.1(2)
Ti25 O63 Ti1B 85.0(6)
C53 O64 Ti25 133.7(5)
C53A O64 C53 38.3(12)
C53A O64 Ti25 139.9(12)
C55 O65 Ti20 144.8(8)
C55 O65 C55A 20.8(9)
C55A O65 Ti20 128.7(8)
C57 O66 Ti20 123.7(5)
C57 O66 Ti21 125.2(5)
C57 O66 Ti1A 88.1(6)
Ti20 O66 Ti21 109.3(2)
Ti20 O66 Ti1A 84.8(3)
Ti21 O66 Ti1A 83.5(3)
C59 O67 Ti21 133.4(8)
C59A O67 C59 37.2(10)
C59A O67 Ti21 143.1(12)
C61 O68 Ti22 124.3(6)
C61A O68 C61 67.0(11)
C61A O68 Ti22 158.8(13)
C63 O69 Ti22 121.8(17)
C63 O69 Ti23 126.5(17)
C63 O69 Ti1 94.2(13)
Ti22 O69 Ti1 95.7(2)
Ti23 O69 Ti22 109.1(2)
Ti23 O69 Ti1 96.4(2)
C65 O70 Ti23 123.0(6)
C65A O70 C65 35.6(10)
C65A O70 Ti23 154.6(13)
C77 O71 Ti27 126.8(10)
C77 O71 Ti28 125.2(10)
C77 O71 Ti1 105.9(7)
C77A O71 C77 24.1(10)
C77A O71 Ti27 114.5(11)
C77A O71 Ti28 116.6(13)
C77A O71 Ti1 129.8(9)
Ti27 O71 Ti28 99.9(2)
Ti1 O71 Ti27 95.0(2)
Ti1 O71 Ti28 95.3(2)
C67 O72 C67A 56.1(10)
C67 O72 Ti28 161.6(10)
C67A O72 Ti28 139.2(7)
C69 O73 Ti26 122.4(5)
C69 O73 Ti28 124.2(5)
C69 O73 Ti1B 73.2(6)
Ti26 O73 Ti1B 86.4(5)
Ti28 O73 Ti26 105.2(2)
Ti28 O73 Ti1B 83.5(6)
C71 O74 Ti26 163.2(9)
C71A O74 C71 39.8(9)
C71A O74 Ti26 154.2(8)
C73 O75 Ti26 124.0(5)
C73 O75 Ti27 124.5(5)
C73 O75 Ti1A 74.6(6)
Ti26 O75 Ti1A 87.6(3)
Ti27 O75 Ti26 105.3(2)
Ti27 O75 Ti1A 84.4(3)
C75 O76 C75A 47.7(10)
C75 O76 Ti27 163.4(10)
C75A O76 Ti27 148.9(8)
C79 O77 Ti1 159.6(9)
C81 O78 Ti1 133.5(10)
O1 Mn1 O2 114.43(18)
O1 Mn1 O3 115.69(18)
O1 Mn1 O4 114.08(17)
O3 Mn1 O2 102.92(16)
O4 Mn1 O2 105.10(16)
O4 Mn1 O3 103.20(17)
O4 Ti2 O23 79.68(17)
O4 Ti2 O28 78.90(17)
O4 Ti2 Ti5 90.52(13)
O4 Ti2 Ti7 89.63(13)
O4 Ti2 Ti18 114.47(13)
O4 Ti2 Ti19 115.31(13)
O4 Ti2 Ti24 40.27(12)
O4 Ti2 Ti25 40.66(12)
O5 Ti2 O4 99.20(17)
O5 Ti2 O7 91.59(17)
O5 Ti2 O10 103.20(17)
O5 Ti2 O23 82.92(17)
O5 Ti2 O28 173.66(18)
O5 Ti2 Ti5 40.60(12)
O5 Ti2 Ti7 132.07(12)
O5 Ti2 Ti18 144.95(12)
O5 Ti2 Ti19 92.70(12)
O5 Ti2 Ti24 139.17(12)
O5 Ti2 Ti25 91.16(12)
O7 Ti2 O4 99.26(17)
O7 Ti2 O10 102.22(17)
O7 Ti2 O23 174.14(18)
O7 Ti2 O28 82.79(17)
O7 Ti2 Ti5 132.19(12)
O7 Ti2 Ti7 40.50(12)
O7 Ti2 Ti18 92.32(12)
O7 Ti2 Ti19 143.93(12)
O7 Ti2 Ti24 91.27(12)
O7 Ti2 Ti25 139.62(12)
O10 Ti2 O4 148.30(18)
O10 Ti2 O23 81.13(17)
O10 Ti2 O28 80.96(17)
O10 Ti2 Ti5 92.07(12)
O10 Ti2 Ti7 91.74(13)
O10 Ti2 Ti18 42.06(12)
O10 Ti2 Ti19 42.09(12)
O10 Ti2 Ti24 115.90(12)
O10 Ti2 Ti25 116.26(13)
O23 Ti2 O28 102.58(18)
O23 Ti2 Ti5 42.34(12)
O23 Ti2 Ti7 144.85(13)
O23 Ti2 Ti18 93.36(12)
O23 Ti2 Ti19 39.06(11)
O23 Ti2 Ti24 91.55(12)
O23 Ti2 Ti25 39.02(11)
O28 Ti2 Ti5 144.89(13)
O28 Ti2 Ti7 42.30(13)
O28 Ti2 Ti18 38.90(12)
O28 Ti2 Ti19 93.58(13)
O28 Ti2 Ti24 38.64(12)
O28 Ti2 Ti25 91.24(13)
Ti5 Ti2 Ti7 172.51(5)
Ti5 Ti2 Ti24 122.90(4)
Ti5 Ti2 Ti25 61.04(3)
Ti7 Ti2 Ti24 60.69(4)
Ti7 Ti2 Ti25 122.53(4)
Ti18 Ti2 Ti5 125.68(5)
Ti18 Ti2 Ti7 60.75(4)
Ti18 Ti2 Ti19 64.95(4)
Ti18 Ti2 Ti24 75.54(4)
Ti18 Ti2 Ti25 107.72(4)
Ti19 Ti2 Ti5 60.76(4)
Ti19 Ti2 Ti7 125.64(5)
Ti19 Ti2 Ti24 108.11(4)
Ti19 Ti2 Ti25 76.08(4)
Ti25 Ti2 Ti24 61.96(4)
O2 Ti3 O8 148.28(17)
O2 Ti3 O24 79.32(17)
O2 Ti3 O25 78.87(16)
O2 Ti3 Ti5 90.08(12)
O2 Ti3 Ti6 89.71(12)
O2 Ti3 Ti14 115.11(13)
O2 Ti3 Ti15 114.79(12)
O2 Ti3 Ti20 40.72(12)
O2 Ti3 Ti21 40.51(12)
O5 Ti3 O2 98.59(17)
O5 Ti3 O6 91.59(17)
O5 Ti3 O8 103.62(17)
O5 Ti3 O24 83.13(17)
O5 Ti3 O25 173.88(17)
O5 Ti3 Ti5 40.67(12)
O5 Ti3 Ti6 132.28(12)
O5 Ti3 Ti14 93.16(12)
O5 Ti3 Ti15 145.18(12)
O5 Ti3 Ti20 90.73(12)
O5 Ti3 Ti21 138.87(12)
O6 Ti3 O2 99.24(17)
O6 Ti3 O8 102.46(17)
O6 Ti3 O24 174.22(17)
O6 Ti3 O25 83.37(17)
O6 Ti3 Ti5 132.26(12)
O6 Ti3 Ti6 40.73(12)
O6 Ti3 Ti14 144.12(12)
O6 Ti3 Ti15 92.50(12)
O6 Ti3 Ti20 139.65(12)
O6 Ti3 Ti21 91.71(12)
O8 Ti3 O24 81.16(17)
O8 Ti3 O25 80.95(16)
O8 Ti3 Ti5 92.19(12)
O8 Ti3 Ti6 91.81(12)
O8 Ti3 Ti14 42.00(12)
O8 Ti3 Ti15 41.88(12)
O8 Ti3 Ti20 116.06(12)
O8 Ti3 Ti21 115.58(12)
O24 Ti3 O25 101.75(17)
O24 Ti3 Ti5 42.49(12)
O24 Ti3 Ti6 144.37(12)
O24 Ti3 Ti14 39.17(12)
O24 Ti3 Ti15 93.18(12)
O24 Ti3 Ti20 38.60(12)
O24 Ti3 Ti21 90.74(12)
O25 Ti3 Ti5 144.21(12)
O25 Ti3 Ti6 42.65(12)
O25 Ti3 Ti14 92.97(12)
O25 Ti3 Ti15 39.09(11)
O25 Ti3 Ti20 90.88(12)
O25 Ti3 Ti21 38.36(11)
Ti5 Ti3 Ti20 60.62(3)
Ti5 Ti3 Ti21 122.35(4)
Ti6 Ti3 Ti5 172.74(4)
Ti6 Ti3 Ti20 122.55(4)
Ti6 Ti3 Ti21 60.87(3)
Ti14 Ti3 Ti5 61.00(3)
Ti14 Ti3 Ti6 125.39(4)
Ti14 Ti3 Ti15 64.62(4)
Ti14 Ti3 Ti20 75.85(4)
Ti14 Ti3 Ti21 107.35(4)
Ti15 Ti3 Ti5 125.59(4)
Ti15 Ti3 Ti6 60.80(3)
Ti15 Ti3 Ti20 107.79(4)
Ti15 Ti3 Ti21 75.53(4)
Ti20 Ti3 Ti21 61.82(3)
O3 Ti4 O9 147.86(18)
O3 Ti4 O26 78.61(17)
O3 Ti4 O27 78.59(17)
O3 Ti4 Ti6 89.37(13)
O3 Ti4 Ti7 89.43(13)
O3 Ti4 Ti16 114.98(13)
O3 Ti4 Ti17 114.76(13)
O3 Ti4 Ti22 40.91(13)
O3 Ti4 Ti23 41.26(12)
O6 Ti4 O3 98.36(17)
O6 Ti4 O7 92.95(17)
O6 Ti4 O9 103.66(17)
O6 Ti4 O26 83.69(17)
O6 Ti4 O27 175.10(17)
O6 Ti4 Ti6 40.37(12)
O6 Ti4 Ti7 133.25(12)
O6 Ti4 Ti16 92.73(12)
O6 Ti4 Ti17 145.10(12)
O6 Ti4 Ti22 90.77(12)
O6 Ti4 Ti23 139.49(12)
O7 Ti4 O3 98.22(18)
O7 Ti4 O9 103.66(18)
O7 Ti4 O26 174.95(17)
O7 Ti4 O27 83.76(17)
O7 Ti4 Ti6 133.27(12)
O7 Ti4 Ti7 40.33(12)
O7 Ti4 Ti16 145.06(13)
O7 Ti4 Ti17 92.88(12)
O7 Ti4 Ti22 138.97(13)
O7 Ti4 Ti23 90.94(12)
O9 Ti4 O26 80.84(17)
O9 Ti4 O27 80.70(17)
O9 Ti4 Ti6 92.42(13)
O9 Ti4 Ti7 92.21(13)
O9 Ti4 Ti16 41.64(13)
O9 Ti4 Ti17 41.67(12)
O9 Ti4 Ti22 115.06(13)
O9 Ti4 Ti23 114.49(12)
O26 Ti4 Ti6 43.34(12)
O26 Ti4 Ti7 142.76(12)
O26 Ti4 Ti16 39.27(11)
O26 Ti4 Ti17 92.03(12)
O26 Ti4 Ti22 37.70(11)
O26 Ti4 Ti23 89.20(12)
O27 Ti4 O26 99.36(17)
O27 Ti4 Ti6 142.64(13)
O27 Ti4 Ti7 43.45(12)
O27 Ti4 Ti16 92.05(12)
O27 Ti4 Ti17 39.08(12)
O27 Ti4 Ti22 89.36(13)
O27 Ti4 Ti23 37.33(12)
Ti6 Ti4 Ti23 121.82(4)
Ti7 Ti4 Ti6 173.10(5)
Ti7 Ti4 Ti23 60.41(4)
Ti16 Ti4 Ti6 61.15(4)
Ti16 Ti4 Ti7 125.34(5)
Ti16 Ti4 Ti17 64.24(4)
Ti16 Ti4 Ti22 75.35(4)
Ti16 Ti4 Ti23 106.51(4)
Ti17 Ti4 Ti6 125.38(5)
Ti17 Ti4 Ti7 61.11(4)
Ti17 Ti4 Ti22 106.76(4)
Ti17 Ti4 Ti23 74.73(4)
Ti22 Ti4 Ti6 60.31(3)
Ti22 Ti4 Ti7 121.86(4)
Ti22 Ti4 Ti23 61.59(4)
O5 Ti5 O23 75.01(15)
O5 Ti5 O24 75.25(15)
O5 Ti5 Ti2 35.28(11)
O5 Ti5 Ti3 35.39(10)
O5 Ti5 Ti8 75.76(11)
O5 Ti5 Ti14 86.08(11)
O5 Ti5 Ti19 85.90(11)
O17 Ti5 O5 88.56(16)
O17 Ti5 O18 73.20(17)
O17 Ti5 O23 71.74(16)
O17 Ti5 O24 141.45(17)
O17 Ti5 O29 143.35(18)
O17 Ti5 Ti2 77.34(12)
O17 Ti5 Ti3 116.13(13)
O17 Ti5 Ti8 38.48(12)
O17 Ti5 Ti14 107.84(13)
O17 Ti5 Ti19 34.78(12)
O18 Ti5 O5 88.82(16)
O18 Ti5 O23 141.52(17)
O18 Ti5 O24 71.74(17)
O18 Ti5 O29 143.39(18)
O18 Ti5 Ti2 116.43(13)
O18 Ti5 Ti3 77.33(13)
O18 Ti5 Ti8 38.36(12)
O18 Ti5 Ti14 34.84(13)
O18 Ti5 Ti19 107.81(13)
O23 Ti5 O24 133.53(16)
O23 Ti5 Ti2 39.75(11)
O23 Ti5 Ti3 104.58(12)
O23 Ti5 Ti8 103.23(11)
O23 Ti5 Ti14 161.08(12)
O23 Ti5 Ti19 37.77(11)
O24 Ti5 Ti2 104.62(11)
O24 Ti5 Ti3 39.88(11)
O24 Ti5 Ti8 103.04(12)
O24 Ti5 Ti14 37.68(11)
O24 Ti5 Ti19 161.14(11)
O29 Ti5 O5 90.03(15)
O29 Ti5 O23 72.54(16)
O29 Ti5 O24 72.60(16)
O29 Ti5 Ti2 80.57(12)
O29 Ti5 Ti3 80.77(12)
O29 Ti5 Ti8 165.79(12)
O29 Ti5 Ti14 108.59(12)
O29 Ti5 Ti19 108.60(12)
O59 Ti5 O5 178.66(18)
O59 Ti5 O17 92.44(19)
O59 Ti5 O18 92.32(19)
O59 Ti5 O23 104.5(2)
O59 Ti5 O24 104.45(19)
O59 Ti5 O29 88.64(18)
O59 Ti5 Ti2 144.20(16)
O59 Ti5 Ti3 144.33(16)
O59 Ti5 Ti8 105.57(14)
O59 Ti5 Ti14 94.46(16)
O59 Ti5 Ti19 94.41(16)
Ti3 Ti5 Ti2 67.44(3)
Ti8 Ti5 Ti2 87.67(4)
Ti8 Ti5 Ti3 87.39(4)
Ti8 Ti5 Ti14 70.89(4)
Ti8 Ti5 Ti19 71.03(4)
Ti14 Ti5 Ti2 121.34(4)
Ti14 Ti5 Ti3 57.96(3)
Ti19 Ti5 Ti2 58.04(3)
Ti19 Ti5 Ti3 121.26(4)
Ti19 Ti5 Ti14 141.89(5)
O6 Ti6 O25 75.92(15)
O6 Ti6 O26 75.49(15)
O6 Ti6 Ti3 35.65(11)
O6 Ti6 Ti4 34.94(10)
O6 Ti6 Ti9 74.56(11)
O6 Ti6 Ti15 86.04(11)
O6 Ti6 Ti16 85.45(11)
O19 Ti6 O6 87.83(16)
O19 Ti6 O20 73.70(17)
O19 Ti6 O25 71.76(16)
O19 Ti6 O26 141.50(17)
O19 Ti6 O30 143.56(18)
O19 Ti6 Ti3 77.07(12)
O19 Ti6 Ti4 115.38(13)
O19 Ti6 Ti9 38.66(12)
O19 Ti6 Ti15 34.76(12)
O19 Ti6 Ti16 107.75(13)
O20 Ti6 O6 87.60(16)
O20 Ti6 O25 142.04(17)
O20 Ti6 O26 71.20(16)
O20 Ti6 O30 142.66(18)
O20 Ti6 Ti3 116.08(13)
O20 Ti6 Ti4 76.51(13)
O20 Ti6 Ti9 38.64(12)
O20 Ti6 Ti15 108.30(13)
O20 Ti6 Ti16 34.24(12)
O25 Ti6 O26 133.79(16)
O25 Ti6 Ti3 40.27(11)
O25 Ti6 Ti4 104.76(11)
O25 Ti6 Ti9 103.48(11)
O25 Ti6 Ti15 37.82(11)
O25 Ti6 Ti16 161.37(12)
O26 Ti6 Ti3 104.79(11)
O26 Ti6 Ti4 40.57(11)
O26 Ti6 Ti9 102.91(11)
O26 Ti6 Ti15 161.53(12)
O26 Ti6 Ti16 37.72(11)
O30 Ti6 O6 91.08(16)
O30 Ti6 O25 72.68(16)
O30 Ti6 O26 72.37(16)
O30 Ti6 Ti3 81.04(12)
O30 Ti6 Ti4 81.26(12)
O30 Ti6 Ti9 165.63(12)
O30 Ti6 Ti15 108.83(13)
O30 Ti6 Ti16 108.46(13)
O60 Ti6 O6 179.47(19)
O60 Ti6 O19 91.92(19)
O60 Ti6 O20 91.9(2)
O60 Ti6 O25 104.5(2)
O60 Ti6 O26 104.44(19)
O60 Ti6 O30 89.40(19)
O60 Ti6 Ti3 144.71(17)
O60 Ti6 Ti4 144.97(17)
O60 Ti6 Ti9 104.97(15)
O60 Ti6 Ti15 94.03(16)
O60 Ti6 Ti16 94.18(16)
Ti3 Ti6 Ti4 67.08(3)
Ti3 Ti6 Ti16 121.09(4)
Ti4 Ti6 Ti16 57.97(3)
Ti9 Ti6 Ti3 87.28(4)
Ti9 Ti6 Ti4 86.51(4)
Ti9 Ti6 Ti15 71.24(4)
Ti9 Ti6 Ti16 70.64(4)
Ti15 Ti6 Ti3 58.18(3)
Ti15 Ti6 Ti4 120.96(4)
Ti15 Ti6 Ti16 141.85(5)
O7 Ti7 O27 75.46(15)
O7 Ti7 O28 75.72(15)
O7 Ti7 Ti2 35.58(11)
O7 Ti7 Ti4 34.97(11)
O7 Ti7 Ti10 75.06(11)
O7 Ti7 Ti17 85.71(11)
O7 Ti7 Ti18 85.86(11)
O21 Ti7 O7 88.08(16)
O21 Ti7 O27 71.32(18)
O21 Ti7 O28 142.18(18)
O21 Ti7 O31 142.41(19)
O21 Ti7 Ti2 116.52(13)
O21 Ti7 Ti4 76.77(13)
O21 Ti7 Ti10 38.64(13)
O21 Ti7 Ti17 34.44(14)
O21 Ti7 Ti18 108.63(14)
O22 Ti7 O7 88.39(16)
O22 Ti7 O21 73.62(19)
O22 Ti7 O27 141.64(18)
O22 Ti7 O28 72.01(18)
O22 Ti7 O31 143.92(19)
O22 Ti7 Ti2 77.69(13)
O22 Ti7 Ti4 115.79(13)
O22 Ti7 Ti10 38.67(13)
O22 Ti7 Ti17 107.90(14)
O22 Ti7 Ti18 35.22(13)
O27 Ti7 Ti2 104.64(11)
O27 Ti7 Ti4 40.51(11)
O27 Ti7 Ti10 103.03(12)
O27 Ti7 Ti17 37.63(11)
O27 Ti7 Ti18 161.32(12)
O28 Ti7 O27 133.65(16)
O28 Ti7 Ti2 40.15(11)
O28 Ti7 Ti4 104.68(12)
O28 Ti7 Ti10 103.61(12)
O28 Ti7 Ti17 161.44(12)
O28 Ti7 Ti18 37.52(12)
O31 Ti7 O7 90.87(16)
O31 Ti7 O27 72.08(17)
O31 Ti7 O28 72.89(17)
O31 Ti7 Ti2 80.94(12)
O31 Ti7 Ti4 81.07(13)
O31 Ti7 Ti10 165.92(13)
O31 Ti7 Ti17 108.01(13)
O31 Ti7 Ti18 108.76(13)
O61 Ti7 O7 179.6(2)
O61 Ti7 O21 92.2(2)
O61 Ti7 O22 91.4(2)
O61 Ti7 O27 104.9(2)
O61 Ti7 O28 103.9(2)
O61 Ti7 O31 89.1(2)
O61 Ti7 Ti2 144.08(18)
O61 Ti7 Ti4 145.37(18)
O61 Ti7 Ti10 104.96(17)
O61 Ti7 Ti17 94.63(17)
O61 Ti7 Ti18 93.81(18)
Ti2 Ti7 Ti4 67.05(3)
Ti2 Ti7 Ti17 121.28(4)
Ti4 Ti7 Ti17 58.03(4)
Ti10 Ti7 Ti2 87.77(4)
Ti10 Ti7 Ti4 86.80(4)
Ti10 Ti7 Ti17 70.84(4)
Ti10 Ti7 Ti18 71.51(4)
Ti18 Ti7 Ti2 58.01(3)
Ti18 Ti7 Ti4 120.81(4)
Ti18 Ti7 Ti17 142.34(5)
O11 Ti8 O17 89.00(18)
O11 Ti8 O18 147.38(18)
O11 Ti8 Ti5 113.51(14)
O12 Ti8 O11 90.66(19)
O12 Ti8 O17 146.56(18)
O12 Ti8 O18 89.35(19)
O12 Ti8 Ti5 113.24(14)
O17 Ti8 Ti5 38.65(12)
O18 Ti8 O17 73.67(17)
O18 Ti8 Ti5 38.70(12)
O38 Ti8 O11 106.2(2)
O38 Ti8 O12 105.9(2)
O38 Ti8 O17 106.2(2)
O38 Ti8 O18 105.2(2)
O38 Ti8 Ti5 122.47(16)
O13 Ti9 O19 89.25(18)
O13 Ti9 O20 149.25(18)
O13 Ti9 Ti6 114.74(14)
O14 Ti9 O13 91.21(19)
O14 Ti9 O19 148.10(18)
O14 Ti9 O20 89.64(19)
O14 Ti9 Ti6 114.46(14)
O19 Ti9 Ti6 38.90(12)
O20 Ti9 O19 74.39(17)
O20 Ti9 Ti6 39.14(12)
O40 Ti9 O13 104.0(2)
O40 Ti9 O14 105.3(2)
O40 Ti9 O19 105.5(2)
O40 Ti9 O20 105.42(19)
O40 Ti9 Ti6 122.29(15)
O15 Ti10 O16 91.1(2)
O15 Ti10 O21 89.5(2)
O15 Ti10 O22 149.26(19)
O15 Ti10 Ti7 115.02(15)
O16 Ti10 O21 147.26(19)
O16 Ti10 O22 89.39(19)
O16 Ti10 Ti7 113.51(14)
O21 Ti10 O22 74.13(19)
O21 Ti10 Ti7 39.07(13)
O22 Ti10 Ti7 38.78(13)
O42 Ti10 O15 103.4(2)
O42 Ti10 O16 104.9(2)
O42 Ti10 O21 106.8(2)
O42 Ti10 O22 106.1(2)
O42 Ti10 Ti7 123.64(17)
O8 Ti11 Ti14 40.03(11)
O8 Ti11 Ti15 40.07(11)
O12 Ti11 O8 89.07(17)
O12 Ti11 O44 88.38(18)
O12 Ti11 O45 162.35(18)
O12 Ti11 Ti14 81.61(14)
O12 Ti11 Ti15 129.05(14)
O13 Ti11 O8 90.48(17)
O13 Ti11 O12 99.13(19)
O13 Ti11 O44 163.26(19)
O13 Ti11 O45 88.17(19)
O13 Ti11 Ti14 130.45(14)
O13 Ti11 Ti15 82.18(14)
O39 Ti11 O8 163.4(2)
O39 Ti11 O12 101.3(2)
O39 Ti11 O13 100.5(2)
O39 Ti11 O44 92.6(2)
O39 Ti11 O45 93.0(2)
O39 Ti11 Ti14 128.23(19)
O39 Ti11 Ti15 128.76(19)
O44 Ti11 O8 74.60(16)
O44 Ti11 Ti14 35.61(12)
O44 Ti11 Ti15 81.48(13)
O45 Ti11 O8 74.73(16)
O45 Ti11 O44 80.69(18)
O45 Ti11 Ti14 81.44(12)
O45 Ti11 Ti15 35.74(11)
Ti15 Ti11 Ti14 61.69(4)
O9 Ti12 Ti16 39.91(11)
O9 Ti12 Ti17 39.88(11)
O14 Ti12 O9 89.38(17)
O14 Ti12 O46 88.86(19)
O14 Ti12 O47 162.12(19)
O14 Ti12 Ti16 81.78(14)
O14 Ti12 Ti17 129.16(14)
O15 Ti12 O9 90.65(18)
O15 Ti12 O14 99.9(2)
O15 Ti12 O46 162.60(19)
O15 Ti12 O47 87.8(2)
O15 Ti12 Ti16 130.52(14)
O15 Ti12 Ti17 81.88(14)
O41 Ti12 O9 163.0(2)
O41 Ti12 O14 100.6(2)
O41 Ti12 O15 101.0(2)
O41 Ti12 O46 92.0(2)
O41 Ti12 O47 93.6(2)
O41 Ti12 Ti16 127.56(17)
O41 Ti12 Ti17 129.22(17)
O46 Ti12 O9 74.32(16)
O46 Ti12 O47 79.83(19)
O46 Ti12 Ti16 35.56(12)
O46 Ti12 Ti17 80.94(13)
O47 Ti12 O9 74.31(16)
O47 Ti12 Ti16 80.98(14)
O47 Ti12 Ti17 35.58(12)
Ti16 Ti12 Ti17 61.51(4)
O10 Ti13 Ti18 39.95(11)
O10 Ti13 Ti19 40.28(11)
O11 Ti13 O10 90.57(17)
O11 Ti13 O16 99.6(2)
O11 Ti13 O48 163.48(19)
O11 Ti13 O49 88.34(19)
O11 Ti13 Ti18 130.46(14)
O11 Ti13 Ti19 81.91(14)
O16 Ti13 O10 90.00(18)
O16 Ti13 O48 87.89(19)
O16 Ti13 O49 162.80(19)
O16 Ti13 Ti18 82.07(14)
O16 Ti13 Ti19 130.18(14)
O43 Ti13 O10 162.7(2)
O43 Ti13 O11 101.2(2)
O43 Ti13 O16 100.4(2)
O43 Ti13 O48 91.8(2)
O43 Ti13 O49 92.9(2)
O43 Ti13 Ti18 127.44(17)
O43 Ti13 Ti19 128.41(18)
O48 Ti13 O10 74.65(16)
O48 Ti13 Ti18 35.67(12)
O48 Ti13 Ti19 82.01(13)
O49 Ti13 O10 74.61(16)
O49 Ti13 O48 80.76(19)
O49 Ti13 Ti18 81.18(13)
O49 Ti13 Ti19 35.55(12)
Ti19 Ti13 Ti18 61.95(4)
O8 Ti14 Ti3 38.19(11)
O8 Ti14 Ti5 89.29(11)
O8 Ti14 Ti11 41.31(11)
O8 Ti14 Ti15 38.02(11)
O18 Ti14 O8 89.17(17)
O18 Ti14 O24 77.82(17)
O18 Ti14 O44 90.61(19)
O18 Ti14 O51 161.12(18)
O18 Ti14 Ti3 80.99(12)
O18 Ti14 Ti5 36.54(13)
O18 Ti14 Ti11 82.42(13)
O18 Ti14 Ti15 127.18(13)
O24 Ti14 O8 79.34(16)
O24 Ti14 O51 91.84(18)
O24 Ti14 Ti3 41.17(12)
O24 Ti14 Ti5 42.14(12)
O24 Ti14 Ti11 117.34(12)
O24 Ti14 Ti15 88.66(13)
O44 Ti14 O8 79.75(17)
O44 Ti14 O24 156.18(18)
O44 Ti14 O51 92.97(19)
O44 Ti14 Ti3 116.96(13)
O44 Ti14 Ti5 126.46(14)
O44 Ti14 Ti11 39.59(13)
O44 Ti14 Ti15 81.83(14)
O50 Ti14 O8 168.6(2)
O50 Ti14 O18 102.1(2)
O50 Ti14 O24 101.8(2)
O50 Ti14 O44 101.0(2)
O50 Ti14 O51 95.4(2)
O50 Ti14 Ti3 141.99(17)
O50 Ti14 Ti5 99.13(17)
O50 Ti14 Ti11 140.55(17)
O50 Ti14 Ti15 130.66(17)
O51 Ti14 O8 73.28(16)
O51 Ti14 Ti3 80.87(13)
O51 Ti14 Ti5 133.64(13)
O51 Ti14 Ti11 88.56(13)
O51 Ti14 Ti15 35.63(12)
Ti3 Ti14 Ti5 61.04(3)
Ti3 Ti14 Ti11 77.42(4)
Ti3 Ti14 Ti15 57.76(3)
Ti5 Ti14 Ti11 106.26(4)
Ti5 Ti14 Ti15 118.77(4)
Ti11 Ti14 Ti15 59.12(3)
O8 Ti15 Ti3 38.09(11)
O8 Ti15 Ti6 89.10(11)
O8 Ti15 Ti11 41.36(11)
O8 Ti15 Ti14 38.02(11)
O19 Ti15 O8 88.46(17)
O19 Ti15 O25 78.04(17)
O19 Ti15 O45 90.53(18)
O19 Ti15 O51 160.61(18)
O19 Ti15 Ti3 80.57(12)
O19 Ti15 Ti6 36.57(12)
O19 Ti15 Ti11 81.81(13)
O19 Ti15 Ti14 126.48(13)
O25 Ti15 O8 79.48(16)
O25 Ti15 O51 91.60(18)
O25 Ti15 Ti3 41.41(12)
O25 Ti15 Ti6 42.40(12)
O25 Ti15 Ti11 117.59(12)
O25 Ti15 Ti14 88.59(13)
O45 Ti15 O8 79.61(17)
O45 Ti15 O25 156.38(18)
O45 Ti15 O51 92.88(19)
O45 Ti15 Ti3 116.77(14)
O45 Ti15 Ti6 126.47(14)
O45 Ti15 Ti11 39.44(13)
O45 Ti15 Ti14 81.66(13)
O51 Ti15 O8 73.42(17)
O51 Ti15 Ti3 80.85(13)
O51 Ti15 Ti6 133.61(13)
O51 Ti15 Ti11 88.75(13)
O51 Ti15 Ti14 35.77(13)
O52 Ti15 O8 169.4(2)
O52 Ti15 O19 102.1(2)
O52 Ti15 O25 102.3(2)
O52 Ti15 O45 100.3(2)
O52 Ti15 O51 96.1(2)
O52 Ti15 Ti3 142.92(16)
O52 Ti15 Ti6 99.25(17)
O52 Ti15 Ti11 139.68(16)
O52 Ti15 Ti14 131.41(17)
Ti3 Ti15 Ti6 61.02(3)
Ti3 Ti15 Ti11 77.38(4)
Ti3 Ti15 Ti14 57.62(3)
Ti6 Ti15 Ti11 106.07(4)
Ti6 Ti15 Ti14 118.61(4)
Ti11 Ti15 Ti14 59.19(3)
O9 Ti16 Ti4 38.17(11)
O9 Ti16 Ti6 89.49(11)
O9 Ti16 Ti12 41.10(11)
O9 Ti16 Ti17 38.07(11)
O20 Ti16 O9 88.99(17)
O20 Ti16 O26 78.11(17)
O20 Ti16 O46 91.44(19)
O20 Ti16 O54 160.14(19)
O20 Ti16 Ti4 80.17(13)
O20 Ti16 Ti6 36.21(12)
O20 Ti16 Ti12 82.48(14)
O20 Ti16 Ti17 127.04(14)
O26 Ti16 O9 79.83(16)
O26 Ti16 O54 89.71(18)
O26 Ti16 Ti4 41.73(12)
O26 Ti16 Ti6 42.76(12)
O26 Ti16 Ti12 117.78(12)
O26 Ti16 Ti17 88.34(13)
O46 Ti16 O9 79.54(18)
O46 Ti16 O26 156.99(19)
O46 Ti16 O54 94.0(2)
O46 Ti16 Ti4 116.69(15)
O46 Ti16 Ti6 127.00(14)
O46 Ti16 Ti12 39.71(14)
O46 Ti16 Ti17 81.67(15)
O53 Ti16 O9 168.9(2)
O53 Ti16 O20 102.1(2)
O53 Ti16 O26 101.4(2)
O53 Ti16 O46 100.8(2)
O53 Ti16 O54 95.6(2)
O53 Ti16 Ti4 142.44(17)
O53 Ti16 Ti6 98.89(18)
O53 Ti16 Ti12 140.50(17)
O53 Ti16 Ti17 130.86(18)
O54 Ti16 O9 73.31(18)
O54 Ti16 Ti4 80.32(14)
O54 Ti16 Ti6 132.13(14)
O54 Ti16 Ti12 89.60(15)
O54 Ti16 Ti17 35.76(14)
Ti4 Ti16 Ti6 60.87(3)
Ti4 Ti16 Ti12 77.04(4)
Ti4 Ti16 Ti17 57.89(3)
Ti6 Ti16 Ti12 106.29(4)
Ti6 Ti16 Ti17 118.75(4)
Ti12 Ti16 Ti17 59.30(4)
O9 Ti17 Ti4 38.16(11)
O9 Ti17 Ti7 89.27(12)
O9 Ti17 Ti12 41.03(11)
O9 Ti17 Ti16 38.04(12)
O21 Ti17 O9 88.78(17)
O21 Ti17 O27 78.30(18)
O21 Ti17 O47 91.0(2)
O21 Ti17 O54 160.15(19)
O21 Ti17 Ti4 80.28(13)
O21 Ti17 Ti7 36.28(13)
O21 Ti17 Ti12 82.09(14)
O21 Ti17 Ti16 126.82(13)
O27 Ti17 O9 79.68(16)
O27 Ti17 O54 89.88(19)
O27 Ti17 Ti4 41.57(12)
O27 Ti17 Ti7 42.87(13)
O27 Ti17 Ti12 117.52(12)
O27 Ti17 Ti16 88.35(13)
O47 Ti17 O9 79.54(18)
O47 Ti17 O27 156.77(19)
O47 Ti17 O54 94.0(2)
O47 Ti17 Ti4 116.69(14)
O47 Ti17 Ti7 126.61(16)
O47 Ti17 Ti12 39.77(13)
O47 Ti17 Ti16 81.64(15)
O54 Ti17 O9 73.30(17)
O54 Ti17 Ti4 80.31(13)
O54 Ti17 Ti7 132.39(14)
O54 Ti17 Ti12 89.51(14)
O54 Ti17 Ti16 35.78(13)
O55 Ti17 O9 168.3(3)
O55 Ti17 O21 103.0(3)
O55 Ti17 O27 102.3(2)
O55 Ti17 O47 100.2(2)
O55 Ti17 O54 95.1(3)
O55 Ti17 Ti4 143.0(2)
O55 Ti17 Ti7 100.0(2)
O55 Ti17 Ti12 140.0(2)
O55 Ti17 Ti16 130.2(2)
Ti4 Ti17 Ti7 60.85(3)
Ti4 Ti17 Ti12 76.98(4)
Ti4 Ti17 Ti16 57.87(3)
Ti7 Ti17 Ti12 105.90(4)
Ti7 Ti17 Ti16 118.70(4)
Ti12 Ti17 Ti16 59.19(4)
O10 Ti18 Ti2 38.10(11)
O10 Ti18 Ti7 89.15(12)
O10 Ti18 Ti13 40.99(11)
O10 Ti18 Ti19 37.87(11)
O22 Ti18 O10 89.03(17)
O22 Ti18 O28 78.00(19)
O22 Ti18 O48 89.6(2)
O22 Ti18 O57 161.33(19)
O22 Ti18 Ti2 81.33(13)
O22 Ti18 Ti7 36.66(13)
O22 Ti18 Ti13 81.97(13)
O22 Ti18 Ti19 126.90(13)
O28 Ti18 O10 79.63(16)
O28 Ti18 O57 92.43(19)
O28 Ti18 Ti2 41.53(12)
O28 Ti18 Ti7 42.15(13)
O28 Ti18 Ti13 117.21(13)
O28 Ti18 Ti19 89.06(13)
O48 Ti18 O10 79.45(17)
O48 Ti18 O28 155.81(19)
O48 Ti18 O57 93.1(2)
O48 Ti18 Ti2 116.55(14)
O48 Ti18 Ti7 125.56(15)
O48 Ti18 Ti13 39.53(13)
O48 Ti18 Ti19 81.82(14)
O56 Ti18 O10 169.1(2)
O56 Ti18 O22 101.9(2)
O56 Ti18 O28 102.3(2)
O56 Ti18 O48 100.5(2)
O56 Ti18 O57 95.8(2)
O56 Ti18 Ti2 142.90(17)
O56 Ti18 Ti7 99.51(18)
O56 Ti18 Ti13 140.02(17)
O56 Ti18 Ti19 131.22(19)
O57 Ti18 O10 73.37(17)
O57 Ti18 Ti2 80.93(13)
O57 Ti18 Ti7 134.17(14)
O57 Ti18 Ti13 88.42(14)
O57 Ti18 Ti19 35.84(13)
Ti2 Ti18 Ti7 61.24(4)
Ti2 Ti18 Ti13 77.04(4)
Ti2 Ti18 Ti19 57.54(3)
Ti7 Ti18 Ti13 105.75(4)
Ti7 Ti18 Ti19 118.73(4)
Ti13 Ti18 Ti19 58.81(4)
O10 Ti19 Ti2 38.10(11)
O10 Ti19 Ti5 89.40(11)
O10 Ti19 Ti13 41.31(11)
O10 Ti19 Ti18 37.85(11)
O17 Ti19 O10 89.29(17)
O17 Ti19 O23 78.00(17)
O17 Ti19 O49 91.06(19)
O17 Ti19 O57 161.13(19)
O17 Ti19 Ti2 81.17(13)
O17 Ti19 Ti5 36.63(12)
O17 Ti19 Ti13 82.21(13)
O17 Ti19 Ti18 127.14(13)
O23 Ti19 O10 79.14(17)
O23 Ti19 O57 91.74(18)
O23 Ti19 Ti2 41.06(12)
O23 Ti19 Ti5 42.28(13)
O23 Ti19 Ti13 117.05(13)
O23 Ti19 Ti18 88.35(13)
O49 Ti19 O10 79.56(17)
O49 Ti19 O23 156.11(19)
O49 Ti19 O57 92.3(2)
O49 Ti19 Ti2 116.76(14)
O49 Ti19 Ti5 126.97(15)
O49 Ti19 Ti13 39.60(14)
O49 Ti19 Ti18 81.41(14)
O57 Ti19 O10 73.10(17)
O57 Ti19 Ti2 80.74(13)
O57 Ti19 Ti5 133.69(14)
O57 Ti19 Ti13 88.62(14)
O57 Ti19 Ti18 35.60(13)
O58 Ti19 O10 168.5(2)
O58 Ti19 O17 102.1(2)
O58 Ti19 O23 101.7(2)
O58 Ti19 O49 101.4(2)
O58 Ti19 O57 95.4(2)
O58 Ti19 Ti2 141.74(17)
O58 Ti19 Ti5 98.90(17)
O58 Ti19 Ti13 140.96(17)
O58 Ti19 Ti18 130.71(17)
Ti2 Ti19 Ti5 61.20(3)
Ti2 Ti19 Ti13 77.25(4)
Ti2 Ti19 Ti18 57.52(3)
Ti5 Ti19 Ti13 106.09(4)
Ti5 Ti19 Ti18 118.69(4)
Ti13 Ti19 Ti18 59.24(4)
O2 Ti20 Ti3 35.87(11)
O2 Ti20 Ti5 85.40(11)
O2 Ti20 Ti21 39.87(11)
O2 Ti20 Ti1A 83.1(3)
O24 Ti20 O2 74.86(15)
O24 Ti20 Ti3 38.98(11)
O24 Ti20 Ti5 41.61(12)
O24 Ti20 Ti21 88.66(12)
O24 Ti20 Ti1A 142.3(2)
O29 Ti20 O2 89.26(16)
O29 Ti20 O24 78.31(17)
O29 Ti20 O66 162.42(18)
O29 Ti20 Ti3 82.30(12)
O29 Ti20 Ti5 37.29(12)
O29 Ti20 Ti21 128.97(13)
O29 Ti20 Ti1A 132.2(3)
O34 Ti20 O2 90.51(18)
O34 Ti20 O24 163.13(19)
O34 Ti20 O29 93.4(2)
O34 Ti20 O66 92.7(2)
O34 Ti20 Ti3 125.90(15)
O34 Ti20 Ti5 130.44(15)
O34 Ti20 Ti21 85.19(15)
O34 Ti20 Ti1A 39.9(3)
O65 Ti20 O2 165.1(2)
O65 Ti20 O24 96.2(2)
O65 Ti20 O29 100.8(2)
O65 Ti20 O34 99.8(2)
O65 Ti20 O66 94.4(2)
O65 Ti20 Ti3 134.14(17)
O65 Ti20 Ti5 95.86(18)
O65 Ti20 Ti21 129.82(18)
O65 Ti20 Ti1A 97.9(3)
O66 Ti20 O2 74.22(17)
O66 Ti20 O24 91.34(19)
O66 Ti20 Ti3 80.76(14)
O66 Ti20 Ti5 132.63(15)
O66 Ti20 Ti21 35.44(13)
O66 Ti20 Ti1A 52.9(3)
Ti3 Ti20 Ti5 59.48(3)
Ti3 Ti20 Ti21 59.15(3)
Ti5 Ti20 Ti21 118.55(4)
Ti1A Ti20 Ti3 113.8(2)
Ti1A Ti20 Ti5 164.7(3)
Ti1A Ti20 Ti21 55.84(19)
O2 Ti21 Ti3 35.77(10)
O2 Ti21 Ti6 84.74(11)
O2 Ti21 Ti20 39.95(11)
O2 Ti21 Ti1A 83.9(2)
O25 Ti21 O2 74.96(15)
O25 Ti21 Ti3 39.20(12)
O25 Ti21 Ti6 41.35(12)
O25 Ti21 Ti20 89.05(12)
O25 Ti21 Ti1A 143.6(3)
O30 Ti21 O2 88.39(16)
O30 Ti21 O25 77.58(17)
O30 Ti21 O66 161.47(18)
O30 Ti21 Ti3 81.72(12)
O30 Ti21 Ti6 36.78(12)
O30 Ti21 Ti20 128.19(13)
O30 Ti21 Ti1A 131.8(3)
O35 Ti21 O2 90.84(18)
O35 Ti21 O25 163.03(19)
O35 Ti21 O30 93.03(19)
O35 Ti21 O66 93.2(2)
O35 Ti21 Ti3 126.10(15)
O35 Ti21 Ti6 129.57(15)
O35 Ti21 Ti20 85.74(15)
O35 Ti21 Ti1A 39.9(3)
O66 Ti21 O2 74.08(17)
O66 Ti21 O25 91.80(19)
O66 Ti21 Ti3 80.51(13)
O66 Ti21 Ti6 132.69(15)
O66 Ti21 Ti20 35.23(13)
O66 Ti21 Ti1A 53.5(3)
O67 Ti21 O2 165.8(2)
O67 Ti21 O25 97.00(19)
O67 Ti21 O30 101.5(2)
O67 Ti21 O35 98.7(2)
O67 Ti21 O66 94.8(2)
O67 Ti21 Ti3 135.00(16)
O67 Ti21 Ti6 97.02(16)
O67 Ti21 Ti20 129.93(17)
O67 Ti21 Ti1A 96.7(3)
Ti3 Ti21 Ti6 59.25(3)
Ti3 Ti21 Ti20 59.03(3)
Ti6 Ti21 Ti20 118.16(4)
Ti1A Ti21 Ti3 114.5(2)
Ti1A Ti21 Ti6 164.2(3)
Ti1A Ti21 Ti20 56.7(2)
O3 Ti22 Ti4 35.92(11)
O3 Ti22 Ti6 85.36(11)
O3 Ti22 Ti23 40.88(11)
O3 Ti22 Ti1 86.03(12)
O26 Ti22 O3 75.73(16)
O26 Ti22 O69 100.3(2)
O26 Ti22 Ti4 39.80(12)
O26 Ti22 Ti6 42.74(12)
O26 Ti22 Ti23 88.87(13)
O26 Ti22 Ti1 141.89(14)
O30 Ti22 O3 89.40(16)
O30 Ti22 O26 79.63(17)
O30 Ti22 O69 165.01(19)
O30 Ti22 Ti4 83.14(12)
O30 Ti22 Ti6 37.33(12)
O30 Ti22 Ti23 130.12(13)
O30 Ti22 Ti1 134.10(14)
O36 Ti22 O3 89.46(18)
O36 Ti22 O26 163.46(19)
O36 Ti22 O30 93.10(19)
O36 Ti22 O69 82.9(2)
O36 Ti22 Ti4 125.01(15)
O36 Ti22 Ti6 130.04(16)
O36 Ti22 Ti23 84.50(16)
O36 Ti22 Ti1 41.29(15)
O68 Ti22 O3 167.8(2)
O68 Ti22 O26 97.7(2)
O68 Ti22 O30 99.7(2)
O68 Ti22 O36 98.1(2)
O68 Ti22 O69 95.2(2)
O68 Ti22 Ti4 136.7(2)
O68 Ti22 Ti6 96.9(2)
O68 Ti22 Ti23 130.1(2)
O68 Ti22 Ti1 93.4(2)
O69 Ti22 O3 76.17(18)
O69 Ti22 Ti4 87.34(15)
O69 Ti22 Ti6 142.33(16)
O69 Ti22 Ti23 35.29(14)
O69 Ti22 Ti1 42.22(16)
Ti4 Ti22 Ti6 59.97(3)
Ti4 Ti22 Ti23 59.40(3)
Ti6 Ti22 Ti23 119.29(4)
Ti1 Ti22 Ti4 115.63(6)
Ti1 Ti22 Ti6 167.87(6)
Ti1 Ti22 Ti23 56.97(5)
O3 Ti23 Ti4 35.79(11)
O3 Ti23 Ti7 84.76(11)
O3 Ti23 Ti22 40.39(11)
O3 Ti23 Ti1 85.58(12)
O27 Ti23 O3 75.16(16)
O27 Ti23 O69 100.7(2)
O27 Ti23 Ti4 39.37(12)
O27 Ti23 Ti7 42.58(13)
O27 Ti23 Ti22 88.64(13)
O27 Ti23 Ti1 141.94(14)
O31 Ti23 O3 88.26(17)
O31 Ti23 O27 79.38(18)
O31 Ti23 O69 163.6(2)
O31 Ti23 Ti4 82.51(12)
O31 Ti23 Ti7 37.34(13)
O31 Ti23 Ti22 128.44(13)
O31 Ti23 Ti1 133.29(14)
O37 Ti23 O3 88.88(18)
O37 Ti23 O27 162.13(19)
O37 Ti23 O31 92.4(2)
O37 Ti23 O69 82.8(2)
O37 Ti23 Ti4 124.28(15)
O37 Ti23 Ti7 129.32(16)
O37 Ti23 Ti22 84.14(15)
O37 Ti23 Ti1 41.33(15)
O69 Ti23 O3 76.02(18)
O69 Ti23 Ti4 87.26(14)
O69 Ti23 Ti7 142.43(16)
O69 Ti23 Ti22 35.64(14)
O69 Ti23 Ti1 42.11(16)
O70 Ti23 O3 168.9(2)
O70 Ti23 O27 97.4(2)
O70 Ti23 O31 98.6(2)
O70 Ti23 O37 99.5(2)
O70 Ti23 O69 97.7(3)
O70 Ti23 Ti4 136.2(2)
O70 Ti23 Ti7 95.4(2)
O70 Ti23 Ti22 132.8(2)
O70 Ti23 Ti1 95.9(2)
Ti4 Ti23 Ti7 59.69(3)
Ti4 Ti23 Ti22 59.01(3)
Ti7 Ti23 Ti22 118.56(4)
Ti1 Ti23 Ti4 115.17(6)
Ti1 Ti23 Ti7 166.74(6)
Ti1 Ti23 Ti22 56.89(5)
O4 Ti24 Ti2 35.91(11)
O4 Ti24 Ti7 85.16(11)
O4 Ti24 Ti25 39.57(11)
O4 Ti24 Ti1B 83.9(5)
O28 Ti24 O4 75.08(16)
O28 Ti24 Ti2 39.17(12)
O28 Ti24 Ti7 41.24(13)
O28 Ti24 Ti25 88.86(13)
O28 Ti24 Ti1B 140.8(5)
O31 Ti24 O4 88.74(17)
O31 Ti24 O28 77.60(18)
O31 Ti24 O63 161.23(18)
O31 Ti24 Ti2 81.81(12)
O31 Ti24 Ti7 36.93(13)
O31 Ti24 Ti25 128.18(13)
O31 Ti24 Ti1B 135.4(5)
O32 Ti24 O4 90.37(19)
O32 Ti24 O28 163.05(19)
O32 Ti24 O31 93.7(2)
O32 Ti24 O63 93.3(2)
O32 Ti24 Ti2 125.82(15)
O32 Ti24 Ti7 130.40(16)
O32 Ti24 Ti25 85.15(16)
O32 Ti24 Ti1B 42.6(5)
O62 Ti24 O4 165.4(2)
O62 Ti24 O28 96.9(2)
O62 Ti24 O31 101.6(2)
O62 Ti24 O32 99.1(2)
O62 Ti24 O63 94.4(2)
O62 Ti24 Ti2 134.85(17)
O62 Ti24 Ti7 96.89(18)
O62 Ti24 Ti25 129.81(18)
O62 Ti24 Ti1B 95.5(5)
O63 Ti24 O4 73.82(17)
O63 Ti24 O28 90.97(18)
O63 Ti24 Ti2 79.97(13)
O63 Ti24 Ti7 131.81(14)
O63 Ti24 Ti25 35.45(13)
O63 Ti24 Ti1B 51.0(5)
Ti2 Ti24 Ti7 59.33(3)
Ti2 Ti24 Ti25 58.85(3)
Ti7 Ti24 Ti25 118.07(4)
Ti1B Ti24 Ti2 113.5(4)
Ti1B Ti24 Ti7 166.9(5)
Ti1B Ti24 Ti25 55.3(5)
O4 Ti25 Ti2 36.18(11)
O4 Ti25 Ti5 85.58(11)
O4 Ti25 Ti24 39.49(11)
O4 Ti25 Ti1B 83.5(5)
O23 Ti25 O4 75.17(16)
O23 Ti25 Ti2 38.99(12)
O23 Ti25 Ti5 41.13(12)
O23 Ti25 Ti24 89.05(13)
O23 Ti25 Ti1B 140.7(5)
O29 Ti25 O4 89.38(16)
O29 Ti25 O23 77.45(17)
O29 Ti25 O63 161.72(18)
O29 Ti25 Ti2 81.94(12)
O29 Ti25 Ti5 36.89(12)
O29 Ti25 Ti24 128.73(13)
O29 Ti25 Ti1B 135.7(5)
O33 Ti25 O4 90.53(19)
O33 Ti25 O23 163.06(19)
O33 Ti25 O29 93.6(2)
O33 Ti25 O63 93.5(2)
O33 Ti25 Ti2 126.16(16)
O33 Ti25 Ti5 130.29(16)
O33 Ti25 Ti24 85.37(16)
O33 Ti25 Ti1B 43.0(5)
O63 Ti25 O4 73.74(17)
O63 Ti25 O23 91.19(18)
O63 Ti25 Ti2 80.27(13)
O63 Ti25 Ti5 131.98(14)
O63 Ti25 Ti24 35.46(13)
O63 Ti25 Ti1B 50.7(5)
O64 Ti25 O4 165.2(2)
O64 Ti25 O23 96.5(2)
O64 Ti25 O29 100.9(2)
O64 Ti25 O33 99.3(2)
O64 Ti25 O63 94.5(2)
O64 Ti25 Ti2 134.33(16)
O64 Ti25 Ti5 96.23(17)
O64 Ti25 Ti24 129.90(18)
O64 Ti25 Ti1B 96.1(5)
Ti2 Ti25 Ti5 59.30(3)
Ti2 Ti25 Ti24 59.19(3)
Ti5 Ti25 Ti24 118.40(4)
Ti1B Ti25 Ti2 113.5(5)
Ti1B Ti25 Ti5 167.0(5)
Ti1B Ti25 Ti24 54.9(5)
O1 Ti26 O73 73.39(19)
O1 Ti26 O75 73.31(19)
O1 Ti26 Ti27 37.23(13)
O1 Ti26 Ti28 37.49(13)
O1 Ti26 Ti1A 82.1(3)
O1 Ti26 Ti1B 83.1(5)
O33 Ti26 O1 91.9(2)
O33 Ti26 O34 87.8(2)
O33 Ti26 O73 89.7(2)
O33 Ti26 O75 164.6(2)
O33 Ti26 Ti27 127.71(15)
O33 Ti26 Ti28 83.95(16)
O33 Ti26 Ti1A 125.9(3)
O33 Ti26 Ti1B 37.0(4)
O34 Ti26 O1 91.52(19)
O34 Ti26 O73 164.6(2)
O34 Ti26 O75 88.4(2)
O34 Ti26 Ti27 83.74(15)
O34 Ti26 Ti28 127.56(15)
O34 Ti26 Ti1A 39.2(3)
O34 Ti26 Ti1B 123.8(4)
O73 Ti26 O75 90.0(2)
O73 Ti26 Ti27 85.79(14)
O73 Ti26 Ti28 37.06(14)
O73 Ti26 Ti1A 137.4(3)
O73 Ti26 Ti1B 52.7(4)
O74 Ti26 O1 161.7(2)
O74 Ti26 O33 101.6(2)
O74 Ti26 O34 101.2(3)
O74 Ti26 O73 94.1(3)
O74 Ti26 O75 93.7(2)
O74 Ti26 Ti27 130.7(2)
O74 Ti26 Ti28 131.2(2)
O74 Ti26 Ti1A 99.5(3)
O74 Ti26 Ti1B 100.2(5)
O75 Ti26 Ti27 36.99(14)
O75 Ti26 Ti28 86.57(16)
O75 Ti26 Ti1A 49.3(3)
O75 Ti26 Ti1B 140.7(5)
Ti28 Ti26 Ti27 62.33(4)
Ti1A Ti26 Ti27 55.1(2)
Ti1A Ti26 Ti28 116.3(2)
Ti1A Ti26 Ti1B 156.8(5)
Ti1B Ti26 Ti27 117.6(4)
Ti1B Ti26 Ti28 56.7(4)
O1 Ti27 O71 74.6(2)
O1 Ti27 Ti26 37.51(13)
O1 Ti27 Ti28 34.57(13)
O1 Ti27 Ti1 82.65(14)
O1 Ti27 Ti1A 85.1(3)
O35 Ti27 O1 95.02(19)
O35 Ti27 O36 89.0(2)
O35 Ti27 O71 163.2(2)
O35 Ti27 O75 92.3(2)
O35 Ti27 Ti26 88.29(15)
O35 Ti27 Ti28 128.45(15)
O35 Ti27 Ti1 124.89(15)
O35 Ti27 Ti1A 40.8(2)
O36 Ti27 O1 89.8(2)
O36 Ti27 O71 78.0(2)
O36 Ti27 O75 164.1(2)
O36 Ti27 Ti26 126.55(15)
O36 Ti27 Ti28 82.85(15)
O36 Ti27 Ti1 36.25(15)
O36 Ti27 Ti1A 128.4(2)
O71 Ti27 Ti26 91.01(18)
O71 Ti27 Ti28 40.03(16)
O71 Ti27 Ti1 41.82(18)
O71 Ti27 Ti1A 147.1(3)
O75 Ti27 O1 74.33(19)
O75 Ti27 O71 97.4(2)
O75 Ti27 Ti26 37.74(14)
O75 Ti27 Ti28 83.95(16)
O75 Ti27 Ti1 137.88(17)
O75 Ti27 Ti1A 51.5(3)
O76 Ti27 O1 159.5(2)
O76 Ti27 O35 102.1(3)
O76 Ti27 O36 101.8(3)
O76 Ti27 O71 91.1(3)
O76 Ti27 O75 93.5(3)
O76 Ti27 Ti26 130.9(2)
O76 Ti27 Ti28 129.5(2)
O76 Ti27 Ti1 96.6(2)
O76 Ti27 Ti1A 100.4(3)
Ti26 Ti27 Ti28 58.71(4)
Ti1 Ti27 Ti26 116.42(6)
Ti1 Ti27 Ti28 58.44(5)
Ti1A Ti27 Ti26 58.3(2)
Ti1A Ti27 Ti28 115.9(2)
Ti1A Ti27 Ti1 160.1(2)
O1 Ti28 O71 74.5(2)
O1 Ti28 Ti26 37.72(13)
O1 Ti28 Ti27 34.52(13)
O1 Ti28 Ti1 82.42(14)
O1 Ti28 Ti1B 86.0(4)
O32 Ti28 O1 95.1(2)
O32 Ti28 O37 89.1(2)
O32 Ti28 O71 163.2(2)
O32 Ti28 O73 93.4(2)
O32 Ti28 Ti26 88.19(16)
O32 Ti28 Ti27 128.53(15)
O32 Ti28 Ti1 124.98(16)
O32 Ti28 Ti1B 38.4(5)
O37 Ti28 O1 90.02(19)
O37 Ti28 O71 77.9(2)
O37 Ti28 O73 164.3(2)
O37 Ti28 Ti26 126.99(14)
O37 Ti28 Ti27 82.95(15)
O37 Ti28 Ti1 36.24(15)
O37 Ti28 Ti1B 126.4(5)
O71 Ti28 Ti26 91.22(19)
O71 Ti28 Ti27 40.02(16)
O71 Ti28 Ti1 41.68(18)
O71 Ti28 Ti1B 149.3(5)
O72 Ti28 O1 159.5(2)
O72 Ti28 O32 102.1(2)
O72 Ti28 O37 101.1(2)
O72 Ti28 O71 90.9(2)
O72 Ti28 O73 93.6(2)
O72 Ti28 Ti26 131.17(19)
O72 Ti28 Ti27 129.36(18)
O72 Ti28 Ti1 96.34(18)
O72 Ti28 Ti1B 100.7(5)
O73 Ti28 O1 74.27(19)
O73 Ti28 O71 96.4(2)
O73 Ti28 Ti26 37.73(14)
O73 Ti28 Ti27 83.34(15)
O73 Ti28 Ti1 136.80(16)
O73 Ti28 Ti1B 55.0(5)
Ti26 Ti28 Ti27 58.95(4)
Ti1 Ti28 Ti26 116.45(6)
Ti1 Ti28 Ti27 58.22(5)
Ti1B Ti28 Ti26 59.8(4)
Ti1B Ti28 Ti27 117.3(4)
Ti1B Ti28 Ti1 158.6(4)
O36 Ti1 O37 92.1(2)
O36 Ti1 O69 80.0(2)
O36 Ti1 O71 77.6(2)
O36 Ti1 Ti22 38.54(14)
O36 Ti1 Ti23 90.38(14)
O36 Ti1 Ti27 34.53(14)
O36 Ti1 Ti28 85.96(15)
O37 Ti1 O69 79.7(2)
O37 Ti1 O71 77.7(2)
O37 Ti1 Ti22 90.20(14)
O37 Ti1 Ti23 38.78(14)
O37 Ti1 Ti27 86.40(15)
O37 Ti1 Ti28 34.72(14)
O69 Ti1 O71 147.3(2)
O69 Ti1 Ti22 42.05(14)
O69 Ti1 Ti23 41.50(15)
O69 Ti1 Ti27 112.35(15)
O69 Ti1 Ti28 112.13(16)
O71 Ti1 Ti22 114.70(17)
O71 Ti1 Ti23 115.06(17)
O71 Ti1 Ti27 43.13(17)
O71 Ti1 Ti28 43.00(17)
O77 Ti1 O36 174.7(3)
O77 Ti1 O37 92.1(3)
O77 Ti1 O69 103.9(3)
O77 Ti1 O71 100.2(3)
O77 Ti1 O78 88.7(4)
O77 Ti1 Ti22 144.7(3)
O77 Ti1 Ti23 94.9(3)
O77 Ti1 Ti27 142.7(3)
O77 Ti1 Ti28 95.7(3)
O78 Ti1 O36 87.2(3)
O78 Ti1 O37 178.9(3)
O78 Ti1 O69 99.4(3)
O78 Ti1 O71 103.0(3)
O78 Ti1 Ti22 88.8(3)
O78 Ti1 Ti23 140.4(3)
O78 Ti1 Ti27 93.5(3)
O78 Ti1 Ti28 146.0(3)
Ti22 Ti1 Ti23 66.13(5)
Ti22 Ti1 Ti27 72.61(5)
Ti22 Ti1 Ti28 105.82(6)
Ti23 Ti1 Ti27 106.39(6)
Ti23 Ti1 Ti28 73.01(6)
Ti27 Ti1 Ti28 63.34(5)
H83A C83 H83B 107.7
C84 C83 H83A 108.8
C84 C83 H83B 108.8
C84 C83 O80 114.0(8)
O80 C83 H83A 108.8
O80 C83 H83B 108.8
C83 C84 H84A 109.5
C83 C84 H84B 109.5
C83 C84 H84C 109.5
H84A C84 H84B 109.5
H84A C84 H84C 109.5
H84B C84 H84C 109.5
C83 O80 H80 109.5
O34 Ti1A O66 79.9(4)
O34 Ti1A O75 81.0(5)
O34 Ti1A Ti20 37.8(2)
O34 Ti1A Ti21 93.8(4)
O34 Ti1A Ti26 37.8(3)
O34 Ti1A Ti27 92.9(5)
O35 Ti1A O34 100.7(6)
O35 Ti1A O66 80.4(4)
O35 Ti1A O75 82.6(6)
O35 Ti1A Ti20 93.5(4)
O35 Ti1A Ti21 37.6(2)
O35 Ti1A Ti26 94.0(5)
O35 Ti1A Ti27 38.6(3)
O66 Ti1A Ti20 42.2(2)
O66 Ti1A Ti21 42.95(19)
O66 Ti1A Ti26 115.6(4)
O66 Ti1A Ti27 116.3(4)
O75 Ti1A O66 151.5(6)
O75 Ti1A Ti20 116.9(5)
O75 Ti1A Ti21 118.2(5)
O75 Ti1A Ti26 43.2(3)
O75 Ti1A Ti27 44.0(3)
Ti20 Ti1A Ti26 74.8(3)
Ti21 Ti1A Ti20 67.4(2)
Ti21 Ti1A Ti26 111.0(4)
Ti27 Ti1A Ti20 110.2(4)
Ti27 Ti1A Ti21 75.3(3)
Ti27 Ti1A Ti26 66.7(3)
O32 Ti1B O33 98.3(10)
O32 Ti1B O63 83.8(9)
O32 Ti1B O73 76.8(8)
O32 Ti1B Ti24 39.7(5)
O32 Ti1B Ti25 95.3(8)
O32 Ti1B Ti26 89.0(8)
O32 Ti1B Ti28 35.2(4)
O33 Ti1B O63 83.6(8)
O33 Ti1B O73 75.8(8)
O33 Ti1B Ti24 95.6(8)
O33 Ti1B Ti25 39.6(4)
O33 Ti1B Ti26 34.9(4)
O33 Ti1B Ti28 88.3(8)
O63 Ti1B O73 149.1(11)
O63 Ti1B Ti24 44.5(4)
O63 Ti1B Ti25 44.2(4)
O63 Ti1B Ti26 116.1(8)
O63 Ti1B Ti28 116.3(9)
O73 Ti1B Ti24 114.5(9)
O73 Ti1B Ti25 113.6(8)
O73 Ti1B Ti26 40.9(4)
O73 Ti1B Ti28 41.6(4)
Ti24 Ti1B Ti25 69.7(5)
Ti24 Ti1B Ti26 109.2(7)
Ti24 Ti1B Ti28 74.0(6)
Ti25 Ti1B Ti26 73.8(5)
Ti25 Ti1B Ti28 108.6(7)
Ti28 Ti1B Ti26 63.4(5)
O41 C7A H7AA 111.8
O41 C7A H7AB 111.8
O41 C7A C8A 100(5)
H7AA C7A H7AB 109.5
C8A C7A H7AA 111.8
C8A C7A H7AB 111.8
O65 C55A C56A 110.9(12)
O65 C55A H55C 109.5
O65 C55A H55D 109.5
C56A C55A H55C 109.5
C56A C55A H55D 109.5
H55C C55A H55D 108.1

loop_
_geom_bond_atom_site_label_1
_geom_bond_atom_site_label_2
_geom_bond_distance
C1 H1A 0.9900
C1 H1B 0.9900
C1 C2 1.439(13)
C1 O38 1.405(9)
C2 H2A 0.9800
C2 H2B 0.9800
C2 H2C 0.9800
C3 H3A 0.9900
C3 H3B 0.9900
C3 C4 1.55(2)
C3 O39 1.402(16)
C4 H4A 0.9800
C4 H4B 0.9800
C4 H4C 0.9800
C3A H3AA 0.9900
C3A H3AB 0.9900
C3A C4A 1.56(2)
C3A O39 1.371(16)
C4A H4AA 0.9800
C4A H4AB 0.9800
C4A H4AC 0.9800
C5 H5A 0.9900
C5 H5B 0.9900
C5 C6 1.28(2)
C5 O40 1.413(8)
C6 H6A 0.9800
C6 H6B 0.9800
C6 H6C 0.9800
C5A H5AA 0.9900
C5A H5AB 0.9900
C5A C6A 1.497(10)
C5A O40 1.402(10)
C6A H6AA 0.9800
C6A H6AB 0.9800
C6A H6AC 0.9800
C7 H7A 0.9900
C7 H7B 0.9900
C7 C8 1.518(16)
C7 O41 1.369(10)
C8 H8A 0.9800
C8 H8B 0.9800
C8 H8C 0.9800
C9 H9A 0.9900
C9 H9B 0.9900
C9 C10 1.466(8)
C9 O42 1.409(7)
C10 H10A 0.9800
C10 H10B 0.9800
C10 H10C 0.9800
C11 H11A 0.9900
C11 H11B 0.9900
C11 C12A 1.49(4)
C11 O43 1.37(2)
C12A H12A 0.9800
C12A H12B 0.9800
C12A H12C 0.9800
C11A H11C 0.9900
C11A H11D 0.9900
C11A C12 1.48(3)
C11A O43 1.38(2)
C12 H12D 0.9800
C12 H12E 0.9800
C12 H12F 0.9800
C13 H13A 0.9900
C13 H13B 0.9900
C13 C14 1.475(11)
C13 O44 1.426(8)
C14 H14A 0.9800
C14 H14B 0.9800
C14 H14C 0.9800
C15 H15A 0.9900
C15 H15B 0.9900
C15 C16 1.469(13)
C15 O45 1.418(7)
C16 H16A 0.9800
C16 H16B 0.9800
C16 H16C 0.9800
C17 H17A 0.9900
C17 H17B 0.9900
C17 C18 1.480(9)
C17 O46 1.417(11)
C18 H18A 0.9800
C18 H18B 0.9800
C18 H18C 0.9800
C19 H19A 0.9900
C19 H19B 0.9900
C19 C20 1.448(13)
C19 O47 1.450(10)
C20 H20A 0.9800
C20 H20B 0.9800
C20 H20C 0.9800
C21 H21A 0.9900
C21 H21B 0.9900
C21 C22 1.489(10)
C21 O48 1.433(8)
C22 H22A 0.9800
C22 H22B 0.9800
C22 H22C 0.9800
C23A H23A 0.9900
C23A H23B 0.9900
C23A C24A 1.49(3)
C23A O49 1.408(18)
C24A H24A 0.9800
C24A H24B 0.9800
C24A H24C 0.9800
C23 H23C 0.9900
C23 H23D 0.9900
C23 C24 1.51(2)
C23 O49 1.509(16)
C24 H24D 0.9800
C24 H24E 0.9800
C24 H24F 0.9800
C25A H25A 0.9900
C25A H25B 0.9900
C25A C26A 1.64(7)
C25A O50 1.43(4)
C26A H26A 0.9800
C26A H26B 0.9800
C26A H26C 0.9800
C25 H25C 0.9900
C25 H25D 0.9900
C25 C26 1.47(2)
C25 O50 1.423(13)
C26 H26D 0.9800
C26 H26E 0.9800
C26 H26F 0.9800
C27 H27A 0.9900
C27 H27B 0.9900
C27 C28 1.511(13)
C27 O51 1.425(8)
C28 H28A 0.9800
C28 H28B 0.9800
C28 H28C 0.9800
C29 H29A 0.9900
C29 H29B 0.9900
C29 C30 1.498(9)
C29 O52 1.399(16)
C30 H30A 0.9800
C30 H30B 0.9800
C30 H30C 0.9800
C29A H29C 0.9900
C29A H29D 0.9900
C29A C30A 1.500(10)
C29A O52 1.44(6)
C30A H30D 0.9800
C30A H30E 0.9800
C30A H30F 0.9800
C31 H31A 0.9900
C31 H31B 0.9900
C31 C32 1.500(10)
C31 O53 1.402(10)
C32 H32A 0.9800
C32 H32B 0.9800
C32 H32C 0.9800
C31A H31C 0.9900
C31A H31D 0.9900
C31A C32A 1.498(9)
C31A O53 1.398(8)
C32A H32D 0.9800
C32A H32E 0.9800
C32A H32F 0.9800
C33 H33A 0.9900
C33 H33B 0.9900
C33 C34 1.494(10)
C33 O54 1.40(2)
C34 H34A 0.9800
C34 H34B 0.9800
C34 H34C 0.9800
C33A H33C 0.9900
C33A H33D 0.9900
C33A C34A 1.501(10)
C33A O54 1.51(2)
C34A H34D 0.9800
C34A H34E 0.9800
C34A H34F 0.9800
C35 H35A 0.9900
C35 H35B 0.9900
C35 C36 1.37(2)
C35 O55 1.470(14)
C36 H36A 0.9800
C36 H36B 0.9800
C36 H36C 0.9800
C35A H35C 0.9900
C35A H35D 0.9900
C35A C36A 1.471(10)
C35A O55 1.36(2)
C36A H36D 0.9800
C36A H36E 0.9800
C36A H36F 0.9800
C37 H37A 0.9900
C37 H37B 0.9900
C37 C38 1.501(10)
C37 O56 1.404(8)
C38 H38A 0.9800
C38 H38B 0.9800
C38 H38C 0.9800
C37A H37C 0.9900
C37A H37D 0.9900
C37A C38A 1.496(10)
C37A O56 1.409(10)
C38A H38D 0.9800
C38A H38E 0.9800
C38A H38F 0.9800
C39 H39A 0.9900
C39 H39B 0.9900
C39 C40 1.489(11)
C39 O57 1.431(8)
C40 H40A 0.9800
C40 H40B 0.9800
C40 H40C 0.9800
C41 H41A 0.9900
C41 H41B 0.9900
C41 C42 1.485(9)
C41 O58 1.408(8)
C42 H42A 0.9800
C42 H42B 0.9800
C42 H42C 0.9800
C41A H41C 0.9900
C41A H41D 0.9900
C41A C42A 1.492(10)
C41A O58 1.402(10)
C42A H42D 0.9800
C42A H42E 0.9800
C42A H42F 0.9800
C43 H43A 0.9900
C43 H43B 0.9900
C43 C44 1.482(5)
C43 O59 1.387(3)
C44 H44A 0.9800
C44 H44B 0.9800
C44 H44C 0.9800
C45 H45A 0.9900
C45 H45B 0.9900
C45 C46 1.517(11)
C45 O60 1.421(8)
C46 H46A 0.9800
C46 H46B 0.9800
C46 H46C 0.9800
C47 H47A 0.9900
C47 H47B 0.9900
C47 C48 1.523(11)
C47 O61 1.420(9)
C48 H48A 0.9800
C48 H48B 0.9800
C48 H48C 0.9800
C49 H49A 0.9900
C49 H49B 0.9900
C49 C50 1.496(10)
C49 O62 1.391(9)
C50 H50A 0.9800
C50 H50B 0.9800
C50 H50C 0.9800
C49A H49C 0.9900
C49A H49D 0.9900
C49A C50A 1.497(10)
C49A O62 1.411(9)
C50A H50D 0.9800
C50A H50E 0.9800
C50A H50F 0.9800
C51 H51A 0.9900
C51 H51B 0.9900
C51 C52 1.498(11)
C51 O63 1.442(8)
C52 H52A 0.9800
C52 H52B 0.9800
C52 H52C 0.9800
C53 H53A 0.9900
C53 H53B 0.9900
C53 C54 1.480(9)
C53 O64 1.409(7)
C54 H54A 0.9800
C54 H54B 0.9800
C54 H54C 0.9800
C53A H53C 0.9900
C53A H53D 0.9900
C53A C54A 1.484(10)
C53A O64 1.399(10)
C54A H54D 0.9800
C54A H54E 0.9800
C54A H54F 0.9800
C55 H55A 0.9900
C55 H55B 0.9900
C55 C56 1.508(9)
C55 O65 1.403(7)
C56 H56A 0.9800
C56 H56B 0.9800
C56 H56C 0.9800
C57 H57A 0.9900
C57 H57B 0.9900
C57 C58 1.502(13)
C57 O66 1.454(9)
C58 H58A 0.9800
C58 H58B 0.9800
C58 H58C 0.9800
C59 H59A 0.9900
C59 H59B 0.9900
C59 C60 1.484(10)
C59 O67 1.404(9)
C60 H60A 0.9800
C60 H60B 0.9800
C60 H60C 0.9800
C59A H59C 0.9900
C59A H59D 0.9900
C59A C60A 1.492(10)
C59A O67 1.398(9)
C60A H60D 0.9800
C60A H60E 0.9800
C60A H60F 0.9800
C61 H61A 0.9900
C61 H61B 0.9900
C61 C62 1.478(9)
C61 O68 1.447(15)
C62 H62A 0.9800
C62 H62B 0.9800
C62 H62C 0.9800
C61A H61C 0.9900
C61A H61D 0.9900
C61A C62A 1.504(10)
C61A O68 1.29(2)
C62A H62D 0.9800
C62A H62E 0.9800
C62A H62F 0.9800
C63 H63A 0.9900
C63 H63B 0.9900
C63 C64 1.480(10)
C63 O69 1.382(5)
C64 H64A 0.9800
C64 H64B 0.9800
C64 H64C 0.9800
C65 H65A 0.9900
C65 H65B 0.9900
C65 C66 1.469(9)
C65 O70 1.613(16)
C66 H66A 0.9800
C66 H66B 0.9800
C66 H66C 0.9800
C65A H65C 0.9900
C65A H65D 0.9900
C65A C66A 1.509(10)
C65A O70 1.27(2)
C66A H66D 0.9800
C66A H66E 0.9800
C66A H66F 0.9800
C67 H67A 0.9900
C67 H67B 0.9900
C67 C68 1.490(10)
C67 O72 1.328(17)
C68 H68A 0.9800
C68 H68B 0.9800
C68 H68C 0.9800
C67A H67C 0.9900
C67A H67D 0.9900
C67A C68A 1.496(10)
C67A O72 1.418(18)
C68A H68D 0.9800
C68A H68E 0.9800
C68A H68F 0.9800
C69 H69A 0.9900
C69 H69B 0.9900
C69 C70 1.492(11)
C69 O73 1.436(9)
C70 H70A 0.9800
C70 H70B 0.9800
C70 H70C 0.9800
C71 H71A 0.9900
C71 H71B 0.9900
C71 C72 1.38(3)
C71 O74 1.424(18)
C72 H72A 0.9800
C72 H72B 0.9800
C72 H72C 0.9800
C71A H71C 0.9900
C71A H71D 0.9900
C71A C72A 1.46(2)
C71A O74 1.345(17)
C72A H72D 0.9800
C72A H72E 0.9800
C72A H72F 0.9800
C73 H73A 0.9900
C73 H73B 0.9900
C73 C74 1.462(14)
C73 O75 1.432(10)
C74 H74A 0.9800
C74 H74B 0.9800
C74 H74C 0.9800
C75 H75A 0.9900
C75 H75B 0.9900
C75 C76 1.40(3)
C75 O76 1.338(16)
C76 H76A 0.9800
C76 H76B 0.9800
C76 H76C 0.9800
C75A H75C 0.9900
C75A H75D 0.9900
C75A C76A 1.45(2)
C75A O76 1.443(19)
C76A H76D 0.9800
C76A H76E 0.9800
C76A H76F 0.9800
C77 H77A 0.9900
C77 H77B 0.9900
C77 C78 1.495(10)
C77 O71 1.411(5)
C78 H78A 0.9800
C78 H78B 0.9800
C78 H78C 0.9800
C77A H77C 0.9900
C77A H77D 0.9900
C77A C78A 1.493(10)
C77A O71 1.407(5)
C78A H78D 0.9800
C78A H78E 0.9800
C78A H78F 0.9800
C79 H79A 0.9900
C79 H79B 0.9900
C79 C80 1.533(19)
C79 O77 1.357(16)
C80 H80A 0.9800
C80 H80B 0.9800
C80 H80C 0.9800
C81 H81A 0.9900
C81 H81B 0.9900
C81 C82 1.56(2)
C81 O78 1.407(15)
C82 H82A 0.9800
C82 H82B 0.9800
C82 H82C 0.9800
O1 Mn1 1.988(4)
O1 Ti26 2.054(5)
O1 Ti27 2.041(5)
O1 Ti28 2.043(5)
O2 Mn1 2.013(4)
O2 Ti3 1.926(4)
O2 Ti20 2.143(4)
O2 Ti21 2.140(4)
O3 Mn1 2.007(4)
O3 Ti4 1.917(4)
O3 Ti22 2.139(4)
O3 Ti23 2.161(4)
O4 Mn1 2.006(4)
O4 Ti2 1.938(4)
O4 Ti24 2.135(4)
O4 Ti25 2.139(4)
O5 Ti2 1.897(4)
O5 Ti3 1.899(4)
O5 Ti5 2.137(4)
O6 Ti3 1.907(4)
O6 Ti4 1.888(4)
O6 Ti6 2.135(4)
O7 Ti2 1.910(4)
O7 Ti4 1.888(4)
O7 Ti7 2.132(4)
O8 Ti3 1.935(4)
O8 Ti11 2.149(4)
O8 Ti14 2.094(4)
O8 Ti15 2.094(4)
O9 Ti4 1.943(4)
O9 Ti12 2.141(4)
O9 Ti16 2.089(4)
O9 Ti17 2.091(4)
O10 Ti2 1.931(4)
O10 Ti13 2.141(4)
O10 Ti18 2.096(4)
O10 Ti19 2.097(4)
O11 Ti8 1.855(4)
O11 Ti13 1.825(4)
O12 Ti8 1.853(4)
O12 Ti11 1.836(5)
O13 Ti9 1.854(4)
O13 Ti11 1.826(4)
O14 Ti9 1.853(4)
O14 Ti12 1.836(4)
O15 Ti10 1.852(5)
O15 Ti12 1.825(5)
O16 Ti10 1.853(5)
O16 Ti13 1.842(5)
O17 Ti5 1.996(4)
O17 Ti8 1.989(4)
O17 Ti19 1.909(4)
O18 Ti5 1.999(4)
O18 Ti8 1.984(4)
O18 Ti14 1.918(4)
O19 Ti6 1.995(4)
O19 Ti9 1.985(4)
O19 Ti15 1.909(4)
O20 Ti6 2.004(4)
O20 Ti9 1.982(4)
O20 Ti16 1.909(4)
O21 Ti7 2.003(4)
O21 Ti10 1.985(5)
O21 Ti17 1.914(5)
O22 Ti7 1.992(5)
O22 Ti10 1.987(5)
O22 Ti18 1.924(5)
O23 Ti2 2.056(4)
O23 Ti5 2.166(4)
O23 Ti19 1.972(4)
O23 Ti25 2.057(4)
O24 Ti3 2.059(4)
O24 Ti5 2.169(4)
O24 Ti14 1.976(4)
O24 Ti20 2.042(4)
O25 Ti3 2.071(4)
O25 Ti6 2.171(4)
O25 Ti15 1.974(4)
O25 Ti21 2.034(4)
O26 Ti4 2.085(4)
O26 Ti6 2.201(4)
O26 Ti16 1.983(4)
O26 Ti22 1.992(4)
O27 Ti4 2.082(4)
O27 Ti7 2.204(5)
O27 Ti17 1.978(4)
O27 Ti23 1.990(4)
O28 Ti2 2.073(4)
O28 Ti7 2.163(5)
O28 Ti18 1.963(4)
O28 Ti24 2.049(4)
O29 Ti5 2.054(4)
O29 Ti20 1.918(4)
O29 Ti25 1.933(4)
O30 Ti6 2.038(4)
O30 Ti21 1.949(4)
O30 Ti22 1.920(4)
O31 Ti7 2.044(4)
O31 Ti23 1.928(5)
O31 Ti24 1.940(5)
O32 Ti24 1.853(5)
O32 Ti28 1.824(5)
O32 Ti1B 1.97(2)
O33 Ti25 1.858(5)
O33 Ti26 1.889(5)
O33 Ti1B 1.99(2)
O34 Ti20 1.866(5)
O34 Ti26 1.897(5)
O34 Ti1A 1.955(12)
O35 Ti21 1.842(4)
O35 Ti27 1.842(5)
O35 Ti1A 1.933(12)
O36 Ti22 1.892(5)
O36 Ti27 1.921(5)
O36 Ti1 2.004(5)
O37 Ti23 1.902(5)
O37 Ti28 1.933(5)
O37 Ti1 2.006(5)
O38 Ti8 1.792(4)
O39 Ti11 1.810(5)
O40 Ti9 1.792(4)
O41 Ti12 1.804(5)
O41 C7A 1.401(10)
O42 Ti10 1.802(5)
O43 Ti13 1.800(5)
O44 Ti11 2.121(4)
O44 Ti14 1.938(4)
O45 Ti11 2.113(5)
O45 Ti15 1.943(4)
O46 Ti12 2.125(5)
O46 Ti16 1.934(5)
O47 Ti12 2.129(5)
O47 Ti17 1.936(5)
O48 Ti13 2.122(5)
O48 Ti18 1.944(5)
O49 Ti13 2.116(5)
O49 Ti19 1.930(4)
O50 Ti14 1.768(5)
O51 Ti14 2.035(5)
O51 Ti15 2.028(5)
O52 Ti15 1.766(5)
O53 Ti16 1.772(5)
O54 Ti16 2.029(5)
O54 Ti17 2.028(5)
O55 Ti17 1.769(5)
O56 Ti18 1.774(5)
O57 Ti18 2.033(5)
O57 Ti19 2.045(5)
O58 Ti19 1.774(5)
O59 Ti5 1.805(3)
O60 Ti6 1.806(5)
O61 Ti7 1.813(5)
O62 Ti24 1.795(5)
O63 Ti24 2.024(5)
O63 Ti25 2.023(5)
O63 Ti1B 2.25(2)
O64 Ti25 1.805(5)
O65 Ti20 1.810(5)
O65 C55A 1.407(9)
O66 Ti20 2.009(5)
O66 Ti21 2.019(5)
O66 Ti1A 2.383(13)
O67 Ti21 1.801(4)
O68 Ti22 1.817(5)
O69 Ti22 2.012(5)
O69 Ti23 1.995(5)
O69 Ti1 2.019(6)
O70 Ti23 1.808(5)
O71 Ti27 2.196(6)
O71 Ti28 2.197(6)
O71 Ti1 2.142(7)
O72 Ti28 1.809(5)
O73 Ti26 2.058(5)
O73 Ti28 2.027(5)
O73 Ti1B 2.50(2)
O74 Ti26 1.800(5)
O75 Ti26 2.065(5)
O75 Ti27 2.030(5)
O75 Ti1A 2.286(15)
O76 Ti27 1.790(6)
O77 Ti1 1.830(7)
O78 Ti1 1.917(9)
Ti2 Ti5 3.1849(15)
Ti2 Ti7 3.1865(15)
Ti2 Ti18 3.0827(15)
Ti2 Ti19 3.0834(15)
Ti2 Ti24 3.2078(15)
Ti2 Ti25 3.1963(15)
Ti3 Ti5 3.1826(15)
Ti3 Ti6 3.1798(15)
Ti3 Ti14 3.0836(15)
Ti3 Ti15 3.0885(15)
Ti3 Ti20 3.1963(15)
Ti3 Ti21 3.2005(15)
Ti4 Ti6 3.1886(15)
Ti4 Ti7 3.1867(16)
Ti4 Ti16 3.0947(15)
Ti4 Ti17 3.0955(15)
Ti4 Ti22 3.1806(15)
Ti4 Ti23 3.1936(15)
Ti5 Ti8 3.1162(15)
Ti5 Ti14 3.1817(16)
Ti5 Ti19 3.1713(16)
Ti6 Ti9 3.1030(15)
Ti6 Ti15 3.1728(16)
Ti6 Ti16 3.1973(16)
Ti7 Ti10 3.1050(16)
Ti7 Ti17 3.1948(17)
Ti7 Ti18 3.1713(17)
Ti11 Ti14 3.2185(16)
Ti11 Ti15 3.2161(16)
Ti12 Ti16 3.2162(17)
Ti12 Ti17 3.2200(16)
Ti13 Ti18 3.2235(16)
Ti13 Ti19 3.2089(16)
Ti14 Ti15 3.2990(16)
Ti16 Ti17 3.2914(18)
Ti18 Ti19 3.3107(17)
Ti20 Ti21 3.2858(16)
Ti20 Ti1A 2.975(11)
Ti21 Ti1A 2.944(10)
Ti22 Ti23 3.2634(17)
Ti22 Ti1 2.989(2)
Ti23 Ti1 2.992(2)
Ti24 Ti25 3.2965(17)
Ti24 Ti1B 2.88(2)
Ti25 Ti1B 2.89(2)
Ti26 Ti27 3.2542(18)
Ti26 Ti28 3.246(2)
Ti26 Ti1A 3.014(13)
Ti26 Ti1B 3.14(2)
Ti27 Ti28 3.3639(19)
Ti27 Ti1 3.200(3)
Ti27 Ti1A 2.905(14)
Ti28 Ti1 3.207(2)
Ti28 Ti1B 3.03(2)
C83 H83A 0.9900
C83 H83B 0.9900
C83 C84 1.445(14)
C83 O80 1.471(9)
C84 H84A 0.9800
C84 H84B 0.9800
C84 H84C 0.9800
O80 H80 0.8400
C7A H7AA 0.9900
C7A H7AB 0.9900
C7A C8A 1.501(10)
C8A H8AA 0.9800
C8A H8AB 0.9800
C8A H8AC 0.9800
C56A H56D 0.9800
C56A H56E 0.9800
C56A H56F 0.9800
C56A C55A 1.501(10)
C55A H55C 0.9900
C55A H55D 0.9900
